data_7243061
loop_
_publ_author_name
'Mizuno, Asato'
'Shuku, Yoshiaki'
'Suizu, Rie'
'Tsuchiizu, Masahisa'
'Awaga, Kunio'

_publ_section_title
;
 3D supramolecular chiral crystal structures of radical anion salts of
 (&#x2212;)-NDI-\D and possible magnetic phase diagrams
;
_journal_issue 29
_journal_name_full CrystEngComm
_journal_page_first 5053
_journal_page_last 5059
_journal_paper_doi 10.1039/D1CE00628B
_journal_volume 23
_journal_year 2021
_chemical_absolute_configuration unk
_chemical_formula_moiety
'2(C76 H72 N6 O21 Rb1.175), C78.077 H76.724 N6 O22.039 Rb1.268, C12 H24 O6 Rb0.472, 5.076(C4 H6 O3)'
_chemical_formula_sum 'C262.38 H275.18 N18 O85.27 Rb3.98'
_chemical_formula_weight 5385.37
_chemical_name_systematic Rb@18-crown
_chemical_properties_physical Air-sensitive
_space_group_crystal_system tetragonal
_space_group_IT_number 80
_space_group_name_Hall 'I 4bw'
_space_group_name_H-M_alt 'I 41'
_atom_sites_solution_hydrogens geom
_atom_sites_solution_primary direct
_audit_creation_date 2021-02-26
_audit_creation_method
;
Olex2 1.3
(compiled 2020.02.04 svn.rd84adfe8 for OlexSys, GUI svn.r6032)
;
_audit_update_record
;
2021-02-26 deposited with the CCDC.	2021-06-16 downloaded from the CCDC.
;
_cell_angle_alpha 90
_cell_angle_beta 90
_cell_angle_gamma 90
_cell_formula_units_Z 8
_cell_length_a 57.3567(10)
_cell_length_b 57.3567(10)
_cell_length_c 29.2250(5)
_cell_measurement_reflns_used 564020
_cell_measurement_temperature 123
_cell_measurement_theta_max 3.02
_cell_measurement_theta_min 68.27
_cell_volume 96144(3)
_computing_cell_refinement 'RAPID AUTO'
_computing_data_collection 'RAPID AUTO (Rigaku, ????)'
_computing_data_reduction 'RAPID AUTO'
_computing_molecular_graphics 'Olex2 1.3 (Dolomanov et al., 2009)'
_computing_publication_material 'Olex2 1.3 (Dolomanov et al., 2009)'
_computing_structure_refinement 'SHELXL 2018/3 (Sheldrick, 2015)'
_computing_structure_solution 'SHELXS  (Sheldrick, 2008)'
_diffrn_ambient_temperature 123.15
_diffrn_detector_area_resol_mean 10.000
_diffrn_measured_fraction_theta_full 1.000
_diffrn_measured_fraction_theta_max 0.999
_diffrn_measurement_device_type 'Rigaku R-AXIS RAPID'
_diffrn_measurement_method \w
_diffrn_radiation_type CuK\a
_diffrn_radiation_wavelength 1.54187
_diffrn_reflns_av_R_equivalents 0.0495
_diffrn_reflns_av_unetI/netI 0.0367
_diffrn_reflns_Laue_measured_fraction_full 1.000
_diffrn_reflns_Laue_measured_fraction_max 0.999
_diffrn_reflns_limit_h_max 69
_diffrn_reflns_limit_h_min -69
_diffrn_reflns_limit_k_max 69
_diffrn_reflns_limit_k_min -69
_diffrn_reflns_limit_l_max 35
_diffrn_reflns_limit_l_min -35
_diffrn_reflns_number 904631
_diffrn_reflns_point_group_measured_fraction_full 0.999
_diffrn_reflns_point_group_measured_fraction_max 0.998
_diffrn_reflns_theta_full 67.687
_diffrn_reflns_theta_max 68.241
_diffrn_reflns_theta_min 3.082
_exptl_absorpt_coefficient_mu 0.930
_exptl_absorpt_correction_T_max 0.876
_exptl_absorpt_correction_T_min 0.739
_exptl_absorpt_correction_type multi-scan
_exptl_absorpt_process_details 'ABSCOR (Rigaku, 1995)'
_exptl_crystal_colour black
_exptl_crystal_density_diffrn 0.744
_exptl_crystal_density_method 'not measured'
_exptl_crystal_description block
_exptl_crystal_F_000 22440
_exptl_crystal_recrystallization_method Electrocrystallization
_exptl_crystal_size_max 0.26
_exptl_crystal_size_mid 0.24
_exptl_crystal_size_min 0.16
_refine_diff_density_max 0.317
_refine_diff_density_min -0.191
_refine_diff_density_rms 0.028
_refine_ls_abs_structure_details
;
 Flack x determined using 16048 quotients [(I+)-(I-)]/[(I+)+(I-)]
 (Parsons, Flack and Wagner, Acta Cryst. B69 (2013) 249-259).
;
_refine_ls_abs_structure_Flack 0.013(3)
_refine_ls_extinction_method none
_refine_ls_goodness_of_fit_ref 0.920
_refine_ls_hydrogen_treatment constr
_refine_ls_matrix_type full
_refine_ls_number_parameters 3681
_refine_ls_number_reflns 87867
_refine_ls_number_restraints 5458
_refine_ls_restrained_S_all 0.910
_refine_ls_R_factor_all 0.1059
_refine_ls_R_factor_gt 0.0494
_refine_ls_shift/su_max 0.001
_refine_ls_shift/su_mean 0.000
_refine_ls_structure_factor_coef Fsqd
_refine_ls_weighting_details 'w=1/[\s^2^(Fo^2^)+(0.1081P)^2^] where P=(Fo^2^+2Fc^2^)/3'
_refine_ls_weighting_scheme calc
_refine_ls_wR_factor_gt 0.1363
_refine_ls_wR_factor_ref 0.1806
_reflns_Friedel_coverage 0.956
_reflns_Friedel_fraction_full 0.999
_reflns_Friedel_fraction_max 0.997
_reflns_number_gt 41551
_reflns_number_total 87867
_reflns_threshold_expression 'I > 2\s(I)'
_cod_data_source_file d1ce00628b2.cif
_cod_data_source_block shelxl
_cod_depositor_comments 'Adding full bibliography for 7243061.cif.'
_cod_original_cell_volume 96144(4)
_cod_database_code 7243061
_shelx_shelxl_version_number 2018/3
_shelx_space_group_comment
;
The symmetry employed for this shelxl refinement is uniquely defined
by the following loop, which should always be used as a source of
symmetry information in preference to the above space-group names.
They are only intended as comments.
;
_shelx_estimated_absorpt_t_max 0.865
_shelx_estimated_absorpt_t_min 0.794
_olex2_refinement_description
;
1. Fixed Uiso
 At 1.2 times of:
  All C(H) groups, All C(H,H) groups
 At 1.5 times of:
  All C(H,H,H) groups
2. Restrained distances
 Rb7-O25 = Rb7-O35
 2.8 with sigma of 0.1
 C283-C282
 1.5 with sigma of 0.02
 C276-O95 = C276-O96
 1.4 with sigma of 0.02
 O85-C264
 1.4 with sigma of 0.02
 C282-O99 = O98-C281
 1.4 with sigma of 0.02
 C264-O86
 1.4 with sigma of 0.02
 O88-C268
 1.2 with sigma of 0.02
 C276-O94
 1.2 with sigma of 0.02
 O97-C280
 1.2 with sigma of 0.02
 C280-O99 = C280-O98
 1.4 with sigma of 0.02
 C268-O90 = C268-O89
 1.4 with sigma of 0.02
 C264-O84
 1.2 with sigma of 0.02
 C259-C258 = C257-C256 = C255-C254 = C253-C252 = C263-C262 = C261-C260
 1.5 with sigma of 0.02
 C251-C250 = C249-C248 = C247-C246 = C245-C244 = C243-C242 = C241-C240
 1.5 with sigma of 0.02
 C172-O55
 1.4 with sigma of 0.02
 C172-O56
 1.4 with sigma of 0.02
 O54-C172
 1.2 with sigma of 0.02
 C78-C79 \\sim C75-C76
 with sigma of 0.02
 O21-C78 \\sim O23-C75
 with sigma of 0.02
 O94-O96 \\sim O94-O95
 with sigma of 0.02
 O81-C259 \\sim O100-C257 \\sim O79-C255 \\sim O78-C253 \\sim O83-C263 \\sim
O82-C261 \\sim C260-O81 ~
 C258-O100 \\sim C256-O79 \\sim C254-O78 \\sim C252-O83 \\sim C262-O82
 with sigma of 0.02
 C74-C75 \\sim C77-C78
 with sigma of 0.02
 O22-C77 \\sim O20-C74
 with sigma of 0.02
 C278-O96 \\sim O95-C277
 with sigma of 0.02
 O97-O98 \\sim O97-O99
 with sigma of 0.02
 C260-C259 \\sim C258-C257 \\sim C256-C255 \\sim C254-C253 \\sim C252-C263
\\sim C262-C261
 with sigma of 0.02
 C254-C260 \\sim C255-C261 \\sim C252-C258 \\sim C253-C259 \\sim C262-C256
\\sim C263-C257
 with sigma of 0.02
 C250-O76 \\sim C248-O75 \\sim C246-O74 \\sim C244-O73 \\sim C242-O72 \\sim
C240-O77 \\sim O76-C249 ~
 O75-C247 \\sim O74-C245 \\sim O73-C243 \\sim O72-C241 \\sim O77-C251
 with sigma of 0.02
 C250-C249 \\sim C248-C247 \\sim C246-C245 \\sim C244-C243 \\sim C242-C241
\\sim C240-C251
 with sigma of 0.02
 Rb3-O82 \\sim Rb3-O81 \\sim Rb3-O100 \\sim Rb3-O79 \\sim Rb3-O78 \\sim Rb3-O83
 with sigma of 0.02
3. Uiso/Uaniso restraints and constraints
All non-hydrogen atoms have similar U: within 2A with sigma of 0.04 and sigma
for terminal atoms of 0.08 within 2A
All non-hydrogen atoms restrained to be isotropic: with sigma of 0.1 and sigma
for terminal atoms of 0.2
Uanis(C276) = Uanis(O94)
4. Others
 Sof(C175)=Sof(H17A)=Sof(H17B)=Sof(H17C)=Sof(C174)=Sof(H174)=Sof(C173)=
 Sof(H17D)=Sof(H17E)=Sof(C172)=Sof(O54)=Sof(O56)=Sof(O55)=FVAR(1)
 Sof(C171)=Sof(H17F)=Sof(H17G)=Sof(H17H)=Sof(C170)=Sof(H170)=Sof(C169)=
 Sof(H16Q)=Sof(H16R)=Sof(C168)=Sof(O51)=Sof(O53)=Sof(O52)=FVAR(2)
 Sof(C179)=Sof(H17I)=Sof(H17J)=Sof(H17K)=Sof(C178)=Sof(H178)=Sof(C177)=
 Sof(H17L)=Sof(H17M)=Sof(C176)=Sof(O57)=Sof(O59)=Sof(O58)=FVAR(3)
 Sof(O87)=1-FVAR(4)
 Sof(O84)=Sof(O86)=Sof(O85)=Sof(C266)=Sof(H266)=Sof(C265)=Sof(H26A)=Sof(H26B)=
 Sof(C264)=Sof(C267)=Sof(H26I)=Sof(H26J)=Sof(H26K)=FVAR(4)
 Sof(Rb4)=Sof(O74)=Sof(O73)=Sof(O72)=Sof(O77)=Sof(O76)=Sof(O75)=Sof(C244)=
 Sof(H24A)=Sof(H24B)=Sof(C245)=Sof(H24C)=Sof(H24D)=Sof(C248)=Sof(H24E)=
 Sof(H24F)=Sof(C249)=Sof(H24G)=Sof(H24H)=Sof(C242)=Sof(H24I)=Sof(H24J)=
 Sof(C243)=Sof(H24K)=Sof(H24L)=Sof(C241)=Sof(H24M)=Sof(H24N)=Sof(C246)=
 Sof(H24O)=Sof(H24P)=Sof(C240)=Sof(H24Q)=Sof(H24R)=Sof(C247)=Sof(H24S)=
 Sof(H24T)=Sof(C250)=Sof(H25O)=Sof(H25P)=Sof(C251)=Sof(H25Q)=Sof(H25R)=FVAR(5)
 Sof(O21)=Sof(C78)=Sof(H78)=Sof(O22)=Sof(C77)=Sof(H77A)=Sof(H77B)=Sof(C79)=
 Sof(H79A)=Sof(H79B)=Sof(H79C)=1-FVAR(6)
 Sof(O20)=Sof(C76)=Sof(H76A)=Sof(H76B)=Sof(H76C)=Sof(C74)=Sof(H74A)=Sof(H74B)=
 Sof(O23)=Sof(C75)=Sof(H75)=FVAR(6)
 Sof(Rb3)=Sof(O82)=Sof(O81)=Sof(O100)=Sof(O79)=Sof(O78)=Sof(O83)=Sof(C260)=
 Sof(H26C)=Sof(H26D)=Sof(C253)=Sof(H25A)=Sof(H25B)=Sof(C261)=Sof(H26E)=
 Sof(H26F)=Sof(C255)=Sof(H25C)=Sof(H25D)=Sof(C256)=Sof(H25E)=Sof(H25F)=
 Sof(C257)=Sof(H25G)=Sof(H25H)=Sof(C254)=Sof(H25I)=Sof(H25J)=Sof(C262)=
 Sof(H26G)=Sof(H26H)=Sof(C259)=Sof(H25K)=Sof(H25L)=Sof(C258)=Sof(H25M)=
 Sof(H25N)=Sof(C252)=Sof(H25S)=Sof(H25T)=Sof(C263)=Sof(H26L)=Sof(H26M)=FVAR(7)
 Sof(O99)=Sof(C283)=Sof(H28A)=Sof(H28B)=Sof(H28C)=Sof(C282)=Sof(H282)=Sof(O98)=
 Sof(O97)=Sof(C280)=Sof(C281)=Sof(H28D)=Sof(H28E)=FVAR(8)
 Sof(O96)=Sof(C276)=Sof(O94)=Sof(O95)=Sof(C277)=Sof(H27I)=Sof(H27J)=Sof(C278)=
 Sof(H278)=Sof(C279)=Sof(H27K)=Sof(H27L)=Sof(H27M)=FVAR(9)
 Sof(O93)=Sof(C274)=Sof(H274)=Sof(C275)=Sof(H27A)=Sof(H27B)=Sof(H27C)=Sof(O92)=
 Sof(C273)=Sof(H27D)=Sof(H27E)=Sof(C272)=Sof(O91)=FVAR(10)
 Sof(C269)=Sof(H26N)=Sof(H26O)=Sof(C270)=Sof(H270)=Sof(O88)=Sof(O90)=Sof(O89)=
 Sof(C271)=Sof(H27F)=Sof(H27G)=Sof(H27H)=Sof(C268)=FVAR(11)
5.a Ternary CH refined with riding coordinates:
 C1(H1), C154(H154), C78(H78), C6(H6), C21(H21), C26(H26), C41(H41), C46(H46),
 C80(H80), C85(H85), C100(H100), C105(H105), C120(H120), C125(H125), C200(H200),
  C205(H205), C220(H220), C225(H225), C180(H180), C185(H185), C174(H174),
 C170(H170), C178(H178), C266(H266), C75(H75), C274(H274), C270(H270),
 C282(H282), C278(H278)
5.b Secondary CH2 refined with riding coordinates:
 C2(H2A,H2B), C3(H3A,H3B), C153(H15D,H15E), C74(H74A,H74B), C4(H4A,H4B),
 C5(H5A,H5B), C22(H22I,H22J), C23(H23A,H23B), C24(H24U,H24V), C25(H25U,H25V),
 C42(H42A,H42B), C43(H43A,H43B), C44(H44A,H44B), C45(H45A,H45B), C61(H61A,H61B),
  C62(H62A,H62B), C63(H63A,H63B), C64(H64A,H64B), C65(H65A,H65B), C66(H66A,
 H66B), C67(H67A,H67B), C68(H68A,H68B), C69(H69A,H69B), C70(H70A,H70B),
 C71(H71A,H71B), C72(H72A,H72B), C81(H81A,H81B), C82(H82A,H82B), C83(H83A,H83B),
  C84(H84A,H84B), C101(H10A,H10B), C102(H10C,H10D), C103(H10E,H10F), C104(H10G,
 H10H), C121(H12A,H12B), C122(H12C,H12D), C123(H12E,H12F), C124(H12G,H12H),
 C140(H14A,H14B), C141(H14C,H14D), C142(H14E,H14F), C143(H14G,H14H), C144(H14I,
 H14J), C145(H14K,H14L), C146(H14M,H14N), C147(H14O,H14P), C148(H14Q,H14R),
 C149(H14S,H14T), C150(H15F,H15G), C151(H15H,H15I), C201(H20A,H20B), C202(H20C,
 H20D), C203(H20E,H20F), C204(H20G,H20H), C221(H22A,H22B), C222(H22C,H22D),
 C223(H22E,H22F), C224(H22G,H22H), C181(H18A,H18B), C182(H18C,H18D), C183(H18E,
 H18F), C184(H18G,H18H), C158(H15J,H15K), C159(H15L,H15M), C160(H16A,H16B),
 C161(H16C,H16D), C162(H16E,H16F), C163(H16G,H16H), C164(H16I,H16J), C165(H16K,
 H16L), C166(H16M,H16N), C167(H16O,H16P), C156(H15N,H15O), C157(H15P,H15Q),
 C173(H17D,H17E), C169(H16Q,H16R), C177(H17L,H17M), C265(H26A,H26B), C260(H26C,
 H26D), C253(H25A,H25B), C261(H26E,H26F), C255(H25C,H25D), C256(H25E,H25F),
 C257(H25G,H25H), C254(H25I,H25J), C262(H26G,H26H), C259(H25K,H25L), C258(H25M,
 H25N), C244(H24A,H24B), C245(H24C,H24D), C248(H24E,H24F), C249(H24G,H24H),
 C242(H24I,H24J), C243(H24K,H24L), C241(H24M,H24N), C246(H24O,H24P), C240(H24Q,
 H24R), C247(H24S,H24T), C250(H25O,H25P), C251(H25Q,H25R), C77(H77A,H77B),
 C252(H25S,H25T), C263(H26L,H26M), C269(H26N,H26O), C273(H27D,H27E), C281(H28D,
 H28E), C277(H27I,H27J)
5.c Me refined with riding coordinates:
 C76(H76A,H76B,H76C), C175(H17A,H17B,H17C), C79(H79A,H79B,H79C), C271(H27F,
 H27G,H27H)
5.d Aromatic/amide H refined with riding coordinates:
 C11(H11), C13(H13), C14(H14), C16(H16), C31(H31), C33(H33), C34(H34),
 C36(H36), C51(H51), C53(H53), C54(H54), C56(H56), C90(H90), C92(H92), C93(H93),
  C95(H95), C110(H110), C112(H112), C113(H113), C115(H115), C130(H130),
 C132(H132), C133(H133), C135(H135), C210(H210), C212(H212), C213(H213),
 C215(H215), C230(H230), C232(H232), C233(H233), C235(H235), C190(H190),
 C192(H192), C193(H193), C195(H195)
5.e Idealised Me refined as rotating group:
 C155(H15A,H15B,H15C), C171(H17F,H17G,H17H), C179(H17I,H17J,H17K), C267(H26I,
 H26J,H26K), C275(H27A,H27B,H27C), C283(H28A,H28B,H28C), C279(H27K,H27L,H27M)
;
_olex2_submission_special_instructions 'No special instructions were received'

loop_
_space_group_symop_operation_xyz
'x, y, z'
'-x, -y, z'
'-y, x+1/2, z+1/4'
'y, -x+1/2, z+1/4'
'x+1/2, y+1/2, z+1/2'
'-x+1/2, -y+1/2, z+1/2'
'-y+1/2, x+1, z+3/4'
'y+1/2, -x+1, z+3/4'

loop_
_atom_site_label
_atom_site_type_symbol
_atom_site_fract_x
_atom_site_fract_y
_atom_site_fract_z
_atom_site_U_iso_or_equiv
_atom_site_adp_type
_atom_site_occupancy
_atom_site_site_symmetry_order
_atom_site_calc_flag
_atom_site_refinement_flags_posn
_atom_site_refinement_flags_adp
_atom_site_refinement_flags_occupancy
_atom_site_disorder_assembly
_atom_site_disorder_group
Rb1 Rb 0.19214(2) 0.39854(2) 0.26891(2) 0.12352(19) Uani 1 1 d . U . . .
Rb2 Rb 0.18889(2) 0.60130(2) 0.28243(2) 0.1367(2) Uani 1 1 d . U . . .
Rb3 Rb 0.09837(2) 0.57144(2) 0.71905(4) 0.1689(6) Uani 0.711(3) 1 d D U P . .
Rb4 Rb 0.09125(3) 0.41522(4) 0.69845(7) 0.2120(10) Uani 0.557(3) 1 d . U P . .
Rb5 Rb -0.00066(2) 0.32653(2) 0.35200(5) 0.1384(8) Uani 0.472(3) 1 d . U . . .
Rb6 Rb 0.18779(8) 0.35587(8) 0.70369(13) 0.160(3) Uani 0.175(3) 1 d . U . A 3
Rb7 Rb 0.1786(3) 0.6477(3) 0.7133(5) 0.215(10) Uani 0.067(4) 1 d D U . B 4
O1 O 0.26561(7) 0.28720(6) 0.32651(12) 0.1175(10) Uani 1 1 d . U . . .
O2 O 0.22401(6) 0.24137(7) 0.42419(12) 0.1153(10) Uani 1 1 d . U . . .
O42 O 0.21044(9) 0.62495(8) 0.35995(18) 0.1465(15) Uani 1 1 d . U . . .
O19 O 0.21129(8) 0.37634(7) 0.34902(15) 0.1309(12) Uani 1 1 d . U . . .
O3 O 0.16548(6) 0.35521(6) 0.28715(13) 0.1145(10) Uani 1 1 d . U . . .
O44 O 0.20193(9) 0.64886(8) 0.41834(17) 0.1421(13) Uani 1 1 d . U . . .
O21 O 0.2051(6) 0.3554(8) 0.4037(11) 0.123(8) Uani 0.312(12) 1 d D U P C 2
O43 O 0.23419(10) 0.62834(10) 0.4186(2) 0.1715(17) Uani 1 1 d . U . . .
O20 O 0.23683(11) 0.35484(16) 0.3896(2) 0.126(3) Uani 0.688(12) 1 d D U P C 1
O4 O 0.12622(8) 0.31431(6) 0.39701(15) 0.1263(11) Uani 1 1 d . U . . .
O5 O 0.16377(6) 0.40702(6) 0.34670(15) 0.1153(10) Uani 1 1 d . U . . .
O6 O 0.11214(7) 0.36464(6) 0.42994(14) 0.1235(11) Uani 1 1 d . U . . .
O7 O 0.23337(6) 0.42274(6) 0.54162(13) 0.1157(10) Uani 1 1 d . U . . .
O8 O 0.18024(7) 0.38237(8) 0.62631(17) 0.1417(13) Uani 1 1 d . U . . .
O9 O 0.28171(6) 0.39273(7) 0.55583(13) 0.1201(10) Uani 1 1 d . U . . .
O10 O 0.22627(7) 0.35484(6) 0.64276(13) 0.1196(10) Uani 1 1 d . U . . .
O11 O 0.29843(6) 0.29025(6) 0.42779(13) 0.1183(10) Uani 1 1 d . U . . .
O12 O 0.24288(7) 0.25323(7) 0.51463(12) 0.1182(10) Uani 1 1 d . U . . .
O13 O 0.22569(10) 0.36892(7) 0.21835(16) 0.1399(12) Uani 1 1 d . U . . .
O14 O 0.18221(12) 0.37683(8) 0.17637(15) 0.1516(15) Uani 1 1 d . U . . .
O15 O 0.15044(8) 0.40866(8) 0.21622(16) 0.1512(14) Uani 1 1 d . U . . .
O16 O 0.17158(9) 0.44709(7) 0.26122(15) 0.1409(13) Uani 1 1 d . U . . .
O17 O 0.21452(8) 0.44056(7) 0.30782(16) 0.1418(13) Uani 1 1 d . U . . .
O18 O 0.24499(8) 0.40685(9) 0.26951(18) 0.1510(14) Uani 1 1 d . U . . .
O24 O 0.23542(7) 0.57500(6) 0.53617(15) 0.1257(11) Uani 1 1 d . U . . .
O25 O 0.18713(7) 0.60783(7) 0.64203(19) 0.1328(12) Uani 1 1 d D U . . .
O26 O 0.15563(7) 0.60265(6) 0.36222(18) 0.1258(11) Uani 1 1 d . U . . .
O27 O 0.10850(7) 0.63851(7) 0.46791(15) 0.1328(12) Uani 1 1 d . U . . .
O28 O 0.17008(7) 0.64628(6) 0.29008(16) 0.1283(11) Uani 1 1 d . U . . .
O29 O 0.12435(8) 0.67995(6) 0.39929(16) 0.1298(12) Uani 1 1 d . U . . .
O30 O 0.26384(10) 0.71780(10) 0.35575(18) 0.1596(18) Uani 1 1 d . U . . .
O31 O 0.21592(9) 0.75765(9) 0.45022(18) 0.1564(15) Uani 1 1 d . U . . .
O32 O 0.30235(9) 0.69643(9) 0.4387(2) 0.1582(15) Uani 1 1 d . U . . .
O33 O 0.25324(9) 0.74543(8) 0.51731(18) 0.1521(16) Uani 1 1 d . U . . .
O34 O 0.27420(6) 0.60597(7) 0.59028(16) 0.1330(12) Uani 1 1 d . U . . .
O35 O 0.21898(8) 0.65282(7) 0.65767(16) 0.1357(12) Uani 1 1 d D U . . .
O36 O 0.21156(9) 0.55968(8) 0.31891(17) 0.1549(15) Uani 1 1 d . U . . .
O37 O 0.16606(11) 0.55402(7) 0.27747(16) 0.1542(15) Uani 1 1 d . U . . .
O38 O 0.14541(10) 0.59225(9) 0.2336(2) 0.1713(18) Uani 1 1 d . U . . .
O39 O 0.17729(14) 0.62200(10) 0.18816(18) 0.183(2) Uani 1 1 d . U . . .
O40 O 0.22127(11) 0.62973(9) 0.2267(2) 0.1701(17) Uani 1 1 d . U . . .
O41 O 0.24136(10) 0.59217(12) 0.2772(3) 0.1832(18) Uani 1 1 d . U . . .
O64 O 0.02933(10) 0.44369(17) 0.4881(3) 0.230(3) Uani 1 1 d . U . . .
O65 O 0.05824(12) 0.43263(15) 0.6307(3) 0.199(3) Uani 1 1 d . U . . .
O66 O 0.03377(9) 0.56600(15) 0.5217(3) 0.200(3) Uani 1 1 d . U . . .
O67 O 0.06104(11) 0.55317(13) 0.6655(3) 0.210(2) Uani 1 1 d . U . . .
O68 O 0.08086(8) 0.58736(8) 0.47426(18) 0.1481(14) Uani 1 1 d . U . . .
O69 O 0.10286(7) 0.59030(8) 0.6238(2) 0.1478(14) Uani 1 1 d . U . . .
O70 O 0.18437(6) 0.52962(6) 0.41887(19) 0.1245(11) Uani 1 1 d . U . . .
O71 O 0.20484(6) 0.52750(6) 0.57086(16) 0.1242(11) Uani 1 1 d . U . . .
O60 O 0.17563(7) 0.47615(7) 0.39823(18) 0.1294(12) Uani 1 1 d . U . . .
O61 O 0.20598(6) 0.47244(6) 0.54274(14) 0.1168(10) Uani 1 1 d . U . . .
O62 O 0.07826(8) 0.41143(9) 0.4675(2) 0.1651(17) Uani 1 1 d . U . . .
O63 O 0.10872(9) 0.40742(10) 0.6139(2) 0.170(2) Uani 1 1 d . U . . .
O45 O 0.04180(8) 0.29472(8) 0.36211(17) 0.1482(14) Uani 1 1 d . U . . .
O46 O -0.00202(9) 0.27671(8) 0.33277(17) 0.1530(15) Uani 1 1 d . U . . .
O47 O -0.04266(8) 0.29625(7) 0.37383(19) 0.1508(15) Uani 1 1 d . U . . .
O48 O -0.04104(9) 0.34221(8) 0.40846(19) 0.1563(15) Uani 1 1 d . U . . .
O49 O 0.00259(10) 0.36047(8) 0.4351(2) 0.1672(17) Uani 1 1 d . U . . .
O50 O 0.04320(9) 0.34126(8) 0.3921(2) 0.1603(16) Uani 1 1 d . U . . .
N1 N 0.24565(7) 0.26622(7) 0.38131(13) 0.0986(10) Uani 1 1 d . U . . .
N2 N 0.14588(7) 0.33579(7) 0.34262(15) 0.1031(11) Uani 1 1 d . U . . .
N3 N 0.13962(8) 0.38233(7) 0.38722(17) 0.1092(12) Uani 1 1 d . U . . .
N4 N 0.20839(7) 0.40084(8) 0.58410(16) 0.1071(11) Uani 1 1 d . U . . .
N5 N 0.25206(8) 0.37453(8) 0.59578(15) 0.1120(12) Uani 1 1 d . U . . .
N6 N 0.26961(8) 0.27164(8) 0.46902(14) 0.1047(11) Uani 1 1 d . U . . .
N7 N 0.21230(8) 0.59277(7) 0.5886(2) 0.1175(13) Uani 1 1 d . U . . .
N8 N 0.13366(8) 0.62324(7) 0.41406(19) 0.1107(12) Uani 1 1 d . U . . .
N9 N 0.14830(8) 0.66050(7) 0.34861(17) 0.1127(12) Uani 1 1 d . U . . .
N10 N 0.24047(11) 0.73677(10) 0.4066(2) 0.1352(16) Uani 1 1 d . U . . .
N11 N 0.27454(11) 0.72048(10) 0.47364(19) 0.1275(14) Uani 1 1 d . U . . .
N12 N 0.24518(8) 0.62851(7) 0.62245(16) 0.1139(12) Uani 1 1 d . U . . .
N15 N 0.04681(12) 0.43916(17) 0.5558(4) 0.183(3) Uani 1 1 d . U . . .
N16 N 0.05089(10) 0.56009(17) 0.5923(3) 0.160(2) Uani 1 1 d . U . . .
N17 N 0.09053(9) 0.58621(10) 0.5513(3) 0.1424(17) Uani 1 1 d . U . . .
N18 N 0.19375(7) 0.52596(7) 0.4956(2) 0.1093(12) Uani 1 1 d . U . . .
N13 N 0.18983(7) 0.47572(7) 0.47252(19) 0.1072(12) Uani 1 1 d . U . . .
N14 N 0.09187(8) 0.41252(10) 0.5418(3) 0.1442(17) Uani 1 1 d . U . . .
C1 C 0.27249(11) 0.24994(10) 0.44216(18) 0.1180(16) Uani 1 1 d . U . . .
H1 H 0.260570 0.238721 0.453938 0.142 Uiso 1 1 calc R U . . .
C155 C 0.20107(14) 0.66618(12) 0.4951(3) 0.155(2) Uani 1 1 d . U . . .
H15A H 0.196726 0.652865 0.514287 0.233 Uiso 1 1 calc R U . . .
H15B H 0.186934 0.673925 0.483943 0.233 Uiso 1 1 calc R U . . .
H15C H 0.210310 0.677229 0.513127 0.233 Uiso 1 1 calc R U . . .
C76 C 0.2019(2) 0.3336(3) 0.4838(5) 0.137(6) Uani 0.688(12) 1 d D U P C 1
H76A H 0.211755 0.328932 0.509574 0.205 Uiso 0.688(12) 1 calc R U P C 1
H76B H 0.187687 0.341031 0.495308 0.205 Uiso 0.688(12) 1 calc R U P C 1
H76C H 0.197724 0.319785 0.465780 0.205 Uiso 0.688(12) 1 calc R U P C 1
C2 C 0.29618(10) 0.23862(11) 0.4502(2) 0.1319(19) Uani 1 1 d . U . . .
H2A H 0.298918 0.236713 0.483396 0.158 Uiso 1 1 calc R U . . .
H2B H 0.308656 0.248695 0.437619 0.158 Uiso 1 1 calc R U . . .
C154 C 0.21452(15) 0.65821(14) 0.4570(3) 0.160(3) Uani 1 1 d . U . . .
H154 H 0.222517 0.672455 0.445083 0.192 Uiso 1 1 calc R U . . .
C78 C 0.2150(6) 0.3409(6) 0.4419(12) 0.134(9) Uani 0.312(12) 1 d D U P C 2
H78 H 0.222020 0.326782 0.427332 0.161 Uiso 0.312(12) 1 calc R U P C 2
C3 C 0.29678(13) 0.21487(12) 0.4267(2) 0.146(2) Uani 1 1 d . U . . .
H3A H 0.284902 0.204586 0.440731 0.176 Uiso 1 1 calc R U . . .
H3B H 0.312257 0.207636 0.431517 0.176 Uiso 1 1 calc R U . . .
C153 C 0.23307(15) 0.64103(16) 0.4629(3) 0.168(3) Uani 1 1 d . U . . .
H15D H 0.229351 0.630204 0.488300 0.201 Uiso 1 1 calc R U . . .
H15E H 0.248110 0.648796 0.469616 0.201 Uiso 1 1 calc R U . . .
C74 C 0.23623(18) 0.3407(2) 0.4299(3) 0.126(3) Uani 0.688(12) 1 d D U P C 1
H74A H 0.250449 0.343019 0.448604 0.151 Uiso 0.688(12) 1 calc R U P C 1
H74B H 0.234789 0.323996 0.422069 0.151 Uiso 0.688(12) 1 calc R U P C 1
C4 C 0.29198(15) 0.21698(13) 0.3746(2) 0.160(3) Uani 1 1 d . U . . .
H4A H 0.292273 0.201354 0.360168 0.192 Uiso 1 1 calc R U . . .
H4B H 0.304112 0.226731 0.359919 0.192 Uiso 1 1 calc R U . . .
C152 C 0.21446(13) 0.63401(16) 0.3953(4) 0.140(2) Uani 1 1 d . U . . .
C73 C 0.21579(17) 0.36489(15) 0.3830(4) 0.131(2) Uani 1 1 d . U . . .
C5 C 0.26722(12) 0.22851(11) 0.3681(2) 0.137(2) Uani 1 1 d . U . . .
H5A H 0.263533 0.229994 0.335131 0.164 Uiso 1 1 calc R U . . .
H5B H 0.255073 0.218752 0.382665 0.164 Uiso 1 1 calc R U . . .
C6 C 0.26790(11) 0.25252(10) 0.39043(19) 0.1190(16) Uani 1 1 d . U . . .
H6 H 0.281214 0.261379 0.376818 0.143 Uiso 1 1 calc R U . . .
C7 C 0.24676(12) 0.28351(10) 0.3477(2) 0.1118(15) Uani 1 1 d . U . . .
C8 C 0.22540(10) 0.25928(10) 0.40235(19) 0.1064(14) Uani 1 1 d . U . . .
C9 C 0.22592(9) 0.29700(9) 0.33831(17) 0.0994(13) Uani 1 1 d . U . . .
C10 C 0.20429(10) 0.27487(9) 0.39614(18) 0.1059(14) Uani 1 1 d . U . . .
C11 C 0.22589(10) 0.31462(9) 0.30504(17) 0.1090(14) Uani 1 1 d . U . . .
H11 H 0.239451 0.317367 0.287164 0.131 Uiso 1 1 calc R U . . .
C12 C 0.20495(9) 0.29299(8) 0.36346(17) 0.1003(13) Uani 1 1 d . U . . .
C13 C 0.18392(10) 0.27088(10) 0.42080(18) 0.1116(15) Uani 1 1 d . U . . .
H13 H 0.183263 0.258405 0.442150 0.134 Uiso 1 1 calc R U . . .
C14 C 0.20601(10) 0.32806(9) 0.29822(17) 0.1045(13) Uani 1 1 d . U . . .
H14 H 0.206288 0.340072 0.275845 0.125 Uiso 1 1 calc R U . . .
C15 C 0.18499(9) 0.30680(8) 0.35626(16) 0.0951(12) Uani 1 1 d . U . . .
C16 C 0.16479(10) 0.28486(9) 0.41445(18) 0.1063(14) Uani 1 1 d . U . . .
H16 H 0.151120 0.282369 0.432124 0.128 Uiso 1 1 calc R U . . .
C17 C 0.18624(10) 0.32447(8) 0.32270(18) 0.1049(14) Uani 1 1 d . U . . .
C18 C 0.16537(10) 0.30290(9) 0.38182(18) 0.1053(14) Uani 1 1 d . U . . .
C19 C 0.16561(10) 0.33974(9) 0.3155(2) 0.1029(13) Uani 1 1 d . U . . .
C20 C 0.14489(11) 0.31808(10) 0.3747(2) 0.1097(15) Uani 1 1 d . U . . .
C21 C 0.12377(9) 0.34997(8) 0.33655(19) 0.1087(14) Uani 1 1 d . U . . .
H21 H 0.112507 0.345046 0.360809 0.130 Uiso 1 1 calc R U . . .
C22 C 0.11289(10) 0.34451(10) 0.2904(2) 0.1320(19) Uani 1 1 d . U . . .
H22I H 0.109504 0.327623 0.288259 0.158 Uiso 1 1 calc R U . . .
H22J H 0.123916 0.348632 0.265610 0.158 Uiso 1 1 calc R U . . .
C23 C 0.08950(10) 0.35896(10) 0.2847(2) 0.137(2) Uani 1 1 d . U . . .
H23A H 0.082636 0.355845 0.254194 0.164 Uiso 1 1 calc R U . . .
H23B H 0.078109 0.354079 0.308241 0.164 Uiso 1 1 calc R U . . .
C24 C 0.09464(12) 0.38500(10) 0.2896(3) 0.146(2) Uani 1 1 d . U . . .
H24U H 0.105836 0.389934 0.265707 0.175 Uiso 1 1 calc R U . . .
H24V H 0.080084 0.394039 0.285529 0.175 Uiso 1 1 calc R U . . .
C25 C 0.10486(10) 0.38983(10) 0.3369(2) 0.1297(18) Uani 1 1 d . U . . .
H25U H 0.093719 0.384849 0.360842 0.156 Uiso 1 1 calc R U . . .
H25V H 0.107745 0.406743 0.340554 0.156 Uiso 1 1 calc R U . . .
C26 C 0.12801(9) 0.37622(8) 0.3420(2) 0.1128(15) Uani 1 1 d . U . . .
H26 H 0.138658 0.381298 0.316790 0.135 Uiso 1 1 calc R U . . .
C27 C 0.15882(9) 0.39804(9) 0.3834(2) 0.1063(14) Uani 1 1 d . U . . .
C28 C 0.13110(10) 0.37480(9) 0.4283(2) 0.1057(14) Uani 1 1 d . U . . .
C29 C 0.17275(9) 0.40142(8) 0.4252(2) 0.1019(13) Uani 1 1 d . U . . .
C30 C 0.14488(9) 0.37864(9) 0.4694(2) 0.1100(14) Uani 1 1 d . U . . .
C31 C 0.19248(9) 0.41527(8) 0.4215(2) 0.1111(15) Uani 1 1 d . U . . .
H31 H 0.196538 0.422632 0.393530 0.133 Uiso 1 1 calc R U . . .
C32 C 0.16562(9) 0.39211(9) 0.4660(2) 0.1068(14) Uani 1 1 d . U . . .
C33 C 0.13751(10) 0.37015(11) 0.5110(2) 0.1179(15) Uani 1 1 d . U . . .
H33 H 0.123055 0.362134 0.513158 0.142 Uiso 1 1 calc R U . . .
C34 C 0.20633(9) 0.41798(9) 0.4613(2) 0.1111(14) Uani 1 1 d . U . . .
H34 H 0.220314 0.426799 0.459252 0.133 Uiso 1 1 calc R U . . .
C35 C 0.17916(8) 0.39468(9) 0.5052(2) 0.1064(14) Uani 1 1 d . U . . .
C36 C 0.15122(11) 0.37328(11) 0.5503(2) 0.1320(19) Uani 1 1 d . U . . .
H36 H 0.146315 0.366833 0.578640 0.158 Uiso 1 1 calc R U . . .
C37 C 0.20041(8) 0.40844(9) 0.50251(19) 0.1016(13) Uani 1 1 d . U . . .
C38 C 0.17227(10) 0.38594(10) 0.5479(2) 0.1167(15) Uani 1 1 d . U . . .
C39 C 0.21553(11) 0.41163(10) 0.5442(2) 0.1104(15) Uani 1 1 d . U . . .
C40 C 0.18696(12) 0.38920(11) 0.5883(2) 0.1224(17) Uani 1 1 d . U . . .
C41 C 0.22256(9) 0.40426(10) 0.6264(2) 0.1135(15) Uani 1 1 d . U . . .
H41 H 0.215903 0.393599 0.650150 0.136 Uiso 1 1 calc R U . . .
C42 C 0.22088(10) 0.42844(11) 0.6454(2) 0.1331(19) Uani 1 1 d . U . . .
H42A H 0.204349 0.433371 0.646556 0.160 Uiso 1 1 calc R U . . .
H42B H 0.229443 0.439427 0.625378 0.160 Uiso 1 1 calc R U . . .
C43 C 0.23143(12) 0.42878(13) 0.6939(2) 0.150(2) Uani 1 1 d . U . . .
H43A H 0.222983 0.417707 0.713909 0.181 Uiso 1 1 calc R U . . .
H43B H 0.230062 0.444585 0.707246 0.181 Uiso 1 1 calc R U . . .
C44 C 0.25788(11) 0.42158(12) 0.6902(3) 0.147(2) Uani 1 1 d . U . . .
H44A H 0.266447 0.433281 0.671821 0.176 Uiso 1 1 calc R U . . .
H44B H 0.264915 0.421064 0.721095 0.176 Uiso 1 1 calc R U . . .
C45 C 0.25987(10) 0.39793(11) 0.66783(19) 0.1249(17) Uani 1 1 d . U . . .
H45A H 0.252689 0.386038 0.687948 0.150 Uiso 1 1 calc R U . . .
H45B H 0.276539 0.393913 0.664015 0.150 Uiso 1 1 calc R U . . .
C46 C 0.24773(9) 0.39746(10) 0.6207(2) 0.1187(16) Uani 1 1 d . U . . .
H46 H 0.255187 0.409954 0.601812 0.142 Uiso 1 1 calc R U . . .
C47 C 0.27003(10) 0.37429(12) 0.5631(2) 0.1122(15) Uani 1 1 d . U . . .
C48 C 0.23922(10) 0.35454(10) 0.6098(2) 0.1078(14) Uani 1 1 d . U . . .
C49 C 0.27396(9) 0.35329(9) 0.53794(18) 0.1008(13) Uani 1 1 d . U . . .
C50 C 0.24249(8) 0.33372(9) 0.58182(17) 0.1002(13) Uani 1 1 d . U . . .
C51 C 0.29164(10) 0.35224(9) 0.50575(18) 0.1069(14) Uani 1 1 d . U . . .
H51 H 0.301779 0.365112 0.501065 0.128 Uiso 1 1 calc R U . . .
C52 C 0.25973(9) 0.33346(9) 0.54628(17) 0.1024(13) Uani 1 1 d . U . . .
C53 C 0.22909(8) 0.31398(11) 0.58986(17) 0.1092(15) Uani 1 1 d . U . . .
H53 H 0.217384 0.314523 0.612819 0.131 Uiso 1 1 calc R U . . .
C54 C 0.29424(10) 0.33138(12) 0.4799(2) 0.1215(17) Uani 1 1 d . U . . .
H54 H 0.305948 0.330877 0.456911 0.146 Uiso 1 1 calc R U . . .
C55 C 0.26317(9) 0.31270(9) 0.52020(18) 0.1032(13) Uani 1 1 d . U . . .
C56 C 0.23232(9) 0.29322(10) 0.56508(18) 0.1068(14) Uani 1 1 d . U . . .
H56 H 0.223237 0.279805 0.571830 0.128 Uiso 1 1 calc R U . . .
C57 C 0.28082(9) 0.31220(10) 0.48638(17) 0.1021(13) Uani 1 1 d . U . . .
C58 C 0.24942(9) 0.29260(10) 0.52962(17) 0.1049(13) Uani 1 1 d . U . . .
C59 C 0.28373(11) 0.29083(10) 0.45978(18) 0.1085(14) Uani 1 1 d . U . . .
C60 C 0.25339(10) 0.27120(11) 0.50518(18) 0.1072(14) Uani 1 1 d . U . . .
C61 C 0.25514(13) 0.38285(14) 0.2693(3) 0.157(2) Uani 1 1 d . U . . .
H61A H 0.248180 0.373402 0.294125 0.188 Uiso 1 1 calc R U . . .
H61B H 0.272200 0.383609 0.274202 0.188 Uiso 1 1 calc R U . . .
C62 C 0.24995(15) 0.37199(13) 0.2237(3) 0.152(2) Uani 1 1 d . U . . .
H62A H 0.255963 0.382129 0.198998 0.182 Uiso 1 1 calc R U . . .
H62B H 0.257885 0.356710 0.221492 0.182 Uiso 1 1 calc R U . . .
C63 C 0.21947(19) 0.35922(13) 0.1758(3) 0.162(3) Uani 1 1 d . U . . .
H63A H 0.227658 0.344202 0.171238 0.195 Uiso 1 1 calc R U . . .
H63B H 0.223977 0.369915 0.150729 0.195 Uiso 1 1 calc R U . . .
C64 C 0.1933(2) 0.35540(14) 0.1755(2) 0.164(3) Uani 1 1 d . U . . .
H64A H 0.188718 0.346732 0.147605 0.196 Uiso 1 1 calc R U . . .
H64B H 0.188634 0.346097 0.202503 0.196 Uiso 1 1 calc R U . . .
C65 C 0.15701(18) 0.37327(14) 0.1752(2) 0.160(3) Uani 1 1 d . U . . .
H65A H 0.151749 0.365040 0.203108 0.192 Uiso 1 1 calc R U . . .
H65B H 0.152589 0.363849 0.148157 0.192 Uiso 1 1 calc R U . . .
C66 C 0.14607(17) 0.39717(17) 0.1725(3) 0.183(3) Uani 1 1 d . U . . .
H66A H 0.153085 0.406250 0.147228 0.220 Uiso 1 1 calc R U . . .
H66B H 0.129096 0.395841 0.167005 0.220 Uiso 1 1 calc R U . . .
C67 C 0.14090(17) 0.43164(14) 0.2151(3) 0.179(3) Uani 1 1 d . U . . .
H67A H 0.123766 0.430959 0.211268 0.214 Uiso 1 1 calc R U . . .
H67B H 0.147582 0.440567 0.189254 0.214 Uiso 1 1 calc R U . . .
C68 C 0.14682(15) 0.44275(13) 0.2584(3) 0.160(2) Uani 1 1 d . U . . .
H68A H 0.138262 0.457679 0.261224 0.192 Uiso 1 1 calc R U . . .
H68B H 0.141993 0.432556 0.284085 0.192 Uiso 1 1 calc R U . . .
C69 C 0.17739(14) 0.45896(12) 0.3022(3) 0.146(2) Uani 1 1 d . U . . .
H69A H 0.172460 0.449674 0.329043 0.175 Uiso 1 1 calc R U . . .
H69B H 0.169382 0.474233 0.303313 0.175 Uiso 1 1 calc R U . . .
C70 C 0.20343(15) 0.46238(10) 0.3028(3) 0.148(2) Uani 1 1 d . U . . .
H70A H 0.208522 0.469814 0.273862 0.178 Uiso 1 1 calc R U . . .
H70B H 0.207819 0.472745 0.328439 0.178 Uiso 1 1 calc R U . . .
C71 C 0.23926(14) 0.44265(13) 0.3080(3) 0.155(2) Uani 1 1 d . U . . .
H71A H 0.244390 0.452274 0.334235 0.186 Uiso 1 1 calc R U . . .
H71B H 0.244654 0.450200 0.279406 0.186 Uiso 1 1 calc R U . . .
C72 C 0.24931(12) 0.41825(14) 0.3117(3) 0.153(2) Uani 1 1 d . U . . .
H72A H 0.266283 0.418991 0.317739 0.184 Uiso 1 1 calc R U . . .
H72B H 0.241771 0.409667 0.337111 0.184 Uiso 1 1 calc R U . . .
C80 C 0.23747(10) 0.60907(9) 0.6529(2) 0.1181(16) Uani 1 1 d . U . . .
H80 H 0.223344 0.614611 0.669765 0.142 Uiso 1 1 calc R U . . .
C81 C 0.25576(12) 0.60318(11) 0.6883(2) 0.138(2) Uani 1 1 d . U . . .
H81A H 0.259135 0.617149 0.707093 0.165 Uiso 1 1 calc R U . . .
H81B H 0.270355 0.598450 0.672804 0.165 Uiso 1 1 calc R U . . .
C82 C 0.24725(13) 0.58311(12) 0.7198(2) 0.148(2) Uani 1 1 d . U . . .
H82A H 0.259686 0.579088 0.741904 0.177 Uiso 1 1 calc R U . . .
H82B H 0.233430 0.588333 0.737269 0.177 Uiso 1 1 calc R U . . .
C83 C 0.24100(11) 0.56171(11) 0.6919(2) 0.143(2) Uani 1 1 d . U . . .
H83A H 0.235199 0.549242 0.712373 0.172 Uiso 1 1 calc R U . . .
H83B H 0.254995 0.555826 0.675790 0.172 Uiso 1 1 calc R U . . .
C84 C 0.22195(11) 0.56825(11) 0.6567(2) 0.137(2) Uani 1 1 d . U . . .
H84A H 0.217750 0.554296 0.638544 0.165 Uiso 1 1 calc R U . . .
H84B H 0.207804 0.573574 0.673083 0.165 Uiso 1 1 calc R U . . .
C85 C 0.23020(10) 0.58708(9) 0.6254(2) 0.1215(17) Uani 1 1 d . U . . .
H85 H 0.244452 0.581140 0.609504 0.146 Uiso 1 1 calc R U . . .
C86 C 0.21740(11) 0.58574(10) 0.5443(2) 0.1136(15) Uani 1 1 d . U . . .
C87 C 0.19077(11) 0.60367(11) 0.6025(3) 0.1217(18) Uani 1 1 d . U . . .
C88 C 0.20045(9) 0.59093(9) 0.5086(2) 0.1152(17) Uani 1 1 d . U . . .
C89 C 0.17488(11) 0.61021(10) 0.5660(3) 0.1234(17) Uani 1 1 d . U . . .
C90 C 0.20405(9) 0.58335(9) 0.4640(2) 0.1129(15) Uani 1 1 d . U . . .
H90 H 0.217340 0.574148 0.456888 0.135 Uiso 1 1 calc R U . . .
C91 C 0.18034(9) 0.60378(9) 0.5200(3) 0.1160(16) Uani 1 1 d . U . . .
C92 C 0.15519(10) 0.62291(10) 0.5755(2) 0.1244(17) Uani 1 1 d . U . . .
H92 H 0.152097 0.628089 0.605778 0.149 Uiso 1 1 calc R U . . .
C93 C 0.18852(10) 0.58906(9) 0.4301(2) 0.1091(14) Uani 1 1 d . U . . .
H93 H 0.191225 0.583809 0.399745 0.131 Uiso 1 1 calc R U . . .
C94 C 0.16433(9) 0.60933(9) 0.4839(2) 0.1110(15) Uani 1 1 d . U . . .
C95 C 0.13994(12) 0.62805(11) 0.5404(3) 0.139(2) Uani 1 1 d . U . . .
H95 H 0.126069 0.636245 0.547888 0.167 Uiso 1 1 calc R U . . .
C96 C 0.16896(10) 0.60238(9) 0.4395(2) 0.1156(16) Uani 1 1 d . U . . .
C97 C 0.14340(10) 0.62215(9) 0.4954(2) 0.1161(15) Uani 1 1 d . U . . .
C98 C 0.15264(10) 0.60878(10) 0.4012(3) 0.1203(17) Uani 1 1 d . U . . .
C99 C 0.12799(11) 0.62825(11) 0.4584(3) 0.1285(19) Uani 1 1 d . U . . .
C100 C 0.11760(9) 0.63164(9) 0.3765(2) 0.1204(17) Uani 1 1 d . U . . .
H100 H 0.107377 0.643853 0.390388 0.144 Uiso 1 1 calc R U . . .
C101 C 0.10163(10) 0.61211(10) 0.3609(2) 0.1274(18) Uani 1 1 d . U . . .
H10A H 0.093657 0.605073 0.387588 0.153 Uiso 1 1 calc R U . . .
H10B H 0.110776 0.599814 0.345326 0.153 Uiso 1 1 calc R U . . .
C102 C 0.08353(11) 0.62262(12) 0.3276(3) 0.147(2) Uani 1 1 d . U . . .
H10C H 0.073439 0.609985 0.315793 0.176 Uiso 1 1 calc R U . . .
H10D H 0.073516 0.633736 0.344522 0.176 Uiso 1 1 calc R U . . .
C103 C 0.09461(13) 0.63490(11) 0.2884(3) 0.152(2) Uani 1 1 d . U . . .
H10E H 0.082327 0.641801 0.268871 0.183 Uiso 1 1 calc R U . . .
H10F H 0.103397 0.623493 0.269732 0.183 Uiso 1 1 calc R U . . .
C104 C 0.11131(11) 0.65431(11) 0.3046(2) 0.140(2) Uani 1 1 d . U . . .
H10G H 0.102540 0.666454 0.321399 0.168 Uiso 1 1 calc R U . . .
H10H H 0.119000 0.661685 0.277922 0.168 Uiso 1 1 calc R U . . .
C105 C 0.12981(10) 0.64302(10) 0.3363(2) 0.1228(17) Uani 1 1 d . U . . .
H105 H 0.137575 0.630325 0.318481 0.147 Uiso 1 1 calc R U . . .
C106 C 0.16802(11) 0.66025(10) 0.3228(2) 0.1139(15) Uani 1 1 d . U . . .
C107 C 0.14342(13) 0.67814(10) 0.3829(2) 0.1210(17) Uani 1 1 d . U . . .
C108 C 0.18764(11) 0.67640(9) 0.3335(2) 0.1142(16) Uani 1 1 d . U . . .
C109 C 0.16271(11) 0.69450(10) 0.3929(2) 0.1168(16) Uani 1 1 d . U . . .
C110 C 0.20893(12) 0.67511(11) 0.3112(2) 0.1247(17) Uani 1 1 d . U . . .
H110 H 0.210945 0.664140 0.287156 0.150 Uiso 1 1 calc R U . . .
C111 C 0.18407(11) 0.69217(10) 0.3697(2) 0.1155(16) Uani 1 1 d . U . . .
C112 C 0.16045(12) 0.71071(11) 0.4257(2) 0.1250(17) Uani 1 1 d . U . . .
H112 H 0.146076 0.711846 0.441675 0.150 Uiso 1 1 calc R U . . .
C113 C 0.22698(11) 0.68923(12) 0.3230(2) 0.1255(17) Uani 1 1 d . U . . .
H113 H 0.241410 0.687957 0.307289 0.151 Uiso 1 1 calc R U . . .
C114 C 0.20328(11) 0.70788(10) 0.3808(2) 0.1123(15) Uani 1 1 d . U . . .
C115 C 0.17849(13) 0.72598(10) 0.4371(2) 0.1239(17) Uani 1 1 d . U . . .
H115 H 0.176000 0.737717 0.459541 0.149 Uiso 1 1 calc R U . . .
C116 C 0.22450(13) 0.70596(11) 0.3588(2) 0.1283(18) Uani 1 1 d . U . . .
C117 C 0.19959(12) 0.72412(10) 0.4163(2) 0.1161(16) Uani 1 1 d . U . . .
C118 C 0.24514(15) 0.72037(13) 0.3715(3) 0.135(2) Uani 1 1 d . U . . .
C119 C 0.21865(14) 0.74048(13) 0.4265(2) 0.1288(18) Uani 1 1 d . U . . .
C120 C 0.26067(12) 0.75260(12) 0.4218(3) 0.154(3) Uani 1 1 d . U . . .
H120 H 0.254690 0.762860 0.446863 0.185 Uiso 1 1 calc R U . . .
C121 C 0.26799(16) 0.76824(15) 0.3826(3) 0.189(3) Uani 1 1 d . U . . .
H12A H 0.254467 0.777085 0.370733 0.227 Uiso 1 1 calc R U . . .
H12B H 0.274719 0.758902 0.357365 0.227 Uiso 1 1 calc R U . . .
C122 C 0.2870(2) 0.78551(17) 0.4033(4) 0.216(4) Uani 1 1 d . U . . .
H12C H 0.292508 0.796210 0.378968 0.260 Uiso 1 1 calc R U . . .
H12D H 0.279826 0.795045 0.427723 0.260 Uiso 1 1 calc R U . . .
C123 C 0.3078(2) 0.7724(2) 0.4229(3) 0.222(5) Uani 1 1 d . U . . .
H12E H 0.319125 0.783619 0.435709 0.267 Uiso 1 1 calc R U . . .
H12F H 0.315633 0.763575 0.398125 0.267 Uiso 1 1 calc R U . . .
C124 C 0.29994(15) 0.75547(15) 0.4604(3) 0.191(4) Uani 1 1 d . U . . .
H12G H 0.293868 0.764245 0.487017 0.230 Uiso 1 1 calc R U . . .
H12H H 0.313257 0.745825 0.470673 0.230 Uiso 1 1 calc R U . . .
C125 C 0.28047(13) 0.73969(12) 0.4400(3) 0.154(2) Uani 1 1 d . U . . .
H125 H 0.287708 0.731699 0.413064 0.185 Uiso 1 1 calc R U . . .
C126 C 0.28761(14) 0.69957(16) 0.4699(3) 0.145(2) Uani 1 1 d . U . . .
C127 C 0.25929(13) 0.72557(15) 0.5098(3) 0.134(2) Uani 1 1 d . U . . .
C128 C 0.28180(12) 0.67989(13) 0.5011(2) 0.1253(19) Uani 1 1 d . U . . .
C129 C 0.25269(13) 0.70499(11) 0.5381(2) 0.1229(17) Uani 1 1 d . U . . .
C130 C 0.29374(11) 0.65901(14) 0.5006(2) 0.1313(19) Uani 1 1 d . U . . .
H130 H 0.306307 0.657205 0.479778 0.158 Uiso 1 1 calc R U . . .
C131 C 0.26397(10) 0.68382(11) 0.5330(2) 0.1161(16) Uani 1 1 d . U . . .
C132 C 0.23556(12) 0.70878(10) 0.5708(2) 0.1237(17) Uani 1 1 d . U . . .
H132 H 0.228345 0.723641 0.573228 0.148 Uiso 1 1 calc R U . . .
C133 C 0.28822(11) 0.64055(11) 0.5292(2) 0.1222(16) Uani 1 1 d . U . . .
H133 H 0.296526 0.626245 0.527654 0.147 Uiso 1 1 calc R U . . .
C134 C 0.25765(10) 0.66489(10) 0.56311(19) 0.1106(15) Uani 1 1 d . U . . .
C135 C 0.22892(10) 0.69077(10) 0.6002(2) 0.1201(16) Uani 1 1 d . U . . .
H135 H 0.217111 0.693258 0.622407 0.144 Uiso 1 1 calc R U . . .
C136 C 0.26983(10) 0.64371(11) 0.5607(2) 0.1143(15) Uani 1 1 d . U . . .
C137 C 0.23993(10) 0.66877(10) 0.5965(2) 0.1118(15) Uani 1 1 d . U . . .
C138 C 0.26451(11) 0.62546(12) 0.5907(2) 0.1174(16) Uani 1 1 d . U . . .
C139 C 0.23389(12) 0.65054(10) 0.6279(2) 0.1172(16) Uani 1 1 d . U . . .
C140 C 0.24789(16) 0.5809(2) 0.3190(4) 0.189(3) Uani 1 1 d . U . . .
H14A H 0.242890 0.590444 0.345525 0.227 Uiso 1 1 calc R U . . .
H14B H 0.265034 0.579051 0.320404 0.227 Uiso 1 1 calc R U . . .
C141 C 0.23615(15) 0.55724(15) 0.3205(3) 0.171(3) Uani 1 1 d . U . . .
H14C H 0.241458 0.547734 0.294256 0.205 Uiso 1 1 calc R U . . .
H14D H 0.240646 0.549040 0.349013 0.205 Uiso 1 1 calc R U . . .
C142 C 0.19902(15) 0.53722(12) 0.3160(3) 0.151(2) Uani 1 1 d . U . . .
H14E H 0.202976 0.529336 0.286828 0.182 Uiso 1 1 calc R U . . .
H14F H 0.203882 0.526962 0.341477 0.182 Uiso 1 1 calc R U . . .
C143 C 0.17472(15) 0.54111(12) 0.3182(3) 0.152(2) Uani 1 1 d . U . . .
H14G H 0.171049 0.550117 0.346133 0.183 Uiso 1 1 calc R U . . .
H14H H 0.166570 0.525928 0.320242 0.183 Uiso 1 1 calc R U . . .
C144 C 0.14220(17) 0.55861(14) 0.2813(4) 0.172(3) Uani 1 1 d . U . . .
H14I H 0.139283 0.568856 0.307979 0.206 Uiso 1 1 calc R U . . .
H14J H 0.133546 0.543864 0.285969 0.206 Uiso 1 1 calc R U . . .
C145 C 0.13396(17) 0.57047(14) 0.2377(3) 0.181(3) Uani 1 1 d . U . . .
H14K H 0.137604 0.560559 0.210930 0.218 Uiso 1 1 calc R U . . .
H14L H 0.116878 0.572836 0.238881 0.218 Uiso 1 1 calc R U . . .
C146 C 0.14015(19) 0.60306(19) 0.1924(4) 0.205(4) Uani 1 1 d . U . . .
H14M H 0.123041 0.604714 0.189373 0.246 Uiso 1 1 calc R U . . .
H14N H 0.145844 0.593391 0.166687 0.246 Uiso 1 1 calc R U . . .
C147 C 0.1509(2) 0.62560(16) 0.1907(3) 0.181(3) Uani 1 1 d . U . . .
H14O H 0.146846 0.634672 0.218436 0.217 Uiso 1 1 calc R U . . .
H14P H 0.145399 0.634294 0.163545 0.217 Uiso 1 1 calc R U . . .
C148 C 0.1904(2) 0.64370(19) 0.1832(3) 0.195(3) Uani 1 1 d . U . . .
H14Q H 0.186745 0.654283 0.209019 0.234 Uiso 1 1 calc R U . . .
H14R H 0.185876 0.651578 0.154391 0.234 Uiso 1 1 calc R U . . .
C149 C 0.2157(2) 0.63833(18) 0.1827(3) 0.192(3) Uani 1 1 d . U . . .
H14S H 0.219193 0.626479 0.159043 0.230 Uiso 1 1 calc R U . . .
H14T H 0.224817 0.652561 0.175944 0.230 Uiso 1 1 calc R U . . .
C150 C 0.2455(3) 0.6251(2) 0.2310(5) 0.227(5) Uani 1 1 d . U . . .
H15F H 0.254157 0.639924 0.226989 0.273 Uiso 1 1 calc R U . . .
H15G H 0.250301 0.614511 0.205949 0.273 Uiso 1 1 calc R U . . .
C151 C 0.25257(16) 0.6144(2) 0.2757(4) 0.190(3) Uani 1 1 d . U . . .
H15H H 0.269715 0.612643 0.277253 0.228 Uiso 1 1 calc R U . . .
H15I H 0.247399 0.624312 0.301531 0.228 Uiso 1 1 calc R U . . .
C200 C 0.07096(12) 0.39905(15) 0.5614(3) 0.178(3) Uani 1 1 d . U . . .
H200 H 0.072366 0.399010 0.595501 0.213 Uiso 1 1 calc R U . . .
C201 C 0.07022(14) 0.37441(16) 0.5455(4) 0.200(4) Uani 1 1 d . U . . .
H20A H 0.084723 0.366236 0.554506 0.240 Uiso 1 1 calc R U . . .
H20B H 0.068840 0.373850 0.511787 0.240 Uiso 1 1 calc R U . . .
C202 C 0.04924(17) 0.36267(19) 0.5675(4) 0.221(4) Uani 1 1 d . U . . .
H20C H 0.051690 0.361797 0.601018 0.266 Uiso 1 1 calc R U . . .
H20D H 0.047917 0.346534 0.555779 0.266 Uiso 1 1 calc R U . . .
C203 C 0.02614(19) 0.3759(3) 0.5578(5) 0.249(5) Uani 1 1 d . U . . .
H20E H 0.022553 0.374772 0.524701 0.298 Uiso 1 1 calc R U . . .
H20F H 0.013313 0.368221 0.574711 0.298 Uiso 1 1 calc R U . . .
C204 C 0.02706(14) 0.4007(2) 0.5709(5) 0.245(6) Uani 1 1 d . U . . .
H20G H 0.028798 0.401970 0.604555 0.294 Uiso 1 1 calc R U . . .
H20H H 0.012285 0.408427 0.562184 0.294 Uiso 1 1 calc R U . . .
C205 C 0.04715(12) 0.4128(2) 0.5479(4) 0.204(4) Uani 1 1 d . U . . .
H205 H 0.044929 0.410488 0.514276 0.245 Uiso 1 1 calc R U . . .
C206 C 0.03668(16) 0.4549(3) 0.5228(5) 0.199(4) Uani 1 1 d . U . . .
C207 C 0.05315(17) 0.4469(3) 0.6016(5) 0.180(3) Uani 1 1 d . U . . .
C208 C 0.03757(16) 0.4794(2) 0.5316(5) 0.173(3) Uani 1 1 d . U . . .
C209 C 0.05307(17) 0.4720(2) 0.6084(4) 0.178(3) Uani 1 1 d . U . . .
C210 C 0.02944(14) 0.4934(3) 0.4981(5) 0.204(4) Uani 1 1 d . U . . .
H210 H 0.023394 0.487341 0.470318 0.244 Uiso 1 1 calc R U . . .
C211 C 0.04588(12) 0.4871(2) 0.5731(4) 0.163(3) Uani 1 1 d . U . . .
C212 C 0.06114(16) 0.4798(2) 0.6510(4) 0.195(4) Uani 1 1 d . U . . .
H212 H 0.065681 0.469226 0.674388 0.234 Uiso 1 1 calc R U . . .
C213 C 0.03043(16) 0.5180(3) 0.5068(4) 0.197(3) Uani 1 1 d . U . . .
H213 H 0.024962 0.528530 0.484118 0.236 Uiso 1 1 calc R U . . .
C214 C 0.04670(13) 0.5109(2) 0.5815(4) 0.169(3) Uani 1 1 d . U . . .
C215 C 0.06213(18) 0.5037(3) 0.6571(5) 0.198(4) Uani 1 1 d . U . . .
H215 H 0.067336 0.509712 0.685564 0.238 Uiso 1 1 calc R U . . .
C216 C 0.03883(14) 0.5266(2) 0.5461(4) 0.173(3) Uani 1 1 d . U . . .
C217 C 0.05591(15) 0.5186(3) 0.6236(4) 0.180(3) Uani 1 1 d . U . . .
C218 C 0.04093(14) 0.5527(2) 0.5500(5) 0.176(3) Uani 1 1 d . U . . .
C219 C 0.05603(15) 0.5451(3) 0.6276(4) 0.185(4) Uani 1 1 d . U . . .
C220 C 0.05412(13) 0.58535(19) 0.5992(3) 0.169(3) Uani 1 1 d . U . . .
H220 H 0.063213 0.587685 0.628052 0.203 Uiso 1 1 calc R U . . .
C221 C 0.02919(13) 0.5956(2) 0.6065(5) 0.228(5) Uani 1 1 d . U . . .
H22A H 0.020087 0.595145 0.577767 0.273 Uiso 1 1 calc R U . . .
H22B H 0.020665 0.586779 0.630388 0.273 Uiso 1 1 calc R U . . .
C222 C 0.0336(2) 0.6210(3) 0.6219(4) 0.237(5) Uani 1 1 d . U . . .
H22C H 0.043548 0.621174 0.649514 0.284 Uiso 1 1 calc R U . . .
H22D H 0.018583 0.628636 0.629406 0.284 Uiso 1 1 calc R U . . .
C223 C 0.0461(2) 0.6344(2) 0.5813(5) 0.239(5) Uani 1 1 d . U . . .
H22E H 0.036142 0.633573 0.553591 0.287 Uiso 1 1 calc R U . . .
H22F H 0.047921 0.650975 0.589663 0.287 Uiso 1 1 calc R U . . .
C224 C 0.07033(16) 0.62379(18) 0.5704(4) 0.205(4) Uani 1 1 d . U . . .
H22G H 0.081101 0.626301 0.596380 0.246 Uiso 1 1 calc R U . . .
H22H H 0.077039 0.631298 0.542864 0.246 Uiso 1 1 calc R U . . .
C225 C 0.06675(12) 0.59680(17) 0.5617(3) 0.167(3) Uani 1 1 d . U . . .
H225 H 0.057025 0.595143 0.533505 0.200 Uiso 1 1 calc R U . . .
C226 C 0.09531(12) 0.58173(12) 0.5046(3) 0.137(2) Uani 1 1 d . U . . .
C227 C 0.10666(11) 0.58316(12) 0.5849(3) 0.1344(19) Uani 1 1 d . U . . .
C228 C 0.11590(10) 0.56949(10) 0.4938(3) 0.1200(17) Uani 1 1 d . U . . .
C229 C 0.12805(9) 0.57085(10) 0.5733(3) 0.1167(16) Uani 1 1 d . U . . .
C230 C 0.12109(9) 0.56358(9) 0.4494(3) 0.1212(17) Uani 1 1 d . U . . .
H230 H 0.110356 0.567914 0.426186 0.145 Uiso 1 1 calc R U . . .
C231 C 0.13228(9) 0.56416(9) 0.5281(2) 0.1145(16) Uani 1 1 d . U . . .
C232 C 0.14450(10) 0.56689(11) 0.6069(2) 0.1298(18) Uani 1 1 d . U . . .
H232 H 0.141938 0.572476 0.637090 0.156 Uiso 1 1 calc R U . . .
C233 C 0.14191(9) 0.55116(9) 0.4360(2) 0.1169(16) Uani 1 1 d . U . . .
H233 H 0.145042 0.547069 0.405084 0.140 Uiso 1 1 calc R U . . .
C234 C 0.15329(9) 0.55195(9) 0.5170(2) 0.1149(15) Uani 1 1 d . U . . .
C235 C 0.16568(9) 0.55423(10) 0.5962(3) 0.1182(16) Uani 1 1 d . U . . .
H235 H 0.176874 0.551069 0.619300 0.142 Uiso 1 1 calc R U . . .
C236 C 0.15727(8) 0.54555(9) 0.4721(3) 0.1126(16) Uani 1 1 d . U . . .
C237 C 0.16931(9) 0.54684(9) 0.5519(3) 0.1134(16) Uani 1 1 d . U . . .
C238 C 0.17921(10) 0.53333(10) 0.4592(3) 0.1204(17) Uani 1 1 d . U . . .
C239 C 0.19009(10) 0.53287(9) 0.5410(3) 0.1103(15) Uani 1 1 d . U . . .
C180 C 0.21496(7) 0.51168(8) 0.4855(2) 0.1073(15) Uani 1 1 d . U . . .
H180 H 0.221268 0.505898 0.515322 0.129 Uiso 1 1 calc R U . . .
C181 C 0.23388(9) 0.52733(9) 0.4632(3) 0.1279(18) Uani 1 1 d . U . . .
H18A H 0.228400 0.532963 0.433064 0.153 Uiso 1 1 calc R U . . .
H18B H 0.236955 0.541044 0.482888 0.153 Uiso 1 1 calc R U . . .
C182 C 0.25641(9) 0.51299(10) 0.4573(3) 0.137(2) Uani 1 1 d . U . . .
H18C H 0.262405 0.508162 0.487595 0.164 Uiso 1 1 calc R U . . .
H18D H 0.268479 0.522601 0.442096 0.164 Uiso 1 1 calc R U . . .
C183 C 0.25104(10) 0.49122(10) 0.4279(3) 0.139(2) Uani 1 1 d . U . . .
H18E H 0.245792 0.496213 0.397149 0.167 Uiso 1 1 calc R U . . .
H18F H 0.265451 0.481920 0.424116 0.167 Uiso 1 1 calc R U . . .
C184 C 0.23215(8) 0.47601(9) 0.4499(2) 0.1204(17) Uani 1 1 d . U . . .
H18G H 0.237611 0.470003 0.479764 0.144 Uiso 1 1 calc R U . . .
H18H H 0.228533 0.462557 0.429856 0.144 Uiso 1 1 calc R U . . .
C185 C 0.21026(8) 0.49124(10) 0.4564(2) 0.1215(18) Uani 1 1 d . U . . .
H185 H 0.205929 0.497345 0.425537 0.146 Uiso 1 1 calc R U . . .
C186 C 0.17319(9) 0.47032(9) 0.4380(3) 0.1129(15) Uani 1 1 d . U . . .
C187 C 0.18988(10) 0.46800(8) 0.5171(2) 0.1093(14) Uani 1 1 d . U . . .
C188 C 0.15360(9) 0.45637(9) 0.4535(2) 0.1069(14) Uani 1 1 d . U . . .
C189 C 0.16908(8) 0.45383(9) 0.5322(2) 0.1095(15) Uani 1 1 d . U . . .
C190 C 0.13595(10) 0.45011(10) 0.4209(2) 0.1256(17) Uani 1 1 d . U . . .
H190 H 0.137323 0.454805 0.389880 0.151 Uiso 1 1 calc R U . . .
C191 C 0.15159(8) 0.44962(9) 0.4979(3) 0.1148(17) Uani 1 1 d . U . . .
C192 C 0.16758(10) 0.44616(10) 0.5763(2) 0.1208(16) Uani 1 1 d . U . . .
H192 H 0.179600 0.449508 0.597665 0.145 Uiso 1 1 calc R U . . .
C193 C 0.11655(10) 0.43693(11) 0.4354(3) 0.1246(17) Uani 1 1 d . U . . .
H193 H 0.104833 0.432770 0.413934 0.150 Uiso 1 1 calc R U . . .
C194 C 0.13214(9) 0.43600(10) 0.5135(3) 0.1166(16) Uani 1 1 d . U . . .
C195 C 0.14845(11) 0.43357(11) 0.5891(2) 0.1311(18) Uani 1 1 d . U . . .
H195 H 0.147306 0.428054 0.619641 0.157 Uiso 1 1 calc R U . . .
C196 C 0.11445(9) 0.43012(10) 0.4798(3) 0.1256(18) Uani 1 1 d . U . . .
C197 C 0.13072(10) 0.42869(12) 0.5585(3) 0.139(2) Uani 1 1 d . U . . .
C198 C 0.09402(12) 0.41694(12) 0.4953(4) 0.144(2) Uani 1 1 d . U . . .
C199 C 0.11007(12) 0.41465(13) 0.5760(4) 0.150(2) Uani 1 1 d . U . . .
C158 C 0.03929(15) 0.27739(13) 0.3266(3) 0.152(2) Uani 1 1 d . U . . .
H15J H 0.037785 0.285099 0.296433 0.182 Uiso 1 1 calc R U . . .
H15K H 0.053229 0.267212 0.325855 0.182 Uiso 1 1 calc R U . . .
C159 C 0.01879(14) 0.26366(11) 0.3359(3) 0.145(2) Uani 1 1 d . U . . .
H15L H 0.018080 0.250550 0.313898 0.174 Uiso 1 1 calc R U . . .
H15M H 0.020036 0.256973 0.367030 0.174 Uiso 1 1 calc R U . . .
C160 C -0.02216(15) 0.26349(12) 0.3425(3) 0.163(3) Uani 1 1 d . U . . .
H16A H -0.021643 0.257572 0.374275 0.196 Uiso 1 1 calc R U . . .
H16B H -0.023299 0.250023 0.321389 0.196 Uiso 1 1 calc R U . . .
C161 C -0.04385(13) 0.28040(13) 0.3358(3) 0.160(2) Uani 1 1 d . U . . .
H16C H -0.042686 0.288926 0.306411 0.192 Uiso 1 1 calc R U . . .
H16D H -0.058648 0.271526 0.336242 0.192 Uiso 1 1 calc R U . . .
C162 C -0.06191(13) 0.31173(14) 0.3747(3) 0.161(3) Uani 1 1 d . U . . .
H16E H -0.062142 0.321313 0.346507 0.193 Uiso 1 1 calc R U . . .
H16F H -0.076668 0.302829 0.376376 0.193 Uiso 1 1 calc R U . . .
C163 C -0.05958(13) 0.32611(17) 0.4133(4) 0.175(3) Uani 1 1 d . U . . .
H16G H -0.056762 0.316289 0.440606 0.210 Uiso 1 1 calc R U . . .
H16H H -0.074315 0.334748 0.418211 0.210 Uiso 1 1 calc R U . . .
C164 C -0.0376(2) 0.35910(17) 0.4431(3) 0.189(3) Uani 1 1 d . U . . .
H16I H -0.034810 0.351093 0.472603 0.226 Uiso 1 1 calc R U . . .
H16J H -0.051901 0.368607 0.446282 0.226 Uiso 1 1 calc R U . . .
C165 C -0.01802(16) 0.37435(15) 0.4332(4) 0.181(3) Uani 1 1 d . U . . .
H16K H -0.019789 0.381381 0.402495 0.217 Uiso 1 1 calc R U . . .
H16L H -0.017197 0.387054 0.456108 0.217 Uiso 1 1 calc R U . . .
C166 C 0.02294(18) 0.37472(15) 0.4190(4) 0.208(4) Uani 1 1 d . U . . .
H16M H 0.024351 0.389332 0.436860 0.250 Uiso 1 1 calc R U . . .
H16N H 0.021493 0.378615 0.386153 0.250 Uiso 1 1 calc R U . . .
C167 C 0.04445(14) 0.35812(14) 0.4279(3) 0.169(3) Uani 1 1 d . U . . .
H16O H 0.059280 0.366924 0.426364 0.203 Uiso 1 1 calc R U . . .
H16P H 0.043240 0.350552 0.458229 0.203 Uiso 1 1 calc R U . . .
C156 C 0.06133(12) 0.32617(15) 0.3952(4) 0.166(3) Uani 1 1 d . U . . .
H15N H 0.060314 0.317380 0.424304 0.199 Uiso 1 1 calc R U . . .
H15O H 0.076216 0.334907 0.395063 0.199 Uiso 1 1 calc R U . . .
C157 C 0.06076(12) 0.30996(15) 0.3566(3) 0.162(3) Uani 1 1 d . U . . .
H15P H 0.059115 0.318725 0.327599 0.194 Uiso 1 1 calc R U . . .
H15Q H 0.075480 0.300974 0.355358 0.194 Uiso 1 1 calc R U . . .
C175 C 0.0613(3) 0.4689(4) 0.4078(6) 0.258(10) Uani 0.676(8) 1 d . U P . .
H17A H 0.051791 0.482847 0.412836 0.386 Uiso 0.676(8) 1 calc R U P . .
H17B H 0.068010 0.463767 0.436981 0.386 Uiso 0.676(8) 1 calc R U P . .
H17C H 0.073900 0.472518 0.386286 0.386 Uiso 0.676(8) 1 calc R U P . .
C174 C 0.0466(3) 0.4502(5) 0.3888(5) 0.220(6) Uani 0.676(8) 1 d . U P . .
H174 H 0.033670 0.448137 0.411333 0.264 Uiso 0.676(8) 1 calc R U P . .
C173 C 0.0533(2) 0.4274(3) 0.3766(6) 0.192(5) Uani 0.676(8) 1 d . U P . .
H17D H 0.052022 0.416953 0.403482 0.230 Uiso 0.676(8) 1 calc R U P . .
H17E H 0.069687 0.427319 0.366030 0.230 Uiso 0.676(8) 1 calc R U P . .
C172 C 0.0289(3) 0.4384(3) 0.3176(7) 0.232(8) Uani 0.676(8) 1 d D U P . .
O54 O 0.0184(4) 0.4361(3) 0.2833(5) 0.310(9) Uani 0.676(8) 1 d D U P . .
O56 O 0.03511(16) 0.4580(2) 0.3458(5) 0.221(4) Uani 0.676(8) 1 d D U P . .
O55 O 0.0383(2) 0.41952(18) 0.3410(4) 0.208(4) Uani 0.676(8) 1 d D U P . .
C171 C 0.1155(3) 0.5057(2) 0.3668(6) 0.192(6) Uani 0.624(7) 1 d . U P . .
H17F H 0.132259 0.505549 0.372782 0.288 Uiso 0.624(7) 1 calc R U P . .
H17G H 0.107359 0.497050 0.391006 0.288 Uiso 0.624(7) 1 calc R U P . .
H17H H 0.109821 0.521781 0.366118 0.288 Uiso 0.624(7) 1 calc R U P . .
C170 C 0.1111(3) 0.4953(2) 0.3254(6) 0.171(5) Uani 0.624(7) 1 d . U P . .
H170 H 0.124194 0.499396 0.304223 0.205 Uiso 0.624(7) 1 calc R U P . .
C169 C 0.0869(3) 0.5030(2) 0.3011(6) 0.205(6) Uani 0.624(7) 1 d . U P . .
H16Q H 0.076461 0.510692 0.323434 0.246 Uiso 0.624(7) 1 calc R U P . .
H16R H 0.089925 0.513896 0.275573 0.246 Uiso 0.624(7) 1 calc R U P . .
C168 C 0.0908(3) 0.4639(3) 0.2938(6) 0.180(5) Uani 0.624(7) 1 d . U P . .
O51 O 0.08513(18) 0.44486(17) 0.2865(4) 0.199(4) Uani 0.624(7) 1 d . U P . .
O53 O 0.10757(18) 0.47091(16) 0.3227(4) 0.182(3) Uani 0.624(7) 1 d . U P . .
O52 O 0.0758(2) 0.4810(2) 0.2835(4) 0.214(4) Uani 0.624(7) 1 d . U P . .
C179 C 0.01613(19) 0.56533(19) 0.4079(5) 0.191(5) Uani 0.718(7) 1 d . U P . .
H17I H 0.011804 0.567261 0.440090 0.287 Uiso 0.718(7) 1 calc R U P . .
H17J H 0.010883 0.550040 0.397043 0.287 Uiso 0.718(7) 1 calc R U P . .
H17K H 0.008735 0.577598 0.389586 0.287 Uiso 0.718(7) 1 calc R U P . .
C178 C 0.04131(19) 0.56697(19) 0.4033(5) 0.157(4) Uani 0.718(7) 1 d . U P . .
H178 H 0.046794 0.580515 0.421946 0.188 Uiso 0.718(7) 1 calc R U P . .
C177 C 0.0565(2) 0.54475(19) 0.4170(5) 0.168(4) Uani 0.718(7) 1 d . U P . .
H17L H 0.063682 0.546697 0.447509 0.202 Uiso 0.718(7) 1 calc R U P . .
H17M H 0.046955 0.530361 0.416774 0.202 Uiso 0.718(7) 1 calc R U P . .
C176 C 0.0683(4) 0.5567(3) 0.3482(8) 0.203(6) Uani 0.718(7) 1 d . U P . .
O57 O 0.0799(2) 0.55960(18) 0.3123(6) 0.229(5) Uani 0.718(7) 1 d . U P . .
O59 O 0.04883(16) 0.57051(15) 0.3566(5) 0.195(3) Uani 0.718(7) 1 d . U P . .
O58 O 0.07461(18) 0.54429(18) 0.3799(5) 0.193(4) Uani 0.718(7) 1 d . U P . .
O84 O 0.11057(19) 0.53190(18) 0.6529(5) 0.251(5) Uani 0.715(7) 1 d D U P D 1
O86 O 0.1063(3) 0.5221(2) 0.5790(5) 0.247(6) Uani 0.715(7) 1 d D U P D 1
O85 O 0.1204(2) 0.4950(2) 0.6260(4) 0.230(4) Uani 0.715(7) 1 d D U P D 1
O82 O 0.0826(4) 0.5301(3) 0.7738(5) 0.315(7) Uani 0.711(3) 1 d D U P D 1
O81 O 0.05485(19) 0.5674(3) 0.7778(4) 0.271(6) Uani 0.711(3) 1 d D U P D 1
O100 O 0.0681(3) 0.6125(3) 0.7327(5) 0.276(6) Uani 0.711(3) 1 d D U P D 1
O79 O 0.1154(4) 0.6212(3) 0.7278(4) 0.301(8) Uani 0.711(3) 1 d D U P D 1
O78 O 0.1487(2) 0.5795(4) 0.7304(5) 0.329(10) Uani 0.711(3) 1 d D U P D 1
O83 O 0.1298(3) 0.5393(4) 0.7697(5) 0.379(10) Uani 0.711(3) 1 d D U P D 1
C266 C 0.1149(4) 0.4994(2) 0.5542(7) 0.222(7) Uani 0.715(7) 1 d . U P D 1
H266 H 0.132151 0.501161 0.550853 0.266 Uiso 0.715(7) 1 calc R U P D 1
C265 C 0.1111(4) 0.4779(3) 0.5844(7) 0.254(8) Uani 0.715(7) 1 d . U P D 1
H26A H 0.121501 0.464570 0.577328 0.305 Uiso 0.715(7) 1 calc R U P D 1
H26B H 0.094647 0.472898 0.587300 0.305 Uiso 0.715(7) 1 calc R U P D 1
C264 C 0.1142(3) 0.5180(3) 0.6188(8) 0.220(7) Uani 0.715(7) 1 d D U P D 1
C260 C 0.0438(4) 0.5459(4) 0.7805(8) 0.306(12) Uani 0.711(3) 1 d D U P D 1
H26C H 0.039847 0.539425 0.750079 0.368 Uiso 0.711(3) 1 calc R U P D 1
H26D H 0.029927 0.546116 0.800496 0.368 Uiso 0.711(3) 1 calc R U P D 1
C253 C 0.1630(4) 0.5641(5) 0.7536(9) 0.351(14) Uani 0.711(3) 1 d D U P D 1
H25A H 0.164585 0.568905 0.785952 0.421 Uiso 0.711(3) 1 calc R U P D 1
H25B H 0.178647 0.563773 0.739475 0.421 Uiso 0.711(3) 1 calc R U P D 1
C261 C 0.0633(4) 0.5347(5) 0.8010(9) 0.326(12) Uani 0.711(3) 1 d D U P D 1
H26E H 0.068583 0.544463 0.826942 0.391 Uiso 0.711(3) 1 calc R U P D 1
H26F H 0.057879 0.519708 0.813934 0.391 Uiso 0.711(3) 1 calc R U P D 1
C255 C 0.1389(4) 0.6227(5) 0.7112(10) 0.354(15) Uani 0.711(3) 1 d D U P D 1
H25C H 0.145892 0.637847 0.720138 0.425 Uiso 0.711(3) 1 calc R U P D 1
H25D H 0.139104 0.621644 0.677351 0.425 Uiso 0.711(3) 1 calc R U P D 1
C256 C 0.1003(4) 0.6361(5) 0.7051(12) 0.364(16) Uani 0.711(3) 1 d D U P D 1
H25E H 0.098652 0.631158 0.672789 0.437 Uiso 0.711(3) 1 calc R U P D 1
H25F H 0.106701 0.652158 0.705424 0.437 Uiso 0.711(3) 1 calc R U P D 1
C257 C 0.0763(4) 0.6358(4) 0.7287(10) 0.331(12) Uani 0.711(3) 1 d D U P D 1
H25G H 0.077564 0.642871 0.759527 0.397 Uiso 0.711(3) 1 calc R U P D 1
H25H H 0.065033 0.645095 0.710678 0.397 Uiso 0.711(3) 1 calc R U P D 1
C254 C 0.1528(4) 0.6029(4) 0.7317(8) 0.339(15) Uani 0.711(3) 1 d D U P D 1
H25I H 0.168723 0.604715 0.719068 0.407 Uiso 0.711(3) 1 calc R U P D 1
H25J H 0.154037 0.606666 0.764614 0.407 Uiso 0.711(3) 1 calc R U P D 1
C262 C 0.1016(5) 0.5200(5) 0.7960(12) 0.372(15) Uani 0.711(3) 1 d D U P D 1
H26G H 0.104737 0.505803 0.777894 0.447 Uiso 0.711(3) 1 calc R U P D 1
H26H H 0.094935 0.514418 0.825248 0.447 Uiso 0.711(3) 1 calc R U P D 1
C259 C 0.0389(3) 0.5838(4) 0.7542(9) 0.308(11) Uani 0.711(3) 1 d D U P D 1
H25K H 0.023286 0.582616 0.768317 0.370 Uiso 0.711(3) 1 calc R U P D 1
H25L H 0.037501 0.579018 0.721783 0.370 Uiso 0.711(3) 1 calc R U P D 1
C258 C 0.0470(4) 0.6090(4) 0.7562(11) 0.351(14) Uani 0.711(3) 1 d D U P D 1
H25M H 0.034831 0.619075 0.742675 0.421 Uiso 0.711(3) 1 calc R U P D 1
H25N H 0.049009 0.613603 0.788599 0.421 Uiso 0.711(3) 1 calc R U P D 1
O87 O 0.1107(4) 0.4622(4) 0.6374(9) 0.202(10) Uani 0.285(7) 1 d . U P D 2
O74 O 0.0651(3) 0.3731(3) 0.6988(7) 0.280(8) Uani 0.557(3) 1 d D U P D 2
O73 O 0.0402(4) 0.4081(5) 0.7392(8) 0.306(10) Uani 0.557(3) 1 d D U P D 2
O72 O 0.0685(3) 0.4499(3) 0.7548(6) 0.254(6) Uani 0.557(3) 1 d D U P D 2
O77 O 0.1191(4) 0.4471(3) 0.7551(5) 0.267(7) Uani 0.557(3) 1 d D U P D 2
O76 O 0.1433(3) 0.4079(4) 0.7174(4) 0.253(7) Uani 0.557(3) 1 d D U P D 2
O75 O 0.1142(3) 0.3716(3) 0.7054(4) 0.223(5) Uani 0.557(3) 1 d D U P D 2
C244 C 0.0291(6) 0.3953(5) 0.7050(13) 0.348(17) Uani 0.557(3) 1 d D U P D 2
H24A H 0.032104 0.401504 0.673918 0.418 Uiso 0.557(3) 1 calc R U P D 2
H24B H 0.012131 0.393599 0.710171 0.418 Uiso 0.557(3) 1 calc R U P D 2
C245 C 0.0426(4) 0.3729(5) 0.7149(12) 0.319(13) Uani 0.557(3) 1 d D U P D 2
H24C H 0.043005 0.370441 0.748454 0.383 Uiso 0.557(3) 1 calc R U P D 2
H24D H 0.034230 0.359633 0.701084 0.383 Uiso 0.557(3) 1 calc R U P D 2
C248 C 0.1363(3) 0.3742(4) 0.6923(6) 0.219(8) Uani 0.557(3) 1 d D U P D 2
H24E H 0.136803 0.383077 0.663234 0.263 Uiso 0.557(3) 1 calc R U P D 2
H24F H 0.143295 0.358664 0.686591 0.263 Uiso 0.557(3) 1 calc R U P D 2
C249 C 0.1496(3) 0.3861(4) 0.7260(6) 0.211(8) Uani 0.557(3) 1 d D U P D 2
H24G H 0.145273 0.381273 0.757351 0.254 Uiso 0.557(3) 1 calc R U P D 2
H24H H 0.166596 0.383781 0.721491 0.254 Uiso 0.557(3) 1 calc R U P D 2
C242 C 0.0457(4) 0.4476(5) 0.7704(9) 0.290(12) Uani 0.557(3) 1 d D U P D 2
H24I H 0.037888 0.462989 0.769404 0.348 Uiso 0.557(3) 1 calc R U P D 2
H24J H 0.045920 0.442307 0.802674 0.348 Uiso 0.557(3) 1 calc R U P D 2
C243 C 0.0323(5) 0.4306(5) 0.7423(10) 0.303(13) Uani 0.557(3) 1 d D U P D 2
H24K H 0.016183 0.430107 0.754427 0.363 Uiso 0.557(3) 1 calc R U P D 2
H24L H 0.031328 0.436935 0.710777 0.363 Uiso 0.557(3) 1 calc R U P D 2
C241 C 0.0822(4) 0.4633(5) 0.7831(11) 0.292(12) Uani 0.557(3) 1 d D U P D 2
H24M H 0.083152 0.455836 0.813642 0.351 Uiso 0.557(3) 1 calc R U P D 2
H24N H 0.075036 0.478867 0.786953 0.351 Uiso 0.557(3) 1 calc R U P D 2
C246 C 0.0789(4) 0.3545(5) 0.7072(10) 0.256(9) Uani 0.557(3) 1 d D U P D 2
H24O H 0.070693 0.340005 0.698536 0.307 Uiso 0.557(3) 1 calc R U P D 2
H24P H 0.082509 0.353737 0.740340 0.307 Uiso 0.557(3) 1 calc R U P D 2
C240 C 0.1059(4) 0.4658(5) 0.7637(11) 0.297(13) Uani 0.557(3) 1 d D U P D 2
H24Q H 0.104338 0.474488 0.734613 0.356 Uiso 0.557(3) 1 calc R U P D 2
H24R H 0.114865 0.475883 0.784856 0.356 Uiso 0.557(3) 1 calc R U P D 2
C247 C 0.1012(4) 0.3567(5) 0.6803(9) 0.258(9) Uani 0.557(3) 1 d D U P D 2
H24S H 0.108986 0.341342 0.677356 0.309 Uiso 0.557(3) 1 calc R U P D 2
H24T H 0.098139 0.363009 0.649401 0.309 Uiso 0.557(3) 1 calc R U P D 2
C250 C 0.1524(5) 0.4258(4) 0.7427(11) 0.316(14) Uani 0.557(3) 1 d D U P D 2
H25O H 0.169156 0.427109 0.735034 0.379 Uiso 0.557(3) 1 calc R U P D 2
H25P H 0.151349 0.421334 0.775332 0.379 Uiso 0.557(3) 1 calc R U P D 2
C251 C 0.1413(5) 0.4500(5) 0.7371(9) 0.287(12) Uani 0.557(3) 1 d D U P D 2
H25Q H 0.150087 0.461977 0.754458 0.345 Uiso 0.557(3) 1 calc R U P D 2
H25R H 0.140581 0.454685 0.704538 0.345 Uiso 0.557(3) 1 calc R U P D 2
O22 O 0.2349(3) 0.3714(4) 0.4104(8) 0.172(7) Uani 0.312(12) 1 d D U P C 2
C77 C 0.2355(5) 0.3579(5) 0.4521(9) 0.145(7) Uani 0.312(12) 1 d D U P C 2
H77A H 0.232528 0.367577 0.479461 0.174 Uiso 0.312(12) 1 calc R U P C 2
H77B H 0.250515 0.349485 0.455789 0.174 Uiso 0.312(12) 1 calc R U P C 2
C79 C 0.1969(7) 0.3329(6) 0.4706(13) 0.159(16) Uani 0.312(12) 1 d D U P C 2
H79A H 0.203532 0.323460 0.495393 0.239 Uiso 0.312(12) 1 calc R U P C 2
H79B H 0.188599 0.346260 0.483673 0.239 Uiso 0.312(12) 1 calc R U P C 2
H79C H 0.186017 0.323372 0.452768 0.239 Uiso 0.312(12) 1 calc R U P C 2
O23 O 0.1991(3) 0.3568(3) 0.4158(5) 0.125(4) Uani 0.688(12) 1 d D U P C 1
C75 C 0.2142(3) 0.3495(3) 0.4558(7) 0.149(6) Uani 0.688(12) 1 d D U P C 1
H75 H 0.218359 0.363590 0.474199 0.179 Uiso 0.688(12) 1 calc R U P C 1
C267 C 0.1052(3) 0.5004(2) 0.5070(7) 0.210(6) Uani 0.715(7) 1 d . U P D 1
H26I H 0.090972 0.509782 0.506891 0.315 Uiso 0.715(7) 1 calc R U P D 1
H26J H 0.101669 0.484560 0.496518 0.315 Uiso 0.715(7) 1 calc R U P D 1
H26K H 0.116749 0.507465 0.486434 0.315 Uiso 0.715(7) 1 calc R U P D 1
C252 C 0.1519(4) 0.5404(5) 0.7508(9) 0.366(14) Uani 0.711(3) 1 d D U P D 1
H25S H 0.150957 0.535749 0.718204 0.440 Uiso 0.711(3) 1 calc R U P D 1
H25T H 0.162059 0.529053 0.766613 0.440 Uiso 0.711(3) 1 calc R U P D 1
C263 C 0.1254(5) 0.5282(6) 0.8093(11) 0.429(16) Uani 0.711(3) 1 d D U P D 1
H26L H 0.125206 0.538841 0.835949 0.514 Uiso 0.711(3) 1 calc R U P D 1
H26M H 0.136343 0.515112 0.815009 0.514 Uiso 0.711(3) 1 calc R U P D 1
O93 O 0.27553(18) 0.43625(14) 0.4138(4) 0.193(3) Uani 0.796(7) 1 d . U P . .
C274 C 0.27523(17) 0.4210(2) 0.4521(3) 0.146(3) Uani 0.796(7) 1 d . U P . .
H274 H 0.265626 0.427991 0.477167 0.175 Uiso 0.796(7) 1 calc R U P . .
O99 O 0.2892(3) 0.6647(3) 0.2972(5) 0.297(7) Uani 0.699(9) 1 d D U P . .
C275 C 0.26631(19) 0.39913(18) 0.4404(4) 0.168(4) Uani 0.796(7) 1 d . U P . .
H27A H 0.251062 0.401039 0.425723 0.251 Uiso 0.796(7) 1 calc R U P . .
H27B H 0.264601 0.389633 0.468047 0.251 Uiso 0.796(7) 1 calc R U P . .
H27C H 0.277021 0.391380 0.419133 0.251 Uiso 0.796(7) 1 calc R U P . .
C269 C 0.2851(3) 0.3375(2) 0.3502(5) 0.175(4) Uani 0.750(8) 1 d . U P . .
H26N H 0.278726 0.325857 0.371900 0.210 Uiso 0.750(8) 1 calc R U P . .
H26O H 0.273035 0.341416 0.327329 0.210 Uiso 0.750(8) 1 calc R U P . .
O96 O 0.3086(3) 0.6010(3) 0.4566(6) 0.356(8) Uani 0.812(8) 1 d D U P . .
C270 C 0.3042(3) 0.3295(4) 0.3302(8) 0.257(8) Uani 0.750(8) 1 d . U P . .
H270 H 0.305823 0.313151 0.341467 0.309 Uiso 0.750(8) 1 calc R U P . .
C283 C 0.2785(3) 0.6545(4) 0.3701(7) 0.246(9) Uani 0.699(9) 1 d D U P . .
H28A H 0.266089 0.649548 0.349218 0.369 Uiso 0.699(9) 1 calc R U P . .
H28B H 0.272005 0.664892 0.393453 0.369 Uiso 0.699(9) 1 calc R U P . .
H28C H 0.285383 0.640802 0.384856 0.369 Uiso 0.699(9) 1 calc R U P . .
C282 C 0.2973(5) 0.6674(4) 0.3431(6) 0.300(11) Uani 0.699(9) 1 d D U P . .
H282 H 0.297034 0.684335 0.351557 0.360 Uiso 0.699(9) 1 calc R U P . .
O98 O 0.3211(4) 0.6461(6) 0.3066(8) 0.431(13) Uani 0.699(9) 1 d D U P . .
O92 O 0.31283(16) 0.43325(15) 0.4315(4) 0.214(3) Uani 0.796(7) 1 d . U P . .
C273 C 0.3017(2) 0.4211(2) 0.4662(4) 0.167(3) Uani 0.796(7) 1 d . U P . .
H27D H 0.303848 0.428989 0.496048 0.201 Uiso 0.796(7) 1 calc R U P . .
H27E H 0.307744 0.404982 0.468502 0.201 Uiso 0.796(7) 1 calc R U P . .
C272 C 0.2959(3) 0.4420(2) 0.4022(5) 0.175(4) Uani 0.796(7) 1 d . U P . .
O88 O 0.3244(3) 0.3796(2) 0.4039(7) 0.334(10) Uani 0.750(8) 1 d D U P . .
O97 O 0.3046(2) 0.6483(3) 0.2368(7) 0.277(6) Uani 0.699(9) 1 d D U P . .
O91 O 0.3038(3) 0.45279(18) 0.3660(4) 0.283(6) Uani 0.796(7) 1 d . U P . .
C280 C 0.3033(5) 0.6489(6) 0.2784(9) 0.325(13) Uani 0.699(9) 1 d D U P . .
O90 O 0.3238(3) 0.3432(3) 0.3543(7) 0.320(8) Uani 0.750(8) 1 d D U P . .
C281 C 0.3198(6) 0.6589(7) 0.3472(12) 0.385(15) Uani 0.699(9) 1 d D U P . .
H28D H 0.321619 0.648919 0.374588 0.462 Uiso 0.699(9) 1 calc R U P . .
H28E H 0.331459 0.671657 0.348120 0.462 Uiso 0.699(9) 1 calc R U P . .
C276 C 0.3283(5) 0.5969(5) 0.4341(11) 0.509(12) Uani 0.812(8) 1 d D U P . .
O94 O 0.3391(4) 0.6095(4) 0.4082(8) 0.509(12) Uani 0.812(8) 1 d D U P . .
O89 O 0.2929(3) 0.3575(3) 0.3733(6) 0.314(7) Uani 0.750(8) 1 d D U P . .
O95 O 0.3269(4) 0.5734(3) 0.4381(8) 0.392(9) Uani 0.812(8) 1 d D U P . .
C277 C 0.3070(4) 0.5603(4) 0.4406(13) 0.380(13) Uani 0.812(8) 1 d D U P . .
H27I H 0.308602 0.545386 0.457408 0.456 Uiso 0.812(8) 1 calc R U P . .
H27J H 0.298692 0.558210 0.411136 0.456 Uiso 0.812(8) 1 calc R U P . .
C271 C 0.3051(5) 0.3276(6) 0.2784(6) 0.395(18) Uani 0.750(8) 1 d . U P . .
H27F H 0.320331 0.321432 0.269152 0.593 Uiso 0.750(8) 1 calc R U P . .
H27G H 0.292790 0.317011 0.267879 0.593 Uiso 0.750(8) 1 calc R U P . .
H27H H 0.302786 0.343013 0.264794 0.593 Uiso 0.750(8) 1 calc R U P . .
C278 C 0.2983(4) 0.5815(3) 0.4704(9) 0.303(9) Uani 0.812(8) 1 d D U P . .
H278 H 0.298783 0.578837 0.504222 0.363 Uiso 0.812(8) 1 calc R U P . .
C279 C 0.2741(2) 0.5862(3) 0.4512(7) 0.277(9) Uani 0.812(8) 1 d . U P . .
H27K H 0.274482 0.600291 0.432246 0.415 Uiso 0.812(8) 1 calc R U P . .
H27L H 0.263078 0.588467 0.476509 0.415 Uiso 0.812(8) 1 calc R U P . .
H27M H 0.269099 0.572914 0.432609 0.415 Uiso 0.812(8) 1 calc R U P . .
C268 C 0.3174(4) 0.3632(5) 0.3842(11) 0.339(12) Uani 0.750(8) 1 d D U P . .

loop_
_atom_site_aniso_label
_atom_site_aniso_U_11
_atom_site_aniso_U_22
_atom_site_aniso_U_33
_atom_site_aniso_U_23
_atom_site_aniso_U_13
_atom_site_aniso_U_12
Rb1 0.1391(4) 0.1072(4) 0.1243(4) 0.0090(3) -0.0089(3) -0.0023(3)
Rb2 0.1514(5) 0.1131(4) 0.1456(5) -0.0126(3) -0.0177(4) 0.0123(3)
Rb3 0.1322(8) 0.2125(12) 0.1620(9) -0.0312(7) -0.0049(6) 0.0037(7)
Rb4 0.1980(17) 0.2368(19) 0.2012(16) -0.0199(13) 0.0647(12) -0.0235(13)
Rb5 0.1218(11) 0.1162(10) 0.1772(13) -0.0200(8) 0.0033(8) 0.0008(7)
Rb6 0.162(4) 0.188(4) 0.131(3) 0.040(2) 0.045(2) 0.059(3)
Rb7 0.228(17) 0.262(19) 0.156(12) -0.018(10) 0.050(10) -0.024(12)
O1 0.118(3) 0.126(3) 0.109(2) 0.0045(19) -0.004(2) 0.017(2)
O2 0.134(3) 0.098(2) 0.114(2) 0.011(2) -0.0142(19) 0.003(2)
O42 0.178(4) 0.129(3) 0.132(3) -0.008(3) -0.032(3) -0.016(3)
O19 0.156(3) 0.120(3) 0.117(3) 0.005(2) -0.028(2) 0.013(2)
O3 0.120(2) 0.099(2) 0.125(3) -0.005(2) -0.017(2) -0.0017(19)
O44 0.150(3) 0.137(3) 0.139(3) -0.013(3) -0.031(3) 0.019(3)
O21 0.084(13) 0.163(14) 0.122(16) 0.026(13) 0.022(11) 0.052(10)
O43 0.159(4) 0.184(4) 0.172(4) -0.037(4) -0.014(3) 0.001(3)
O20 0.112(4) 0.156(6) 0.109(4) 0.009(4) -0.013(3) 0.012(4)
O4 0.122(3) 0.109(2) 0.148(3) -0.011(2) -0.009(2) 0.012(2)
O5 0.111(2) 0.107(2) 0.129(3) -0.001(2) -0.010(2) -0.0086(18)
O6 0.097(2) 0.118(2) 0.155(3) -0.008(2) -0.007(2) -0.009(2)
O7 0.095(2) 0.103(2) 0.149(3) -0.014(2) -0.010(2) -0.0160(19)
O8 0.121(3) 0.167(4) 0.137(3) 0.012(3) -0.008(2) -0.006(2)
O9 0.106(2) 0.106(2) 0.149(3) -0.003(2) -0.003(2) -0.002(2)
O10 0.123(3) 0.126(3) 0.110(2) -0.017(2) 0.010(2) 0.003(2)
O11 0.112(2) 0.128(3) 0.115(2) -0.002(2) 0.005(2) 0.012(2)
O12 0.138(3) 0.115(3) 0.102(2) -0.006(2) -0.002(2) 0.002(2)
O13 0.167(4) 0.124(3) 0.129(3) 0.003(2) 0.012(3) 0.003(3)
O14 0.209(5) 0.111(3) 0.135(3) 0.000(2) -0.018(3) 0.007(3)
O15 0.168(4) 0.138(3) 0.148(3) 0.007(3) -0.048(3) 0.011(3)
O16 0.161(4) 0.123(3) 0.139(3) -0.002(2) -0.016(3) 0.013(3)
O17 0.139(3) 0.121(3) 0.166(3) 0.001(2) -0.001(3) -0.016(2)
O18 0.141(3) 0.149(4) 0.163(4) 0.005(3) 0.001(3) -0.013(3)
O24 0.102(2) 0.106(2) 0.169(3) 0.016(2) -0.020(2) 0.000(2)
O25 0.127(3) 0.125(3) 0.146(4) 0.011(3) -0.029(3) 0.000(2)
O26 0.128(3) 0.101(2) 0.148(3) -0.002(2) -0.036(3) -0.001(2)
O27 0.123(3) 0.113(2) 0.162(3) 0.009(2) -0.014(2) 0.022(2)
O28 0.140(3) 0.091(2) 0.154(3) -0.010(2) -0.019(2) 0.009(2)
O29 0.103(3) 0.114(3) 0.173(3) 0.005(2) 0.004(2) 0.007(2)
O30 0.116(3) 0.197(5) 0.166(4) 0.049(3) -0.011(3) -0.032(3)
O31 0.193(4) 0.122(3) 0.154(4) 0.008(3) -0.027(3) -0.016(3)
O32 0.133(3) 0.184(4) 0.157(4) 0.021(3) -0.008(3) -0.024(3)
O33 0.168(4) 0.098(3) 0.191(4) 0.022(3) -0.039(3) -0.012(3)
O34 0.107(2) 0.108(3) 0.184(4) 0.000(2) -0.011(2) 0.007(2)
O35 0.136(3) 0.121(3) 0.150(3) 0.006(2) 0.022(3) -0.001(2)
O36 0.158(4) 0.128(3) 0.179(4) 0.002(3) 0.006(3) 0.034(3)
O37 0.198(5) 0.111(3) 0.154(4) -0.006(3) -0.026(3) 0.004(3)
O38 0.190(4) 0.143(4) 0.181(4) -0.003(3) -0.074(4) -0.010(3)
O39 0.249(7) 0.139(4) 0.160(4) 0.006(3) -0.025(4) 0.015(4)
O40 0.167(5) 0.159(4) 0.185(5) -0.015(3) 0.026(4) 0.005(3)
O41 0.156(4) 0.178(5) 0.216(6) 0.002(4) 0.005(4) 0.019(4)
O64 0.130(4) 0.334(10) 0.224(6) -0.067(6) -0.020(4) -0.043(5)
O65 0.162(5) 0.213(7) 0.220(7) -0.010(5) 0.064(5) -0.031(4)
O66 0.111(4) 0.247(7) 0.242(7) 0.004(5) -0.036(4) 0.011(4)
O67 0.175(5) 0.221(6) 0.235(7) -0.034(5) -0.026(5) -0.007(4)
O68 0.112(3) 0.141(3) 0.192(4) -0.003(3) -0.010(3) 0.020(2)
O69 0.110(3) 0.155(4) 0.179(4) -0.010(3) -0.018(3) 0.019(2)
O70 0.101(2) 0.100(2) 0.173(4) 0.001(2) 0.001(3) 0.0101(18)
O71 0.093(2) 0.106(2) 0.174(3) 0.015(2) -0.016(2) 0.0090(18)
O60 0.120(3) 0.125(3) 0.143(3) 0.003(3) -0.005(2) -0.017(2)
O61 0.091(2) 0.099(2) 0.161(3) 0.001(2) -0.018(2) -0.0117(17)
O62 0.097(3) 0.187(4) 0.212(5) -0.029(4) -0.016(3) -0.024(3)
O63 0.147(4) 0.199(5) 0.163(4) -0.008(4) 0.044(3) -0.057(3)
O45 0.128(3) 0.139(3) 0.177(4) -0.016(3) 0.016(3) -0.001(3)
O46 0.146(3) 0.113(3) 0.200(4) -0.034(3) -0.007(3) 0.004(3)
O47 0.129(3) 0.109(3) 0.214(5) -0.019(3) -0.006(3) -0.007(2)
O48 0.137(3) 0.133(3) 0.198(4) -0.020(3) 0.004(3) 0.013(3)
O49 0.169(4) 0.116(3) 0.217(5) -0.038(3) -0.004(3) 0.000(3)
O50 0.132(3) 0.132(3) 0.217(5) -0.027(3) -0.002(3) -0.016(3)
N1 0.105(3) 0.101(3) 0.090(2) -0.004(2) -0.006(2) 0.019(2)
N2 0.099(3) 0.086(2) 0.125(3) -0.003(2) -0.026(2) 0.004(2)
N3 0.102(3) 0.103(3) 0.122(3) -0.013(2) -0.024(3) 0.004(2)
N4 0.091(3) 0.116(3) 0.114(3) -0.014(3) -0.013(2) 0.004(2)
N5 0.099(3) 0.115(3) 0.121(3) -0.022(3) -0.013(3) 0.008(3)
N6 0.118(3) 0.101(3) 0.095(3) -0.001(2) -0.007(2) 0.013(2)
N7 0.103(3) 0.095(3) 0.155(4) 0.005(3) -0.024(3) -0.004(2)
N8 0.102(3) 0.096(3) 0.133(4) 0.007(2) -0.018(3) 0.010(2)
N9 0.105(3) 0.097(3) 0.136(3) 0.004(3) -0.016(3) -0.004(2)
N10 0.146(5) 0.113(4) 0.147(4) 0.029(3) -0.035(4) -0.033(3)
N11 0.132(4) 0.122(4) 0.129(4) 0.020(3) -0.018(3) -0.027(3)
N12 0.117(3) 0.093(3) 0.131(3) 0.007(2) -0.017(3) -0.005(2)
N15 0.100(4) 0.191(7) 0.259(9) -0.059(7) 0.040(5) -0.048(4)
N16 0.101(4) 0.230(8) 0.148(5) -0.040(6) -0.012(4) 0.003(4)
N17 0.104(3) 0.148(4) 0.175(5) -0.002(4) -0.010(4) 0.039(3)
N18 0.074(2) 0.091(2) 0.163(4) 0.009(3) -0.011(3) 0.0036(19)
N13 0.082(2) 0.088(2) 0.151(4) 0.005(3) 0.001(3) -0.0013(19)
N14 0.085(3) 0.159(4) 0.189(6) -0.010(4) 0.012(3) -0.035(3)
C1 0.141(4) 0.109(4) 0.105(4) 0.006(3) -0.009(3) 0.025(3)
C155 0.169(6) 0.123(5) 0.174(6) -0.012(4) -0.021(5) 0.029(4)
C76 0.095(6) 0.191(12) 0.125(10) 0.043(9) -0.005(7) -0.022(6)
C2 0.121(4) 0.144(5) 0.131(4) -0.008(4) -0.019(3) 0.038(4)
C154 0.163(6) 0.146(6) 0.172(7) -0.010(5) -0.050(6) 0.020(5)
C78 0.153(18) 0.138(19) 0.111(16) 0.037(15) 0.001(15) 0.053(15)
C3 0.158(5) 0.136(5) 0.146(5) -0.018(4) -0.030(4) 0.057(4)
C153 0.175(7) 0.180(7) 0.148(6) -0.011(5) -0.027(5) -0.021(6)
C74 0.130(7) 0.142(8) 0.106(6) 0.029(6) -0.028(5) -0.009(6)
C4 0.208(7) 0.142(5) 0.130(5) -0.011(4) -0.013(4) 0.085(5)
C152 0.108(5) 0.152(6) 0.161(7) 0.032(6) -0.029(5) -0.013(4)
C73 0.119(6) 0.133(6) 0.140(7) -0.025(5) -0.019(5) 0.013(5)
C5 0.150(5) 0.135(5) 0.124(4) -0.033(3) -0.010(4) 0.046(4)
C6 0.135(4) 0.114(4) 0.108(4) -0.012(3) -0.005(3) 0.032(3)
C7 0.120(4) 0.105(4) 0.110(4) -0.001(3) -0.019(3) 0.003(3)
C8 0.117(4) 0.098(4) 0.104(3) -0.007(3) 0.003(3) 0.010(3)
C9 0.105(4) 0.098(3) 0.095(3) -0.003(3) -0.003(3) 0.001(3)
C10 0.115(4) 0.096(3) 0.107(3) -0.009(3) 0.000(3) 0.007(3)
C11 0.121(4) 0.112(4) 0.093(3) -0.002(3) -0.007(3) -0.013(3)
C12 0.111(4) 0.091(3) 0.099(3) -0.005(3) -0.013(3) -0.005(3)
C13 0.114(4) 0.110(4) 0.111(3) 0.013(3) 0.011(3) 0.002(3)
C14 0.103(4) 0.112(4) 0.098(3) 0.005(3) -0.008(3) 0.006(3)
C15 0.099(3) 0.088(3) 0.099(3) 0.007(2) -0.007(3) 0.003(3)
C16 0.113(4) 0.095(3) 0.110(3) -0.003(3) -0.006(3) 0.006(3)
C17 0.111(4) 0.088(3) 0.116(4) -0.005(3) -0.006(3) 0.004(3)
C18 0.115(4) 0.093(3) 0.109(3) -0.012(3) -0.014(3) -0.001(3)
C19 0.106(4) 0.084(3) 0.120(4) 0.005(3) -0.008(3) -0.001(3)
C20 0.101(4) 0.100(4) 0.128(4) -0.013(3) 0.002(3) 0.006(3)
C21 0.107(3) 0.086(3) 0.133(4) -0.005(3) -0.031(3) 0.003(3)
C22 0.128(4) 0.102(4) 0.166(5) -0.017(3) -0.045(4) 0.012(3)
C23 0.121(4) 0.122(4) 0.166(5) -0.020(4) -0.054(4) 0.020(3)
C24 0.136(5) 0.109(4) 0.192(6) -0.012(4) -0.067(4) 0.014(3)
C25 0.120(4) 0.115(4) 0.155(5) -0.004(3) -0.025(4) 0.038(3)
C26 0.118(4) 0.083(3) 0.138(4) -0.005(3) -0.032(3) 0.007(3)
C27 0.099(4) 0.090(3) 0.129(4) -0.012(3) -0.005(3) 0.001(3)
C28 0.092(4) 0.090(3) 0.135(5) -0.008(3) -0.006(3) 0.001(3)
C29 0.091(3) 0.092(3) 0.123(4) -0.007(3) -0.018(3) -0.008(3)
C30 0.098(3) 0.102(3) 0.131(4) 0.001(3) -0.005(3) -0.007(3)
C31 0.104(4) 0.087(3) 0.143(4) -0.012(3) -0.008(3) 0.000(3)
C32 0.092(3) 0.101(3) 0.127(4) -0.014(3) -0.012(3) -0.015(3)
C33 0.105(4) 0.140(4) 0.109(4) -0.002(3) -0.008(3) -0.017(3)
C34 0.102(3) 0.100(3) 0.132(4) -0.002(3) -0.008(3) -0.002(3)
C35 0.086(3) 0.105(3) 0.129(4) -0.004(3) 0.001(3) -0.008(3)
C36 0.119(4) 0.133(4) 0.143(5) 0.016(4) 0.019(4) -0.028(4)
C37 0.089(3) 0.097(3) 0.119(4) -0.010(3) 0.000(3) -0.009(2)
C38 0.109(4) 0.121(4) 0.121(4) -0.002(3) 0.005(3) -0.017(3)
C39 0.105(4) 0.103(4) 0.124(4) -0.005(3) -0.003(3) 0.017(3)
C40 0.130(5) 0.127(4) 0.110(4) 0.002(3) 0.002(4) -0.006(4)
C41 0.096(3) 0.115(4) 0.129(4) -0.008(3) -0.002(3) 0.017(3)
C42 0.114(4) 0.137(5) 0.149(5) -0.044(4) -0.018(3) 0.020(3)
C43 0.141(5) 0.155(5) 0.156(5) -0.039(4) -0.020(4) 0.034(4)
C44 0.138(5) 0.135(5) 0.167(5) -0.037(4) -0.052(4) 0.014(4)
C45 0.118(4) 0.137(4) 0.119(4) -0.025(3) -0.026(3) 0.013(3)
C46 0.101(4) 0.121(4) 0.133(4) -0.020(3) -0.020(3) 0.006(3)
C47 0.086(3) 0.126(5) 0.125(4) 0.001(3) -0.015(3) 0.009(3)
C48 0.097(3) 0.102(4) 0.125(4) -0.011(3) -0.014(3) 0.002(3)
C49 0.092(3) 0.094(3) 0.116(4) 0.000(3) 0.000(3) 0.003(3)
C50 0.089(3) 0.105(3) 0.107(3) 0.000(3) -0.007(3) -0.007(3)
C51 0.112(4) 0.097(3) 0.112(4) 0.005(3) -0.002(3) 0.007(3)
C52 0.098(3) 0.110(4) 0.100(3) -0.002(3) -0.004(3) 0.006(3)
C53 0.088(3) 0.141(5) 0.098(3) -0.018(3) 0.002(2) -0.003(3)
C54 0.102(4) 0.150(5) 0.113(4) 0.017(4) -0.001(3) 0.011(4)
C55 0.100(3) 0.103(3) 0.106(3) -0.002(3) -0.011(3) -0.001(3)
C56 0.098(3) 0.109(4) 0.114(4) 0.007(3) -0.002(3) -0.007(3)
C57 0.091(3) 0.119(4) 0.096(3) 0.002(3) -0.004(3) 0.001(3)
C58 0.107(3) 0.115(4) 0.093(3) -0.001(3) 0.001(3) 0.006(3)
C59 0.119(4) 0.116(4) 0.090(3) -0.004(3) -0.001(3) 0.020(3)
C60 0.117(4) 0.110(4) 0.095(3) 0.000(3) -0.007(3) 0.003(3)
C61 0.129(5) 0.150(6) 0.192(7) 0.013(5) 0.000(5) 0.013(4)
C62 0.156(7) 0.142(5) 0.157(6) 0.017(5) 0.044(5) 0.015(5)
C63 0.237(9) 0.125(5) 0.125(5) 0.012(4) 0.019(6) 0.010(5)
C64 0.248(10) 0.129(6) 0.114(5) 0.005(4) -0.020(5) -0.013(6)
C65 0.215(9) 0.143(6) 0.121(5) 0.002(4) -0.049(5) 0.004(6)
C66 0.202(8) 0.194(8) 0.154(6) 0.011(6) -0.072(6) -0.016(6)
C67 0.210(8) 0.131(5) 0.194(7) 0.017(5) -0.080(6) 0.013(5)
C68 0.152(6) 0.140(5) 0.188(7) -0.004(5) -0.011(5) 0.029(5)
C69 0.150(6) 0.125(5) 0.162(6) -0.013(4) -0.014(4) -0.002(4)
C70 0.193(7) 0.079(4) 0.171(6) -0.003(3) 0.005(5) 0.000(4)
C71 0.142(6) 0.144(6) 0.180(6) -0.015(5) 0.002(5) -0.017(5)
C72 0.116(4) 0.159(6) 0.186(7) -0.017(5) -0.008(4) -0.020(4)
C80 0.129(4) 0.093(3) 0.132(4) 0.007(3) -0.023(3) -0.002(3)
C81 0.145(5) 0.124(4) 0.145(5) 0.022(4) -0.041(4) -0.022(4)
C82 0.153(5) 0.148(5) 0.142(5) 0.040(4) -0.025(4) -0.021(4)
C83 0.132(4) 0.128(5) 0.168(5) 0.048(4) -0.051(4) -0.021(4)
C84 0.127(4) 0.118(4) 0.166(5) 0.030(4) -0.032(4) -0.022(3)
C85 0.100(3) 0.107(4) 0.157(5) 0.024(3) -0.034(3) 0.008(3)
C86 0.099(4) 0.101(4) 0.141(5) 0.011(3) -0.012(4) -0.008(3)
C87 0.115(5) 0.117(4) 0.133(5) 0.020(4) -0.022(4) -0.015(3)
C88 0.100(4) 0.091(3) 0.155(5) 0.023(3) -0.026(4) -0.004(3)
C89 0.113(4) 0.104(4) 0.154(5) -0.002(4) -0.012(4) 0.009(3)
C90 0.103(4) 0.094(3) 0.141(5) -0.007(3) -0.010(3) 0.006(3)
C91 0.093(3) 0.089(3) 0.166(6) 0.005(3) -0.019(4) 0.006(3)
C92 0.104(4) 0.110(4) 0.159(5) -0.001(3) -0.015(4) 0.007(3)
C93 0.107(4) 0.095(3) 0.125(4) 0.009(3) -0.016(3) 0.005(3)
C94 0.096(4) 0.101(3) 0.136(5) 0.009(3) -0.023(3) 0.008(3)
C95 0.120(5) 0.121(4) 0.177(7) 0.010(4) -0.009(5) 0.004(3)
C96 0.097(4) 0.100(3) 0.150(5) 0.012(3) -0.029(3) 0.007(3)
C97 0.110(4) 0.104(4) 0.134(5) 0.009(3) -0.020(4) 0.018(3)
C98 0.107(4) 0.101(4) 0.153(5) -0.007(4) -0.034(4) 0.004(3)
C99 0.106(4) 0.107(4) 0.173(6) 0.012(4) -0.022(4) 0.007(3)
C100 0.101(3) 0.102(3) 0.159(5) 0.008(3) -0.041(4) 0.002(3)
C101 0.110(4) 0.108(4) 0.164(5) 0.016(3) -0.033(4) -0.016(3)
C102 0.122(4) 0.118(4) 0.201(7) 0.006(5) -0.065(5) 0.002(3)
C103 0.164(6) 0.115(4) 0.178(6) 0.023(4) -0.069(5) -0.027(4)
C104 0.119(4) 0.133(5) 0.167(5) 0.018(4) -0.033(4) -0.005(4)
C105 0.104(4) 0.110(4) 0.155(5) 0.004(3) -0.046(4) -0.006(3)
C106 0.108(4) 0.096(4) 0.138(4) 0.002(3) -0.009(4) 0.000(3)
C107 0.128(5) 0.093(4) 0.142(5) 0.012(3) -0.016(4) 0.009(4)
C108 0.113(4) 0.091(3) 0.138(4) 0.012(3) -0.026(4) 0.000(3)
C109 0.110(4) 0.101(4) 0.139(4) 0.005(3) -0.016(4) 0.006(3)
C110 0.121(5) 0.115(4) 0.137(4) 0.004(3) -0.002(4) 0.018(4)
C111 0.121(5) 0.099(4) 0.126(4) 0.018(3) -0.020(4) -0.001(3)
C112 0.139(5) 0.113(4) 0.123(4) -0.003(4) -0.010(3) 0.013(4)
C113 0.109(4) 0.129(4) 0.138(5) 0.019(4) -0.009(3) -0.014(4)
C114 0.119(4) 0.101(4) 0.117(4) 0.008(3) -0.005(3) 0.004(3)
C115 0.133(5) 0.104(4) 0.134(4) -0.021(3) -0.007(4) -0.009(4)
C116 0.141(5) 0.107(4) 0.137(5) 0.017(4) -0.015(4) -0.021(4)
C117 0.138(5) 0.101(4) 0.110(4) 0.020(3) -0.021(4) -0.012(4)
C118 0.131(6) 0.122(5) 0.150(6) 0.023(4) -0.044(5) -0.018(4)
C119 0.139(6) 0.116(5) 0.132(5) 0.001(4) -0.018(4) -0.021(4)
C120 0.145(5) 0.130(5) 0.186(6) 0.042(4) -0.065(5) -0.049(4)
C121 0.208(8) 0.162(6) 0.197(7) 0.061(6) -0.054(6) -0.076(6)
C122 0.234(10) 0.184(8) 0.232(9) 0.058(7) -0.060(8) -0.105(7)
C123 0.227(9) 0.239(10) 0.201(8) 0.082(7) -0.057(7) -0.138(8)
C124 0.171(6) 0.173(6) 0.230(8) 0.064(6) -0.064(6) -0.086(5)
C125 0.158(6) 0.140(5) 0.164(5) 0.032(4) -0.045(5) -0.065(5)
C126 0.118(5) 0.176(7) 0.140(5) 0.019(5) -0.027(4) -0.032(5)
C127 0.128(5) 0.136(6) 0.136(5) 0.020(5) -0.044(4) -0.022(4)
C128 0.121(4) 0.138(5) 0.117(4) 0.019(4) -0.014(4) -0.042(4)
C129 0.132(5) 0.102(4) 0.134(4) 0.018(4) -0.019(4) -0.016(4)
C130 0.107(4) 0.131(5) 0.156(5) -0.023(4) -0.012(4) 0.008(4)
C131 0.105(4) 0.122(5) 0.122(4) 0.011(3) -0.025(3) -0.008(3)
C132 0.125(4) 0.104(4) 0.143(5) 0.010(4) -0.036(4) -0.002(3)
C133 0.126(4) 0.108(4) 0.132(4) -0.004(4) -0.008(4) -0.010(3)
C134 0.110(4) 0.113(4) 0.109(4) 0.005(3) -0.016(3) -0.018(3)
C135 0.123(4) 0.112(4) 0.125(4) 0.002(3) -0.006(3) 0.010(3)
C136 0.109(4) 0.113(4) 0.121(4) -0.001(3) -0.006(3) -0.001(3)
C137 0.111(4) 0.102(4) 0.123(4) 0.013(3) -0.021(3) -0.005(3)
C138 0.108(4) 0.106(4) 0.139(4) -0.006(4) -0.019(4) -0.011(3)
C139 0.121(4) 0.103(4) 0.127(4) 0.002(3) -0.019(4) -0.007(3)
C140 0.147(6) 0.208(9) 0.212(9) 0.017(7) 0.014(6) 0.038(7)
C141 0.138(6) 0.157(7) 0.217(8) 0.003(6) 0.016(5) 0.030(5)
C142 0.182(7) 0.107(5) 0.165(6) -0.008(4) 0.014(5) 0.035(5)
C143 0.165(7) 0.119(5) 0.173(6) -0.004(4) -0.017(5) 0.016(4)
C144 0.163(7) 0.130(5) 0.222(9) -0.028(6) -0.035(6) -0.014(5)
C145 0.214(8) 0.119(5) 0.211(8) -0.013(5) -0.076(7) -0.024(5)
C146 0.237(9) 0.174(8) 0.205(9) -0.021(7) -0.113(7) -0.002(7)
C147 0.226(9) 0.147(7) 0.170(6) 0.000(5) -0.068(6) 0.032(7)
C148 0.251(11) 0.180(9) 0.155(7) 0.032(6) -0.027(7) -0.001(8)
C149 0.251(11) 0.183(8) 0.142(7) 0.019(6) 0.015(7) 0.006(7)
C150 0.232(12) 0.195(9) 0.255(13) -0.038(9) 0.084(10) -0.049(9)
C151 0.141(6) 0.209(9) 0.221(10) 0.023(8) 0.029(6) -0.020(6)
C200 0.122(5) 0.187(7) 0.224(8) -0.036(6) 0.067(5) -0.063(5)
C201 0.146(6) 0.180(7) 0.275(10) -0.060(7) 0.071(6) -0.074(5)
C202 0.144(7) 0.225(9) 0.296(12) -0.040(8) 0.051(7) -0.067(7)
C203 0.145(8) 0.285(13) 0.317(13) -0.039(11) 0.050(8) -0.094(9)
C204 0.116(5) 0.254(11) 0.365(14) -0.106(10) 0.092(7) -0.077(6)
C205 0.083(4) 0.244(10) 0.286(10) -0.025(8) 0.028(5) -0.044(5)
C206 0.104(6) 0.247(14) 0.246(12) -0.014(11) -0.003(7) 0.002(7)
C207 0.136(6) 0.208(12) 0.197(11) -0.035(9) 0.028(7) -0.033(7)
C208 0.110(6) 0.199(10) 0.210(10) -0.043(9) 0.025(6) -0.020(6)
C209 0.141(6) 0.216(11) 0.176(9) -0.048(9) 0.030(6) -0.029(7)
C210 0.108(5) 0.277(14) 0.226(10) -0.025(11) -0.041(6) 0.002(7)
C211 0.094(4) 0.210(10) 0.184(9) -0.030(9) -0.009(5) -0.011(5)
C212 0.150(6) 0.220(10) 0.215(11) -0.049(8) 0.043(7) -0.031(7)
C213 0.140(7) 0.247(11) 0.204(10) 0.019(9) -0.026(6) 0.021(7)
C214 0.104(5) 0.218(10) 0.184(9) -0.036(8) -0.007(5) 0.005(6)
C215 0.170(8) 0.243(13) 0.182(9) -0.027(9) -0.011(6) 0.007(8)
C216 0.101(5) 0.250(12) 0.169(8) -0.038(8) -0.010(5) -0.002(6)
C217 0.125(6) 0.235(11) 0.181(9) -0.057(9) 0.009(6) -0.025(6)
C218 0.093(5) 0.208(10) 0.228(11) -0.024(9) 0.012(6) 0.017(6)
C219 0.130(6) 0.256(13) 0.168(8) -0.058(9) -0.029(5) -0.018(6)
C220 0.098(4) 0.203(8) 0.208(8) -0.056(7) -0.005(5) 0.053(5)
C221 0.089(4) 0.295(12) 0.298(12) -0.036(10) 0.017(6) 0.068(6)
C222 0.212(10) 0.314(15) 0.184(9) -0.029(10) -0.015(8) 0.127(10)
C223 0.213(10) 0.249(11) 0.257(12) -0.059(10) -0.059(9) 0.143(9)
C224 0.174(7) 0.202(9) 0.238(9) -0.044(7) -0.038(6) 0.099(7)
C225 0.090(4) 0.210(8) 0.199(7) -0.020(6) -0.011(5) 0.062(5)
C226 0.105(4) 0.129(5) 0.178(7) 0.019(4) -0.023(5) 0.021(4)
C227 0.102(4) 0.141(5) 0.160(6) -0.001(5) -0.014(4) 0.021(4)
C228 0.096(4) 0.110(4) 0.154(5) -0.014(4) -0.023(4) 0.014(3)
C229 0.082(3) 0.114(4) 0.154(5) 0.000(4) -0.011(3) 0.020(3)
C230 0.087(3) 0.105(4) 0.172(6) 0.004(4) -0.018(3) 0.008(3)
C231 0.093(3) 0.103(3) 0.148(5) 0.000(3) -0.033(3) 0.014(3)
C232 0.103(4) 0.130(4) 0.157(5) 0.001(4) -0.002(4) 0.015(3)
C233 0.100(4) 0.102(3) 0.149(4) -0.002(3) -0.007(3) -0.006(3)
C234 0.095(4) 0.103(3) 0.147(5) 0.005(3) -0.018(4) 0.000(3)
C235 0.090(3) 0.111(4) 0.153(5) 0.013(4) -0.005(3) 0.009(3)
C236 0.078(3) 0.092(3) 0.168(6) 0.001(3) -0.018(3) 0.009(2)
C237 0.085(3) 0.094(3) 0.161(5) 0.008(3) -0.011(3) 0.009(3)
C238 0.095(4) 0.097(4) 0.169(6) 0.003(4) 0.001(4) -0.006(3)
C239 0.101(4) 0.084(3) 0.146(5) -0.002(3) 0.005(4) -0.005(3)
C180 0.070(3) 0.082(3) 0.170(4) -0.006(3) 0.007(3) -0.003(2)
C181 0.089(3) 0.102(3) 0.193(5) 0.009(3) 0.009(3) 0.000(3)
C182 0.080(3) 0.120(4) 0.211(6) 0.008(4) 0.020(3) 0.006(3)
C183 0.095(4) 0.111(4) 0.211(6) 0.000(4) 0.022(4) 0.010(3)
C184 0.080(3) 0.094(3) 0.187(5) -0.006(3) 0.018(3) 0.008(2)
C185 0.071(3) 0.110(4) 0.183(5) 0.017(4) 0.013(3) -0.001(3)
C186 0.092(4) 0.099(4) 0.148(5) -0.006(4) -0.009(4) -0.002(3)
C187 0.095(4) 0.086(3) 0.147(5) -0.002(3) 0.003(3) -0.002(3)
C188 0.084(3) 0.102(3) 0.134(4) -0.007(3) -0.004(3) 0.003(3)
C189 0.088(3) 0.094(3) 0.147(5) -0.014(3) -0.003(3) 0.000(3)
C190 0.109(4) 0.123(4) 0.145(4) -0.001(3) -0.018(4) -0.005(3)
C191 0.075(3) 0.100(3) 0.170(6) -0.030(4) -0.005(3) -0.019(3)
C192 0.096(4) 0.130(4) 0.136(5) 0.008(4) -0.002(3) -0.011(3)
C193 0.083(3) 0.140(5) 0.151(5) -0.015(4) -0.002(3) 0.007(3)
C194 0.080(3) 0.124(4) 0.145(5) -0.026(4) 0.001(3) -0.009(3)
C195 0.121(4) 0.139(5) 0.133(4) -0.010(4) 0.008(4) -0.027(4)
C196 0.085(3) 0.119(4) 0.173(6) -0.020(4) 0.007(4) -0.012(3)
C197 0.088(4) 0.151(5) 0.178(7) -0.017(5) 0.017(4) -0.027(3)
C198 0.095(4) 0.134(5) 0.204(8) -0.009(5) 0.013(5) -0.014(4)
C199 0.115(5) 0.143(5) 0.190(7) -0.033(5) 0.017(5) -0.032(4)
C158 0.179(7) 0.125(5) 0.152(5) -0.030(4) 0.024(5) 0.001(5)
C159 0.158(6) 0.095(4) 0.181(6) -0.028(4) -0.018(5) 0.023(4)
C160 0.178(7) 0.105(4) 0.206(7) -0.025(4) 0.018(5) -0.033(5)
C161 0.152(6) 0.118(5) 0.209(7) -0.023(5) 0.001(5) -0.020(4)
C162 0.127(5) 0.136(5) 0.220(8) -0.011(6) -0.004(5) 0.030(4)
C163 0.115(5) 0.180(7) 0.230(9) -0.023(7) 0.015(5) 0.035(5)
C164 0.233(10) 0.159(7) 0.173(7) -0.052(6) -0.016(7) 0.058(7)
C165 0.154(6) 0.133(6) 0.255(10) -0.039(6) -0.006(6) 0.028(6)
C166 0.202(8) 0.127(6) 0.295(11) -0.071(7) -0.016(8) -0.028(6)
C167 0.150(6) 0.140(5) 0.218(7) -0.063(5) -0.030(5) -0.018(5)
C156 0.096(4) 0.149(6) 0.253(9) -0.017(6) -0.012(5) -0.004(4)
C157 0.104(4) 0.163(6) 0.220(7) -0.042(6) 0.010(5) -0.004(4)
C175 0.158(11) 0.40(3) 0.219(14) -0.130(17) 0.054(10) -0.055(14)
C174 0.198(14) 0.30(2) 0.156(10) 0.009(13) -0.020(10) 0.009(15)
C173 0.148(9) 0.166(11) 0.261(15) -0.003(11) -0.051(10) 0.008(8)
C172 0.292(19) 0.140(11) 0.26(2) -0.075(14) 0.068(16) 0.002(12)
O54 0.41(2) 0.319(18) 0.203(11) -0.053(12) -0.021(13) 0.011(15)
O56 0.168(7) 0.225(10) 0.271(12) 0.012(9) 0.021(7) 0.065(6)
O55 0.233(10) 0.143(7) 0.248(10) -0.014(7) -0.016(8) -0.011(6)
C171 0.218(14) 0.143(10) 0.215(14) -0.033(10) -0.024(11) -0.071(9)
C170 0.197(12) 0.107(8) 0.209(13) 0.001(8) 0.008(10) 0.010(8)
C169 0.273(17) 0.109(8) 0.234(14) -0.024(8) -0.053(13) -0.029(10)
C168 0.164(12) 0.149(12) 0.227(14) -0.035(11) -0.029(11) 0.016(10)
O51 0.206(9) 0.115(6) 0.276(11) -0.014(7) -0.035(8) -0.009(6)
O53 0.188(8) 0.146(7) 0.211(8) -0.010(6) -0.022(7) 0.005(6)
O52 0.216(9) 0.201(9) 0.226(9) -0.058(7) -0.054(8) 0.018(8)
C179 0.136(9) 0.145(8) 0.292(15) -0.008(9) -0.047(9) -0.006(6)
C178 0.119(8) 0.142(8) 0.209(11) -0.001(7) -0.016(7) -0.003(6)
C177 0.158(9) 0.146(8) 0.202(10) -0.012(7) -0.007(8) -0.001(7)
C176 0.232(18) 0.154(12) 0.222(16) -0.011(12) 0.025(14) -0.016(13)
O57 0.201(9) 0.164(7) 0.320(14) 0.015(8) -0.031(9) -0.032(6)
O59 0.148(6) 0.151(6) 0.285(11) 0.026(7) -0.013(7) 0.016(5)
O58 0.183(8) 0.170(7) 0.227(10) -0.001(7) -0.029(7) -0.002(6)
O84 0.240(10) 0.156(7) 0.356(15) -0.059(8) 0.083(10) -0.040(6)
O86 0.312(14) 0.185(9) 0.243(11) -0.045(9) 0.082(11) -0.013(8)
O85 0.271(10) 0.190(9) 0.228(9) -0.027(7) -0.038(7) 0.060(7)
O82 0.339(19) 0.351(17) 0.257(14) 0.006(12) 0.101(14) -0.024(15)
O81 0.156(8) 0.427(19) 0.231(10) -0.076(12) 0.039(7) -0.011(10)
O100 0.283(13) 0.288(13) 0.258(11) -0.067(11) 0.035(10) 0.090(12)
O79 0.44(2) 0.283(15) 0.182(9) -0.071(9) 0.056(11) -0.150(15)
O78 0.209(11) 0.59(3) 0.193(10) -0.123(15) 0.023(8) -0.162(15)
O83 0.356(19) 0.56(3) 0.219(12) 0.082(15) 0.039(13) 0.19(2)
C266 0.296(17) 0.119(9) 0.250(15) -0.032(10) 0.104(14) -0.012(9)
C265 0.299(17) 0.157(11) 0.306(19) -0.017(13) 0.073(15) 0.085(12)
C264 0.240(15) 0.142(12) 0.278(19) -0.041(14) 0.000(15) -0.055(11)
C260 0.27(2) 0.38(3) 0.27(2) -0.10(2) -0.006(16) -0.14(2)
C253 0.229(19) 0.63(4) 0.196(16) -0.07(2) -0.072(14) -0.01(3)
C261 0.36(3) 0.35(3) 0.27(2) 0.039(19) 0.09(2) -0.06(2)
C255 0.45(3) 0.38(3) 0.23(2) -0.08(2) 0.11(2) -0.21(3)
C256 0.48(4) 0.31(3) 0.31(3) -0.03(2) 0.06(3) -0.07(3)
C257 0.42(3) 0.248(19) 0.32(2) -0.06(2) 0.05(2) 0.03(2)
C254 0.31(2) 0.47(4) 0.23(2) -0.14(2) 0.148(18) -0.22(2)
C262 0.36(3) 0.39(3) 0.37(3) 0.08(2) -0.07(3) -0.02(3)
C259 0.131(11) 0.48(3) 0.31(2) 0.00(3) 0.086(13) 0.016(17)
C258 0.28(2) 0.43(3) 0.35(2) -0.03(3) 0.09(2) 0.15(2)
O87 0.183(16) 0.194(18) 0.23(2) -0.102(17) -0.015(14) 0.032(13)
O74 0.250(15) 0.235(14) 0.355(19) 0.039(14) 0.122(14) 0.010(12)
O73 0.295(19) 0.30(2) 0.33(2) 0.074(17) 0.173(17) 0.021(16)
O72 0.245(15) 0.269(16) 0.249(14) -0.021(12) 0.029(12) 0.050(12)
O77 0.34(2) 0.272(16) 0.190(11) -0.062(11) 0.046(12) -0.043(15)
O76 0.291(16) 0.33(2) 0.133(9) 0.007(11) 0.061(9) -0.045(15)
O75 0.210(12) 0.277(14) 0.182(9) -0.023(9) 0.054(9) -0.035(10)
C244 0.30(3) 0.34(3) 0.41(3) -0.02(3) 0.18(3) -0.04(3)
C245 0.29(3) 0.30(3) 0.37(3) -0.02(2) 0.16(2) -0.03(2)
C248 0.189(16) 0.33(2) 0.143(13) 0.059(14) 0.027(12) 0.040(15)
C249 0.198(15) 0.33(2) 0.111(10) 0.052(14) 0.038(10) 0.068(16)
C242 0.28(3) 0.33(3) 0.26(2) 0.03(2) 0.13(2) 0.08(2)
C243 0.35(3) 0.30(3) 0.26(2) -0.02(2) 0.14(2) 0.07(3)
C241 0.34(3) 0.26(2) 0.28(3) -0.06(2) 0.00(2) 0.07(2)
C246 0.198(18) 0.28(2) 0.29(2) 0.02(2) 0.034(17) -0.029(18)
C240 0.34(3) 0.28(2) 0.27(2) -0.09(2) -0.02(2) -0.02(3)
C247 0.25(2) 0.27(2) 0.26(2) 0.010(18) 0.038(19) -0.046(18)
C250 0.30(3) 0.43(4) 0.22(2) -0.04(3) 0.01(2) -0.13(3)
C251 0.32(3) 0.33(3) 0.206(18) -0.08(2) 0.086(19) -0.03(2)
O22 0.146(12) 0.181(15) 0.189(15) -0.038(14) 0.001(11) 0.038(10)
C77 0.138(16) 0.162(18) 0.135(16) 0.017(14) 0.006(13) 0.026(14)
C79 0.23(4) 0.122(18) 0.121(19) -0.053(16) -0.08(2) 0.04(2)
O23 0.111(9) 0.134(6) 0.129(8) 0.018(5) 0.014(6) 0.013(6)
C75 0.154(10) 0.128(10) 0.166(13) 0.007(8) -0.003(9) 0.017(9)
C267 0.235(14) 0.142(10) 0.253(17) -0.011(10) 0.038(13) 0.023(9)
C252 0.26(2) 0.55(3) 0.30(2) 0.01(3) -0.051(19) 0.21(2)
C263 0.45(4) 0.49(4) 0.35(3) 0.05(3) -0.03(3) 0.00(3)
O93 0.177(7) 0.164(6) 0.237(8) 0.014(6) -0.032(6) 0.018(5)
C274 0.164(8) 0.157(8) 0.118(6) 0.021(6) -0.007(5) 0.022(6)
O99 0.349(17) 0.306(15) 0.237(13) -0.010(11) -0.085(12) 0.091(12)
C275 0.186(9) 0.142(8) 0.174(8) 0.026(6) -0.043(7) -0.004(6)
C269 0.169(10) 0.129(8) 0.228(12) -0.010(7) -0.002(9) 0.003(7)
O96 0.393(18) 0.267(12) 0.408(17) -0.116(12) 0.122(14) -0.125(12)
C270 0.189(13) 0.225(14) 0.36(2) 0.012(15) -0.024(15) -0.076(12)
C283 0.177(12) 0.35(2) 0.215(15) -0.068(15) 0.019(11) -0.050(14)
C282 0.41(3) 0.32(2) 0.163(13) -0.072(13) -0.085(17) 0.14(2)
O98 0.35(2) 0.58(3) 0.36(2) -0.11(2) -0.07(2) 0.09(2)
O92 0.196(7) 0.177(6) 0.267(10) 0.022(7) 0.010(8) 0.011(5)
C273 0.187(9) 0.172(8) 0.143(7) 0.036(6) -0.014(7) 0.011(7)
C272 0.166(10) 0.175(9) 0.182(10) 0.032(8) 0.001(9) 0.024(9)
O88 0.262(13) 0.229(11) 0.51(2) -0.194(14) -0.027(13) 0.010(9)
O97 0.243(12) 0.255(12) 0.333(18) 0.038(13) -0.028(12) -0.014(9)
O91 0.384(16) 0.198(8) 0.266(11) 0.078(8) 0.054(10) -0.040(9)
C280 0.30(3) 0.42(3) 0.25(2) -0.06(2) -0.03(2) 0.11(2)
O90 0.241(13) 0.271(14) 0.45(2) 0.046(14) -0.095(14) -0.083(11)
C281 0.33(3) 0.47(3) 0.35(3) -0.13(3) -0.08(3) 0.14(2)
C276 0.54(2) 0.51(2) 0.47(2) 0.001(18) -0.058(18) -0.394(18)
O94 0.54(2) 0.51(2) 0.47(2) 0.001(18) -0.058(18) -0.394(18)
O89 0.304(16) 0.296(15) 0.343(16) 0.076(13) 0.000(13) -0.052(13)
O95 0.362(18) 0.322(16) 0.49(2) 0.011(16) -0.087(17) -0.088(14)
C277 0.34(2) 0.210(16) 0.59(3) 0.10(2) 0.06(2) -0.034(16)
C271 0.41(3) 0.61(5) 0.159(12) -0.144(19) -0.029(16) -0.14(3)
C278 0.35(2) 0.149(11) 0.41(2) -0.049(13) 0.141(18) -0.045(13)
C279 0.154(10) 0.284(17) 0.39(2) 0.094(16) 0.095(13) -0.015(10)
C268 0.202(17) 0.35(3) 0.47(3) 0.03(3) 0.03(2) 0.01(2)

loop_
_atom_type_symbol
_atom_type_description
_atom_type_scat_dispersion_real
_atom_type_scat_dispersion_imag
_atom_type_scat_source
C C 0.0181 0.0091 'International Tables Vol C Tables 4.2.6.8 and 6.1.1.4'
H H 0.0000 0.0000 'International Tables Vol C Tables 4.2.6.8 and 6.1.1.4'
N N 0.0311 0.0180 'International Tables Vol C Tables 4.2.6.8 and 6.1.1.4'
O O 0.0492 0.0322 'International Tables Vol C Tables 4.2.6.8 and 6.1.1.4'
Rb Rb -0.4688 1.6079 'International Tables Vol C Tables 4.2.6.8 and 6.1.1.4'

loop_
_geom_angle_atom_site_label_1
_geom_angle_atom_site_label_2
_geom_angle_atom_site_label_3
_geom_angle
_geom_angle_site_symmetry_1
_geom_angle_site_symmetry_3
_geom_angle_publ_flag
O19 Rb1 O3 71.37(11) . . ?
O19 Rb1 O13 84.51(12) . . ?
O19 Rb1 O14 127.94(12) . . ?
O19 Rb1 O15 146.41(14) . . ?
O19 Rb1 O16 127.88(12) . . ?
O19 Rb1 O17 83.24(12) . . ?
O19 Rb1 O18 71.79(13) . . ?
O19 Rb1 C64 107.36(15) . . ?
O19 Rb1 C68 130.34(17) . . ?
O19 Rb1 C72 61.37(16) . . ?
O3 Rb1 O14 73.70(12) . . ?
O3 Rb1 O16 125.60(12) . . ?
O3 Rb1 O18 129.67(12) . . ?
O3 Rb1 C64 65.16(16) . . ?
O3 Rb1 C68 103.32(16) . . ?
O3 Rb1 C72 130.87(15) . . ?
O5 Rb1 O19 69.12(12) . . ?
O5 Rb1 O3 72.78(10) . . ?
O5 Rb1 O13 150.52(11) . . ?
O5 Rb1 O14 132.65(14) . . ?
O5 Rb1 O15 85.31(13) . . ?
O5 Rb1 O16 71.28(12) . . ?
O5 Rb1 O17 78.53(11) . . ?
O5 Rb1 O18 122.37(13) . . ?
O5 Rb1 C64 135.97(18) . . ?
O5 Rb1 C68 62.54(16) . . ?
O5 Rb1 C72 100.70(15) . . ?
O13 Rb1 O3 86.79(11) . . ?
O13 Rb1 O14 56.03(16) . . ?
O13 Rb1 O16 137.94(12) . . ?
O13 Rb1 O18 56.64(15) . . ?
O13 Rb1 C64 40.0(2) . . ?
O13 Rb1 C68 145.15(17) . . ?
O13 Rb1 C72 76.55(17) . . ?
O14 Rb1 O16 103.77(13) . . ?
O14 Rb1 O18 104.74(16) . . ?
O14 Rb1 C64 21.02(14) . . ?
O14 Rb1 C68 94.42(18) . . ?
O14 Rb1 C72 126.56(18) . . ?
O15 Rb1 O3 80.68(12) . . ?
O15 Rb1 O13 112.66(15) . . ?
O15 Rb1 O14 56.92(15) . . ?
O15 Rb1 O16 57.09(13) . . ?
O15 Rb1 O17 113.48(13) . . ?
O15 Rb1 O18 141.80(14) . . ?
O15 Rb1 C64 75.88(19) . . ?
O15 Rb1 C68 39.53(17) . . ?
O15 Rb1 C72 148.36(17) . . ?
O16 Rb1 O18 104.01(14) . . ?
O16 Rb1 C64 124.65(16) . . ?
O16 Rb1 C68 22.69(15) . . ?
O16 Rb1 C72 95.14(16) . . ?
O17 Rb1 O3 146.85(12) . . ?
O17 Rb1 O13 112.17(14) . . ?
O17 Rb1 O14 139.39(13) . . ?
O17 Rb1 O16 56.57(13) . . ?
O17 Rb1 O18 56.13(14) . . ?
O17 Rb1 C64 145.49(19) . . ?
O17 Rb1 C68 76.99(17) . . ?
O17 Rb1 C72 39.99(15) . . ?
O18 Rb1 C64 95.2(2) . . ?
O18 Rb1 C68 126.66(17) . . ?
O18 Rb1 C72 21.86(15) . . ?
C64 Rb1 C72 116.2(2) . . ?
C68 Rb1 C64 114.7(2) . . ?
C68 Rb1 C72 116.71(19) . . ?
O42 Rb2 O26 69.83(13) . . ?
O42 Rb2 O36 84.72(14) . . ?
O42 Rb2 O37 129.80(13) . . ?
O42 Rb2 O38 145.56(16) . . ?
O42 Rb2 O39 127.49(15) . . ?
O42 Rb2 O40 84.58(16) . . ?
O42 Rb2 O41 72.63(16) . . ?
O42 Rb2 C143 107.96(15) . . ?
O42 Rb2 C144 129.33(19) . . ?
O42 Rb2 C147 129.26(17) . . ?
O26 Rb2 O37 77.62(13) . . ?
O26 Rb2 O39 123.15(16) . . ?
O26 Rb2 O41 131.75(16) . . ?
O26 Rb2 C143 70.52(15) . . ?
O26 Rb2 C144 63.72(18) . . ?
O26 Rb2 C147 100.2(2) . . ?
O28 Rb2 O42 70.92(13) . . ?
O28 Rb2 O26 70.81(12) . . ?
O28 Rb2 O36 153.38(14) . . ?
O28 Rb2 O37 131.62(14) . . ?
O28 Rb2 O38 82.77(13) . . ?
O28 Rb2 O39 68.47(14) . . ?
O28 Rb2 O40 77.21(14) . . ?
O28 Rb2 O41 122.67(15) . . ?
O28 Rb2 C143 138.75(16) . . ?
O28 Rb2 C144 109.73(17) . . ?
O28 Rb2 C147 59.22(17) . . ?
O36 Rb2 O26 91.17(12) . . ?
O36 Rb2 O37 58.37(16) . . ?
O36 Rb2 O38 114.42(16) . . ?
O36 Rb2 O39 137.69(15) . . ?
O36 Rb2 O40 111.82(17) . . ?
O36 Rb2 O41 55.95(18) . . ?
O36 Rb2 C143 39.77(17) . . ?
O36 Rb2 C144 77.30(19) . . ?
O36 Rb2 C147 146.02(18) . . ?
O37 Rb2 O39 102.14(16) . . ?
O37 Rb2 O41 105.71(18) . . ?
O37 Rb2 C143 22.81(15) . . ?
O37 Rb2 C144 21.89(15) . . ?
O37 Rb2 C147 92.76(19) . . ?
O38 Rb2 O26 80.94(15) . . ?
O38 Rb2 O37 56.34(15) . . ?
O38 Rb2 O39 56.32(19) . . ?
O38 Rb2 O40 111.38(18) . . ?
O38 Rb2 O41 141.75(17) . . ?
O38 Rb2 C143 77.54(17) . . ?
O38 Rb2 C144 41.02(19) . . ?
O38 Rb2 C147 38.3(2) . . ?
O39 Rb2 C143 124.49(17) . . ?
O39 Rb2 C144 95.3(2) . . ?
O39 Rb2 C147 23.6(2) . . ?
O40 Rb2 O26 143.99(12) . . ?
O40 Rb2 O37 137.84(15) . . ?
O40 Rb2 O39 55.2(2) . . ?
O40 Rb2 O41 56.59(19) . . ?
O40 Rb2 C143 143.85(17) . . ?
O40 Rb2 C144 146.1(2) . . ?
O40 Rb2 C147 76.4(2) . . ?
O41 Rb2 O39 103.5(2) . . ?
O41 Rb2 C143 94.04(19) . . ?
O41 Rb2 C144 127.6(2) . . ?
O41 Rb2 C147 127.1(2) . . ?
C143 Rb2 C147 115.1(2) . . ?
C144 Rb2 C143 37.83(19) . . ?
C144 Rb2 C147 79.3(2) . . ?
O67 Rb3 O69 71.80(19) . . ?
O67 Rb3 O84 63.4(3) . . ?
O67 Rb3 O82 77.0(4) . . ?
O67 Rb3 O81 70.5(3) . . ?
O67 Rb3 O100 85.8(4) . . ?
O67 Rb3 O79 129.4(4) . . ?
O67 Rb3 O78 148.9(3) . . ?
O67 Rb3 O83 120.1(5) . . ?
O67 Rb3 C262 94.5(5) . . ?
O69 Rb3 O84 70.2(3) . . ?
O69 Rb3 O82 143.7(4) . . ?
O69 Rb3 O81 128.5(3) . . ?
O69 Rb3 O79 73.2(3) . . ?
O69 Rb3 C262 147.7(6) . . ?
O84 Rb3 C262 77.5(6) . . ?
O82 Rb3 O84 79.7(4) . . ?
O82 Rb3 O81 52.5(5) . . ?
O82 Rb3 O79 142.9(4) . . ?
O82 Rb3 C262 20.7(4) . . ?
O81 Rb3 O84 119.2(4) . . ?
O81 Rb3 C262 68.8(5) . . ?
O100 Rb3 O69 83.6(3) . . ?
O100 Rb3 O84 144.2(4) . . ?
O100 Rb3 O82 112.4(5) . . ?
O100 Rb3 O81 60.1(5) . . ?
O100 Rb3 O79 55.0(6) . . ?
O100 Rb3 O83 141.6(5) . . ?
O100 Rb3 C262 125.5(6) . . ?
O79 Rb3 O84 132.7(4) . . ?
O79 Rb3 O81 106.8(5) . . ?
O79 Rb3 C262 132.9(6) . . ?
O78 Rb3 O69 87.9(4) . . ?
O78 Rb3 O84 87.9(4) . . ?
O78 Rb3 O82 111.1(6) . . ?
O78 Rb3 O81 139.0(4) . . ?
O78 Rb3 O100 115.8(6) . . ?
O78 Rb3 O79 61.7(6) . . ?
O78 Rb3 O83 56.3(7) . . ?
O78 Rb3 C262 90.4(6) . . ?
O83 Rb3 O69 129.3(4) . . ?
O83 Rb3 O84 73.5(5) . . ?
O83 Rb3 O82 55.1(6) . . ?
O83 Rb3 O81 99.8(5) . . ?
O83 Rb3 O79 110.3(7) . . ?
O83 Rb3 C262 34.5(6) . . ?
O65 Rb4 O87 65.6(4) . . ?
O65 Rb4 O73 72.6(4) . . ?
O65 Rb4 O77 121.5(5) . . ?
O65 Rb4 O76 143.3(3) . . ?
O65 Rb4 C248 132.4(4) . . ?
O65 Rb4 C246 104.8(4) . . ?
O65 Rb4 C247 109.7(5) . . ?
O63 Rb4 O65 71.2(2) . . ?
O63 Rb4 O87 62.1(3) . . ?
O63 Rb4 O74 93.3(4) . . ?
O63 Rb4 O73 131.4(5) . . ?
O63 Rb4 O72 143.2(4) . . ?
O63 Rb4 O77 114.6(4) . . ?
O63 Rb4 O76 77.4(3) . . ?
O63 Rb4 O75 75.4(3) . . ?
O63 Rb4 C248 64.4(3) . . ?
O63 Rb4 C246 88.7(4) . . ?
O63 Rb4 C247 68.7(4) . . ?
O87 Rb4 C248 105.2(4) . . ?
O87 Rb4 C246 150.8(5) . . ?
O87 Rb4 C247 129.3(5) . . ?
O74 Rb4 O65 87.2(5) . . ?
O74 Rb4 O87 147.5(6) . . ?
O74 Rb4 O73 53.6(6) . . ?
O74 Rb4 O72 110.2(6) . . ?
O74 Rb4 O77 144.4(6) . . ?
O74 Rb4 O76 113.4(6) . . ?
O74 Rb4 C248 79.5(5) . . ?
O74 Rb4 C246 20.7(4) . . ?
O74 Rb4 C247 42.2(5) . . ?
O73 Rb4 O87 126.5(5) . . ?
O73 Rb4 C248 127.7(5) . . ?
O73 Rb4 C246 70.5(6) . . ?
O73 Rb4 C247 94.9(6) . . ?
O72 Rb4 O65 81.8(4) . . ?
O72 Rb4 O87 84.3(5) . . ?
O72 Rb4 O73 57.4(6) . . ?
O72 Rb4 O77 59.7(6) . . ?
O72 Rb4 O76 115.5(5) . . ?
O72 Rb4 C248 145.5(5) . . ?
O72 Rb4 C246 122.8(5) . . ?
O72 Rb4 C247 146.3(5) . . ?
O77 Rb4 O87 68.1(5) . . ?
O77 Rb4 O73 111.6(7) . . ?
O77 Rb4 O76 56.9(6) . . ?
O77 Rb4 C248 92.7(6) . . ?
O77 Rb4 C246 132.5(6) . . ?
O77 Rb4 C247 127.1(6) . . ?
O76 Rb4 O87 83.3(5) . . ?
O76 Rb4 O73 144.1(4) . . ?
O76 Rb4 C248 36.7(5) . . ?
O76 Rb4 C246 92.7(5) . . ?
O76 Rb4 C247 74.6(5) . . ?
O75 Rb4 O65 130.7(4) . . ?
O75 Rb4 O87 125.6(4) . . ?
O75 Rb4 O74 59.6(5) . . ?
O75 Rb4 O73 106.6(5) . . ?
O75 Rb4 O72 140.8(4) . . ?
O75 Rb4 O77 104.9(6) . . ?
O75 Rb4 O76 54.2(5) . . ?
O75 Rb4 C248 21.2(3) . . ?
O75 Rb4 C246 39.1(5) . . ?
O75 Rb4 C247 22.2(4) . . ?
C248 Rb4 C246 59.6(4) . . ?
C247 Rb4 C248 38.3(4) . . ?
C247 Rb4 C246 24.7(4) . . ?
O45 Rb5 O49 104.47(14) . . ?
O45 Rb5 C158 22.09(15) . . ?
O45 Rb5 C161 96.92(16) . . ?
O45 Rb5 C162 127.33(15) . . ?
O45 Rb5 C166 96.01(19) . . ?
O45 Rb5 C157 21.96(15) . . ?
O46 Rb5 O45 56.95(13) . . ?
O46 Rb5 O47 57.22(13) . . ?
O46 Rb5 O48 112.44(15) . . ?
O46 Rb5 O49 139.85(16) . . ?
O46 Rb5 C158 39.85(16) . . ?
O46 Rb5 C161 41.14(15) . . ?
O46 Rb5 C162 77.45(16) . . ?
O46 Rb5 C166 148.9(2) . . ?
O46 Rb5 C157 77.15(16) . . ?
O47 Rb5 O45 105.68(13) . . ?
O47 Rb5 O49 103.93(15) . . ?
O47 Rb5 C158 95.60(16) . . ?
O47 Rb5 C161 22.47(16) . . ?
O47 Rb5 C162 21.84(14) . . ?
O47 Rb5 C166 127.9(2) . . ?
O47 Rb5 C157 127.49(17) . . ?
O48 Rb5 O45 138.17(15) . . ?
O48 Rb5 O47 55.97(14) . . ?
O48 Rb5 O49 55.06(15) . . ?
O48 Rb5 C158 145.08(17) . . ?
O48 Rb5 C161 76.33(17) . . ?
O48 Rb5 C162 39.41(17) . . ?
O48 Rb5 C166 76.3(2) . . ?
O48 Rb5 C157 143.84(19) . . ?
O49 Rb5 C158 126.43(17) . . ?
O49 Rb5 C161 126.40(18) . . ?
O49 Rb5 C162 93.49(19) . . ?
O49 Rb5 C166 24.0(2) . . ?
O49 Rb5 C157 94.37(17) . . ?
O50 Rb5 O45 56.21(14) . . ?
O50 Rb5 O46 112.75(15) . . ?
O50 Rb5 O47 140.31(16) . . ?
O50 Rb5 O48 111.24(16) . . ?
O50 Rb5 O49 56.76(15) . . ?
O50 Rb5 C158 76.48(17) . . ?
O50 Rb5 C161 148.31(18) . . ?
O50 Rb5 C162 145.4(2) . . ?
O50 Rb5 C166 40.60(19) . . ?
O50 Rb5 C157 39.12(16) . . ?
C161 Rb5 C158 80.94(18) . . ?
C161 Rb5 C162 37.65(18) . . ?
C162 Rb5 C158 116.83(18) . . ?
C166 Rb5 C158 117.0(2) . . ?
C166 Rb5 C161 150.4(2) . . ?
C166 Rb5 C162 115.7(2) . . ?
C166 Rb5 C157 79.6(2) . . ?
C157 Rb5 C158 38.12(18) . . ?
C157 Rb5 C161 118.05(18) . . ?
C157 Rb5 C162 148.84(19) . . ?
O8 Rb6 O10 67.61(14) . . ?
O35 Rb7 O25 64.4(3) . . ?
C152 O42 Rb2 165.6(5) . . ?
C73 O19 Rb1 168.8(6) . . ?
C19 O3 Rb1 137.1(3) . . ?
C152 O44 C154 111.8(6) . . ?
C73 O21 C78 121(3) . . ?
C152 O43 C153 106.5(7) . . ?
C73 O20 C74 109.7(8) . . ?
C27 O5 Rb1 139.8(3) . . ?
C40 O8 Rb6 149.3(4) . . ?
C48 O10 Rb6 166.6(4) . . ?
C62 O13 Rb1 120.9(4) . . ?
C63 O13 Rb1 120.2(5) . . ?
C63 O13 C62 113.4(6) . . ?
C64 O14 Rb1 107.2(4) . . ?
C64 O14 C65 109.3(7) . . ?
C65 O14 Rb1 105.3(4) . . ?
C66 O15 Rb1 121.0(5) . . ?
C67 O15 Rb1 120.8(4) . . ?
C67 O15 C66 109.4(6) . . ?
C68 O16 Rb1 103.2(4) . . ?
C69 O16 Rb1 106.7(4) . . ?
C69 O16 C68 111.2(6) . . ?
C70 O17 Rb1 119.1(4) . . ?
C70 O17 C71 112.0(5) . . ?
C71 O17 Rb1 120.2(4) . . ?
C61 O18 Rb1 104.0(4) . . ?
C72 O18 Rb1 104.4(4) . . ?
C72 O18 C61 111.1(6) . . ?
C87 O25 Rb7 144.5(5) . . ?
C98 O26 Rb2 146.1(4) . . ?
C106 O28 Rb2 133.3(3) . . ?
C139 O35 Rb7 164.1(5) . . ?
C141 O36 Rb2 122.4(5) . . ?
C141 O36 C142 113.5(6) . . ?
C142 O36 Rb2 118.3(4) . . ?
C143 O37 Rb2 105.3(4) . . ?
C144 O37 Rb2 104.6(4) . . ?
C144 O37 C143 110.9(7) . . ?
C145 O38 Rb2 120.7(4) . . ?
C146 O38 Rb2 122.0(5) . . ?
C146 O38 C145 111.6(6) . . ?
C147 O39 Rb2 102.8(4) . . ?
C148 O39 Rb2 107.9(5) . . ?
C148 O39 C147 113.4(7) . . ?
C149 O40 Rb2 123.4(6) . . ?
C149 O40 C150 111.6(9) . . ?
C150 O40 Rb2 117.5(6) . . ?
C140 O41 Rb2 107.0(5) . . ?
C151 O41 Rb2 106.9(5) . . ?
C151 O41 C140 108.2(8) . . ?
C207 O65 Rb4 149.4(7) . . ?
C219 O67 Rb3 143.6(6) . . ?
C227 O69 Rb3 139.0(5) . . ?
C199 O63 Rb4 145.1(6) . . ?
C158 O45 Rb5 105.2(4) . . ?
C157 O45 Rb5 103.5(4) . . ?
C157 O45 C158 115.1(6) . . ?
C159 O46 Rb5 119.0(4) . . ?
C160 O46 Rb5 120.7(4) . . ?
C160 O46 C159 113.2(6) . . ?
C161 O47 Rb5 103.7(4) . . ?
C162 O47 Rb5 105.3(4) . . ?
C162 O47 C161 111.9(6) . . ?
C163 O48 Rb5 116.2(4) . . ?
C164 O48 Rb5 119.6(5) . . ?
C164 O48 C163 118.7(8) . . ?
C165 O49 Rb5 105.7(5) . . ?
C165 O49 C166 109.2(7) . . ?
C166 O49 Rb5 98.3(5) . . ?
C167 O50 Rb5 122.5(4) . . ?
C156 O50 Rb5 120.4(4) . . ?
C156 O50 C167 110.2(6) . . ?
C7 N1 C6 116.8(5) . . ?
C8 N1 C6 118.7(4) . . ?
C8 N1 C7 124.0(5) . . ?
C19 N2 C21 121.5(4) . . ?
C20 N2 C19 122.4(4) . . ?
C20 N2 C21 116.0(5) . . ?
C27 N3 C26 114.5(5) . . ?
C28 N3 C26 122.3(4) . . ?
C28 N3 C27 123.0(5) . . ?
C39 N4 C40 123.1(5) . . ?
C39 N4 C41 118.6(5) . . ?
C40 N4 C41 117.8(5) . . ?
C47 N5 C46 116.9(5) . . ?
C47 N5 C48 124.6(5) . . ?
C48 N5 C46 118.3(5) . . ?
C59 N6 C1 119.8(5) . . ?
C59 N6 C60 122.9(5) . . ?
C60 N6 C1 117.2(5) . . ?
C86 N7 C85 117.0(5) . . ?
C86 N7 C87 124.7(5) . . ?
C87 N7 C85 118.2(6) . . ?
C98 N8 C100 117.5(5) . . ?
C99 N8 C98 123.8(5) . . ?
C99 N8 C100 118.5(5) . . ?
C106 N9 C105 116.6(5) . . ?
C106 N9 C107 123.4(5) . . ?
C107 N9 C105 119.6(5) . . ?
C118 N10 C120 117.3(7) . . ?
C119 N10 C118 124.9(6) . . ?
C119 N10 C120 117.8(7) . . ?
C126 N11 C125 116.5(7) . . ?
C127 N11 C125 118.5(6) . . ?
C127 N11 C126 124.3(6) . . ?
C138 N12 C80 121.0(5) . . ?
C139 N12 C80 117.3(5) . . ?
C139 N12 C138 121.5(5) . . ?
C206 N15 C205 121.4(11) . . ?
C206 N15 C207 121.6(11) . . ?
C207 N15 C205 116.0(12) . . ?
C218 N16 C220 117.3(10) . . ?
C219 N16 C218 123.5(10) . . ?
C219 N16 C220 119.0(8) . . ?
C226 N17 C225 115.9(6) . . ?
C227 N17 C225 121.2(7) . . ?
C227 N17 C226 122.7(6) . . ?
C238 N18 C180 119.7(5) . . ?
C239 N18 C238 122.6(5) . . ?
C239 N18 C180 117.6(5) . . ?
C186 N13 C185 114.7(5) . . ?
C187 N13 C185 118.2(5) . . ?
C187 N13 C186 127.1(5) . . ?
C198 N14 C200 121.7(6) . . ?
C198 N14 C199 126.6(6) . . ?
C199 N14 C200 110.2(7) . . ?
N6 C1 H1 106.4 . . ?
N6 C1 C2 112.1(5) . . ?
N6 C1 C6 114.9(4) . . ?
C2 C1 H1 106.4 . . ?
C2 C1 C6 110.1(5) . . ?
C6 C1 H1 106.4 . . ?
H15A C155 H15B 109.5 . . ?
H15A C155 H15C 109.5 . . ?
H15B C155 H15C 109.5 . . ?
C154 C155 H15A 109.5 . . ?
C154 C155 H15B 109.5 . . ?
C154 C155 H15C 109.5 . . ?
H76A C76 H76B 109.5 . . ?
H76A C76 H76C 109.5 . . ?
H76B C76 H76C 109.5 . . ?
C75 C76 H76A 109.5 . . ?
C75 C76 H76B 109.5 . . ?
C75 C76 H76C 109.5 . . ?
C1 C2 H2A 109.8 . . ?
C1 C2 H2B 109.8 . . ?
C1 C2 C3 109.4(5) . . ?
H2A C2 H2B 108.2 . . ?
C3 C2 H2A 109.8 . . ?
C3 C2 H2B 109.8 . . ?
O44 C154 H154 105.0 . . ?
O44 C154 C153 101.9(6) . . ?
C155 C154 O44 117.3(7) . . ?
C155 C154 H154 105.0 . . ?
C155 C154 C153 121.2(7) . . ?
C153 C154 H154 105.0 . . ?
O21 C78 H78 106.5 . . ?
O21 C78 C77 95(3) . . ?
C77 C78 H78 106.5 . . ?
C79 C78 O21 110(3) . . ?
C79 C78 H78 106.5 . . ?
C79 C78 C77 130(3) . . ?
C2 C3 H3A 109.3 . . ?
C2 C3 H3B 109.3 . . ?
C2 C3 C4 111.6(5) . . ?
H3A C3 H3B 108.0 . . ?
C4 C3 H3A 109.3 . . ?
C4 C3 H3B 109.3 . . ?
O43 C153 H15D 110.8 . . ?
O43 C153 H15E 110.8 . . ?
C154 C153 O43 105.0(6) . . ?
C154 C153 H15D 110.8 . . ?
C154 C153 H15E 110.8 . . ?
H15D C153 H15E 108.8 . . ?
O20 C74 H74A 111.0 . . ?
O20 C74 H74B 111.0 . . ?
O20 C74 C75 103.7(10) . . ?
H74A C74 H74B 109.0 . . ?
C75 C74 H74A 111.0 . . ?
C75 C74 H74B 111.0 . . ?
C3 C4 H4A 110.1 . . ?
C3 C4 H4B 110.1 . . ?
C3 C4 C5 108.0(5) . . ?
H4A C4 H4B 108.4 . . ?
C5 C4 H4A 110.1 . . ?
C5 C4 H4B 110.1 . . ?
O42 C152 O44 129.3(7) . . ?
O42 C152 O43 119.8(9) . . ?
O44 C152 O43 110.9(9) . . ?
O19 C73 O20 122.4(10) . . ?
O19 C73 O22 119.1(12) . . ?
O19 C73 O23 125.4(10) . . ?
O21 C73 O19 130.2(19) . . ?
O21 C73 O22 106(2) . . ?
O20 C73 O23 111.3(10) . . ?
C4 C5 H5A 110.2 . . ?
C4 C5 H5B 110.2 . . ?
H5A C5 H5B 108.5 . . ?
C6 C5 C4 107.7(5) . . ?
C6 C5 H5A 110.2 . . ?
C6 C5 H5B 110.2 . . ?
N1 C6 C1 111.4(4) . . ?
N1 C6 C5 111.7(5) . . ?
N1 C6 H6 108.0 . . ?
C1 C6 H6 108.0 . . ?
C5 C6 C1 109.7(5) . . ?
C5 C6 H6 108.0 . . ?
O1 C7 N1 120.2(5) . . ?
O1 C7 C9 121.5(5) . . ?
N1 C7 C9 118.4(6) . . ?
O2 C8 N1 122.5(5) . . ?
O2 C8 C10 120.7(5) . . ?
N1 C8 C10 116.8(5) . . ?
C11 C9 C7 121.2(5) . . ?
C11 C9 C12 118.1(5) . . ?
C12 C9 C7 120.7(5) . . ?
C12 C10 C8 119.6(5) . . ?
C13 C10 C8 120.8(5) . . ?
C13 C10 C12 119.6(5) . . ?
C9 C11 H11 120.0 . . ?
C14 C11 C9 120.0(5) . . ?
C14 C11 H11 120.0 . . ?
C10 C12 C9 119.3(5) . . ?
C15 C12 C9 121.1(5) . . ?
C15 C12 C10 119.6(5) . . ?
C10 C13 H13 119.8 . . ?
C16 C13 C10 120.3(5) . . ?
C16 C13 H13 119.8 . . ?
C11 C14 H14 119.1 . . ?
C17 C14 C11 121.7(5) . . ?
C17 C14 H14 119.1 . . ?
C12 C15 C17 117.8(5) . . ?
C18 C15 C12 119.6(5) . . ?
C18 C15 C17 122.6(5) . . ?
C13 C16 H16 119.9 . . ?
C13 C16 C18 120.2(5) . . ?
C18 C16 H16 119.9 . . ?
C14 C17 C15 121.2(5) . . ?
C14 C17 C19 120.0(5) . . ?
C15 C17 C19 118.7(5) . . ?
C15 C18 C16 120.6(5) . . ?
C15 C18 C20 118.7(5) . . ?
C16 C18 C20 120.7(5) . . ?
O3 C19 N2 120.0(5) . . ?
O3 C19 C17 122.2(5) . . ?
N2 C19 C17 117.8(5) . . ?
O4 C20 N2 120.4(5) . . ?
O4 C20 C18 119.8(6) . . ?
N2 C20 C18 119.7(5) . . ?
N2 C21 H21 107.8 . . ?
N2 C21 C22 109.7(4) . . ?
N2 C21 C26 112.4(4) . . ?
C22 C21 H21 107.8 . . ?
C22 C21 C26 111.1(4) . . ?
C26 C21 H21 107.8 . . ?
C21 C22 H22I 109.8 . . ?
C21 C22 H22J 109.8 . . ?
C21 C22 C23 109.5(5) . . ?
H22I C22 H22J 108.2 . . ?
C23 C22 H22I 109.8 . . ?
C23 C22 H22J 109.8 . . ?
C22 C23 H23A 109.7 . . ?
C22 C23 H23B 109.7 . . ?
H23A C23 H23B 108.2 . . ?
C24 C23 C22 109.7(5) . . ?
C24 C23 H23A 109.7 . . ?
C24 C23 H23B 109.7 . . ?
C23 C24 H24U 109.7 . . ?
C23 C24 H24V 109.7 . . ?
H24U C24 H24V 108.2 . . ?
C25 C24 C23 109.7(5) . . ?
C25 C24 H24U 109.7 . . ?
C25 C24 H24V 109.7 . . ?
C24 C25 H25U 109.9 . . ?
C24 C25 H25V 109.9 . . ?
C24 C25 C26 109.0(5) . . ?
H25U C25 H25V 108.3 . . ?
C26 C25 H25U 109.9 . . ?
C26 C25 H25V 109.9 . . ?
N3 C26 C21 112.7(4) . . ?
N3 C26 C25 110.1(4) . . ?
N3 C26 H26 107.8 . . ?
C21 C26 C25 110.4(4) . . ?
C21 C26 H26 107.8 . . ?
C25 C26 H26 107.8 . . ?
O5 C27 N3 120.9(5) . . ?
O5 C27 C29 123.1(5) . . ?
N3 C27 C29 115.9(6) . . ?
O6 C28 N3 119.8(5) . . ?
O6 C28 C30 121.3(6) . . ?
N3 C28 C30 118.9(5) . . ?
C31 C29 C27 116.9(6) . . ?
C32 C29 C27 120.6(5) . . ?
C32 C29 C31 122.4(5) . . ?
C32 C30 C28 118.6(6) . . ?
C33 C30 C28 120.6(5) . . ?
C33 C30 C32 120.8(5) . . ?
C29 C31 H31 121.4 . . ?
C29 C31 C34 117.2(5) . . ?
C34 C31 H31 121.4 . . ?
C29 C32 C30 121.6(5) . . ?
C29 C32 C35 120.6(5) . . ?
C35 C32 C30 117.7(6) . . ?
C30 C33 H33 119.8 . . ?
C30 C33 C36 120.3(5) . . ?
C36 C33 H33 119.8 . . ?
C31 C34 H34 118.7 . . ?
C37 C34 C31 122.7(5) . . ?
C37 C34 H34 118.7 . . ?
C32 C35 C37 118.6(5) . . ?
C32 C35 C38 122.6(5) . . ?
C38 C35 C37 118.6(5) . . ?
C33 C36 H36 119.8 . . ?
C33 C36 C38 120.3(6) . . ?
C38 C36 H36 119.8 . . ?
C34 C37 C35 118.3(5) . . ?
C34 C37 C39 121.4(5) . . ?
C35 C37 C39 120.3(5) . . ?
C35 C38 C36 118.0(5) . . ?
C35 C38 C40 120.7(5) . . ?
C36 C38 C40 121.2(6) . . ?
O7 C39 N4 122.7(5) . . ?
O7 C39 C37 120.1(6) . . ?
N4 C39 C37 117.2(5) . . ?
O8 C40 N4 120.1(6) . . ?
O8 C40 C38 120.3(6) . . ?
N4 C40 C38 119.6(6) . . ?
N4 C41 H41 106.6 . . ?
N4 C41 C42 113.1(4) . . ?
N4 C41 C46 113.3(4) . . ?
C42 C41 H41 106.6 . . ?
C42 C41 C46 110.1(5) . . ?
C46 C41 H41 106.6 . . ?
C41 C42 H42A 109.9 . . ?
C41 C42 H42B 109.9 . . ?
C41 C42 C43 109.1(5) . . ?
H42A C42 H42B 108.3 . . ?
C43 C42 H42A 109.9 . . ?
C43 C42 H42B 109.9 . . ?
C42 C43 H43A 110.1 . . ?
C42 C43 H43B 110.1 . . ?
C42 C43 C44 108.1(5) . . ?
H43A C43 H43B 108.4 . . ?
C44 C43 H43A 110.1 . . ?
C44 C43 H43B 110.1 . . ?
C43 C44 H44A 109.7 . . ?
C43 C44 H44B 109.7 . . ?
H44A C44 H44B 108.2 . . ?
C45 C44 C43 109.8(5) . . ?
C45 C44 H44A 109.7 . . ?
C45 C44 H44B 109.7 . . ?
C44 C45 H45A 109.3 . . ?
C44 C45 H45B 109.3 . . ?
C44 C45 C46 111.6(5) . . ?
H45A C45 H45B 108.0 . . ?
C46 C45 H45A 109.3 . . ?
C46 C45 H45B 109.3 . . ?
N5 C46 C45 111.6(4) . . ?
N5 C46 H46 106.6 . . ?
C41 C46 N5 115.7(4) . . ?
C41 C46 C45 109.1(5) . . ?
C41 C46 H46 106.6 . . ?
C45 C46 H46 106.6 . . ?
O9 C47 N5 119.5(5) . . ?
O9 C47 C49 122.3(5) . . ?
N5 C47 C49 118.3(5) . . ?
O10 C48 N5 122.2(5) . . ?
O10 C48 C50 122.3(5) . . ?
N5 C48 C50 115.5(5) . . ?
C51 C49 C47 120.1(5) . . ?
C51 C49 C52 120.2(5) . . ?
C52 C49 C47 119.7(5) . . ?
C52 C50 C48 120.2(5) . . ?
C53 C50 C48 120.1(5) . . ?
C53 C50 C52 119.7(5) . . ?
C49 C51 H51 120.8 . . ?
C49 C51 C54 118.3(5) . . ?
C54 C51 H51 120.8 . . ?
C49 C52 C50 120.8(5) . . ?
C49 C52 C55 119.8(5) . . ?
C55 C52 C50 119.4(5) . . ?
C50 C53 H53 119.0 . . ?
C50 C53 C56 122.1(5) . . ?
C56 C53 H53 119.0 . . ?
C51 C54 H54 118.4 . . ?
C57 C54 C51 123.2(5) . . ?
C57 C54 H54 118.4 . . ?
C57 C55 C52 119.2(5) . . ?
C57 C55 C58 121.0(5) . . ?
C58 C55 C52 119.7(5) . . ?
C53 C56 H56 120.5 . . ?
C53 C56 C58 119.0(5) . . ?
C58 C56 H56 120.5 . . ?
C54 C57 C55 119.2(5) . . ?
C54 C57 C59 122.8(5) . . ?
C55 C57 C59 118.0(5) . . ?
C55 C58 C56 120.1(5) . . ?
C55 C58 C60 120.5(5) . . ?
C56 C58 C60 119.4(5) . . ?
O11 C59 N6 120.8(5) . . ?
O11 C59 C57 119.6(6) . . ?
N6 C59 C57 119.6(5) . . ?
O12 C60 N6 120.6(5) . . ?
O12 C60 C58 121.9(5) . . ?
N6 C60 C58 117.5(5) . . ?
Rb1 C61 H61A 75.1 . . ?
Rb1 C61 H61B 161.6 . . ?
O18 C61 Rb1 53.1(3) . . ?
O18 C61 H61A 110.1 . . ?
O18 C61 H61B 110.1 . . ?
O18 C61 C62 108.0(6) . . ?
H61A C61 H61B 108.4 . . ?
C62 C61 Rb1 84.5(4) . . ?
C62 C61 H61A 110.1 . . ?
C62 C61 H61B 110.1 . . ?
O13 C62 C61 110.3(6) . . ?
O13 C62 H62A 109.6 . . ?
O13 C62 H62B 109.6 . . ?
C61 C62 H62A 109.6 . . ?
C61 C62 H62B 109.6 . . ?
H62A C62 H62B 108.1 . . ?
O13 C63 H63A 110.1 . . ?
O13 C63 H63B 110.1 . . ?
O13 C63 C64 108.2(6) . . ?
H63A C63 H63B 108.4 . . ?
C64 C63 H63A 110.1 . . ?
C64 C63 H63B 110.1 . . ?
Rb1 C64 H64A 160.4 . . ?
Rb1 C64 H64B 76.5 . . ?
O14 C64 Rb1 51.8(3) . . ?
O14 C64 C63 109.0(7) . . ?
O14 C64 H64A 109.9 . . ?
O14 C64 H64B 109.9 . . ?
C63 C64 Rb1 85.2(4) . . ?
C63 C64 H64A 109.9 . . ?
C63 C64 H64B 109.9 . . ?
H64A C64 H64B 108.3 . . ?
Rb1 C65 H65A 75.1 . . ?
Rb1 C65 H65B 160.9 . . ?
O14 C65 Rb1 52.3(3) . . ?
O14 C65 H65A 110.4 . . ?
O14 C65 H65B 110.4 . . ?
O14 C65 C66 106.6(7) . . ?
H65A C65 H65B 108.6 . . ?
C66 C65 Rb1 84.7(4) . . ?
C66 C65 H65A 110.4 . . ?
C66 C65 H65B 110.4 . . ?
O15 C66 C65 107.1(6) . . ?
O15 C66 H66A 110.3 . . ?
O15 C66 H66B 110.3 . . ?
C65 C66 H66A 110.3 . . ?
C65 C66 H66B 110.3 . . ?
H66A C66 H66B 108.5 . . ?
O15 C67 H67A 110.3 . . ?
O15 C67 H67B 110.3 . . ?
O15 C67 C68 107.2(6) . . ?
H67A C67 H67B 108.5 . . ?
C68 C67 H67A 110.3 . . ?
C68 C67 H67B 110.3 . . ?
Rb1 C68 H68A 161.5 . . ?
Rb1 C68 H68B 74.0 . . ?
O16 C68 Rb1 54.1(3) . . ?
O16 C68 C67 110.7(7) . . ?
O16 C68 H68A 109.5 . . ?
O16 C68 H68B 109.5 . . ?
C67 C68 Rb1 86.2(4) . . ?
C67 C68 H68A 109.5 . . ?
C67 C68 H68B 109.5 . . ?
H68A C68 H68B 108.1 . . ?
Rb1 C69 H69A 76.7 . . ?
Rb1 C69 H69B 160.8 . . ?
O16 C69 Rb1 51.8(3) . . ?
O16 C69 H69A 110.1 . . ?
O16 C69 H69B 110.1 . . ?
O16 C69 C70 107.8(6) . . ?
H69A C69 H69B 108.5 . . ?
C70 C69 Rb1 84.2(4) . . ?
C70 C69 H69A 110.1 . . ?
C70 C69 H69B 110.1 . . ?
O17 C70 C69 109.4(5) . . ?
O17 C70 H70A 109.8 . . ?
O17 C70 H70B 109.8 . . ?
C69 C70 H70A 109.8 . . ?
C69 C70 H70B 109.8 . . ?
H70A C70 H70B 108.2 . . ?
O17 C71 H71A 110.2 . . ?
O17 C71 H71B 110.2 . . ?
O17 C71 C72 107.5(6) . . ?
H71A C71 H71B 108.5 . . ?
C72 C71 H71A 110.2 . . ?
C72 C71 H71B 110.2 . . ?
Rb1 C72 H72A 161.4 . . ?
Rb1 C72 H72B 73.3 . . ?
O18 C72 Rb1 53.7(3) . . ?
O18 C72 C71 107.2(7) . . ?
O18 C72 H72A 110.3 . . ?
O18 C72 H72B 110.3 . . ?
C71 C72 Rb1 85.4(4) . . ?
C71 C72 H72A 110.3 . . ?
C71 C72 H72B 110.3 . . ?
H72A C72 H72B 108.5 . . ?
N12 C80 H80 107.2 . . ?
N12 C80 C81 111.7(4) . . ?
N12 C80 C85 112.2(5) . . ?
C81 C80 H80 107.2 . . ?
C81 C80 C85 111.1(4) . . ?
C85 C80 H80 107.2 . . ?
C80 C81 H81A 109.5 . . ?
C80 C81 H81B 109.5 . . ?
C80 C81 C82 110.7(5) . . ?
H81A C81 H81B 108.1 . . ?
C82 C81 H81A 109.5 . . ?
C82 C81 H81B 109.5 . . ?
C81 C82 H82A 109.5 . . ?
C81 C82 H82B 109.5 . . ?
H82A C82 H82B 108.0 . . ?
C83 C82 C81 110.9(6) . . ?
C83 C82 H82A 109.5 . . ?
C83 C82 H82B 109.5 . . ?
C82 C83 H83A 109.8 . . ?
C82 C83 H83B 109.8 . . ?
C82 C83 C84 109.2(5) . . ?
H83A C83 H83B 108.3 . . ?
C84 C83 H83A 109.8 . . ?
C84 C83 H83B 109.8 . . ?
C83 C84 H84A 109.4 . . ?
C83 C84 H84B 109.4 . . ?
H84A C84 H84B 108.0 . . ?
C85 C84 C83 111.0(5) . . ?
C85 C84 H84A 109.4 . . ?
C85 C84 H84B 109.4 . . ?
N7 C85 C80 111.9(4) . . ?
N7 C85 H85 107.3 . . ?
C80 C85 H85 107.3 . . ?
C84 C85 N7 112.0(4) . . ?
C84 C85 C80 110.8(5) . . ?
C84 C85 H85 107.3 . . ?
O24 C86 N7 120.3(5) . . ?
O24 C86 C88 121.8(7) . . ?
N7 C86 C88 118.0(6) . . ?
O25 C87 N7 120.5(6) . . ?
O25 C87 C89 123.2(7) . . ?
N7 C87 C89 116.2(7) . . ?
C90 C88 C86 120.6(6) . . ?
C90 C88 C91 120.5(5) . . ?
C91 C88 C86 118.9(7) . . ?
C91 C89 C87 119.2(6) . . ?
C92 C89 C87 120.3(7) . . ?
C92 C89 C91 120.5(6) . . ?
C88 C90 H90 119.8 . . ?
C93 C90 C88 120.4(5) . . ?
C93 C90 H90 119.8 . . ?
C88 C91 C89 122.5(6) . . ?
C88 C91 C94 117.8(6) . . ?
C89 C91 C94 119.6(5) . . ?
C89 C92 H92 120.5 . . ?
C89 C92 C95 119.0(7) . . ?
C95 C92 H92 120.5 . . ?
C90 C93 H93 119.5 . . ?
C90 C93 C96 121.0(6) . . ?
C96 C93 H93 119.5 . . ?
C91 C94 C97 118.2(6) . . ?
C96 C94 C91 120.2(5) . . ?
C96 C94 C97 121.6(5) . . ?
C92 C95 H95 117.7 . . ?
C97 C95 C92 124.6(6) . . ?
C97 C95 H95 117.7 . . ?
C93 C96 C98 119.5(6) . . ?
C94 C96 C93 120.0(5) . . ?
C94 C96 C98 120.5(6) . . ?
C95 C97 C94 117.9(5) . . ?
C95 C97 C99 124.8(6) . . ?
C99 C97 C94 117.2(6) . . ?
O26 C98 N8 122.0(6) . . ?
O26 C98 C96 122.9(6) . . ?
N8 C98 C96 115.1(7) . . ?
O27 C99 N8 120.4(6) . . ?
O27 C99 C97 118.7(7) . . ?
N8 C99 C97 121.0(6) . . ?
N8 C100 H100 106.6 . . ?
N8 C100 C101 110.5(4) . . ?
N8 C100 C105 114.7(4) . . ?
C101 C100 H100 106.6 . . ?
C105 C100 H100 106.6 . . ?
C105 C100 C101 111.4(5) . . ?
C100 C101 H10A 110.1 . . ?
C100 C101 H10B 110.1 . . ?
C100 C101 C102 107.8(5) . . ?
H10A C101 H10B 108.5 . . ?
C102 C101 H10A 110.1 . . ?
C102 C101 H10B 110.1 . . ?
C101 C102 H10C 109.1 . . ?
C101 C102 H10D 109.1 . . ?
H10C C102 H10D 107.8 . . ?
C103 C102 C101 112.5(6) . . ?
C103 C102 H10C 109.1 . . ?
C103 C102 H10D 109.1 . . ?
C102 C103 H10E 109.3 . . ?
C102 C103 H10F 109.3 . . ?
C102 C103 C104 111.8(6) . . ?
H10E C103 H10F 107.9 . . ?
C104 C103 H10E 109.3 . . ?
C104 C103 H10F 109.3 . . ?
C103 C104 H10G 110.1 . . ?
C103 C104 H10H 110.1 . . ?
C103 C104 C105 107.8(5) . . ?
H10G C104 H10H 108.5 . . ?
C105 C104 H10G 110.1 . . ?
C105 C104 H10H 110.1 . . ?
N9 C105 C100 115.4(5) . . ?
N9 C105 C104 110.3(5) . . ?
N9 C105 H105 107.2 . . ?
C100 C105 C104 109.1(5) . . ?
C100 C105 H105 107.2 . . ?
C104 C105 H105 107.2 . . ?
O28 C106 N9 120.6(5) . . ?
O28 C106 C108 119.1(6) . . ?
N9 C106 C108 120.3(6) . . ?
O29 C107 N9 120.8(6) . . ?
O29 C107 C109 123.2(6) . . ?
N9 C107 C109 115.8(6) . . ?
C110 C108 C106 122.2(6) . . ?
C110 C108 C111 121.1(5) . . ?
C111 C108 C106 116.6(6) . . ?
C111 C109 C107 119.7(6) . . ?
C112 C109 C107 120.6(7) . . ?
C112 C109 C111 119.6(6) . . ?
C108 C110 H110 119.4 . . ?
C113 C110 C108 121.3(6) . . ?
C113 C110 H110 119.4 . . ?
C108 C111 C114 117.0(6) . . ?
C109 C111 C108 123.4(6) . . ?
C109 C111 C114 119.5(6) . . ?
C109 C112 H112 118.8 . . ?
C109 C112 C115 122.3(6) . . ?
C115 C112 H112 118.8 . . ?
C110 C113 H113 119.6 . . ?
C110 C113 C116 120.8(6) . . ?
C116 C113 H113 119.6 . . ?
C116 C114 C111 120.9(6) . . ?
C116 C114 C117 121.8(6) . . ?
C117 C114 C111 117.2(6) . . ?
C112 C115 H115 119.9 . . ?
C117 C115 C112 120.2(6) . . ?
C117 C115 H115 119.9 . . ?
C113 C116 C118 118.4(7) . . ?
C114 C116 C113 118.8(6) . . ?
C114 C116 C118 122.7(7) . . ?
C114 C117 C119 117.3(7) . . ?
C115 C117 C114 121.0(6) . . ?
C115 C117 C119 121.4(7) . . ?
O30 C118 N10 122.6(7) . . ?
O30 C118 C116 123.9(8) . . ?
N10 C118 C116 113.4(8) . . ?
O31 C119 N10 118.4(7) . . ?
O31 C119 C117 122.5(8) . . ?
N10 C119 C117 119.0(7) . . ?
N10 C120 H120 107.5 . . ?
C121 C120 N10 109.9(6) . . ?
C121 C120 H120 107.5 . . ?
C125 C120 N10 113.1(5) . . ?
C125 C120 H120 107.5 . . ?
C125 C120 C121 111.1(7) . . ?
C120 C121 H12A 110.6 . . ?
C120 C121 H12B 110.6 . . ?
C120 C121 C122 105.8(7) . . ?
H12A C121 H12B 108.7 . . ?
C122 C121 H12A 110.6 . . ?
C122 C121 H12B 110.6 . . ?
C121 C122 H12C 109.3 . . ?
C121 C122 H12D 109.3 . . ?
H12C C122 H12D 107.9 . . ?
C123 C122 C121 111.8(8) . . ?
C123 C122 H12C 109.3 . . ?
C123 C122 H12D 109.3 . . ?
C122 C123 H12E 109.5 . . ?
C122 C123 H12F 109.5 . . ?
C122 C123 C124 110.7(8) . . ?
H12E C123 H12F 108.1 . . ?
C124 C123 H12E 109.5 . . ?
C124 C123 H12F 109.5 . . ?
C123 C124 H12G 110.2 . . ?
C123 C124 H12H 110.2 . . ?
C123 C124 C125 107.7(7) . . ?
H12G C124 H12H 108.5 . . ?
C125 C124 H12G 110.2 . . ?
C125 C124 H12H 110.2 . . ?
N11 C125 C124 109.5(5) . . ?
N11 C125 H125 105.7 . . ?
C120 C125 N11 115.5(6) . . ?
C120 C125 C124 113.8(6) . . ?
C120 C125 H125 105.7 . . ?
C124 C125 H125 105.7 . . ?
O32 C126 N11 122.1(7) . . ?
O32 C126 C128 119.1(9) . . ?
N11 C126 C128 118.5(8) . . ?
O33 C127 N11 120.7(7) . . ?
O33 C127 C129 124.9(8) . . ?
N11 C127 C129 114.3(7) . . ?
C130 C128 C126 122.8(8) . . ?
C130 C128 C131 120.5(6) . . ?
C131 C128 C126 116.7(7) . . ?
C131 C129 C127 121.2(7) . . ?
C131 C129 C132 122.8(6) . . ?
C132 C129 C127 116.0(7) . . ?
C128 C130 H130 118.5 . . ?
C128 C130 C133 123.0(6) . . ?
C133 C130 H130 118.5 . . ?
C128 C131 C134 117.9(6) . . ?
C129 C131 C128 123.5(6) . . ?
C129 C131 C134 118.5(6) . . ?
C129 C132 H132 120.0 . . ?
C129 C132 C135 120.0(6) . . ?
C135 C132 H132 120.0 . . ?
C130 C133 H133 121.1 . . ?
C130 C133 C136 117.8(6) . . ?
C136 C133 H133 121.1 . . ?
C136 C134 C131 119.8(6) . . ?
C136 C134 C137 121.6(5) . . ?
C137 C134 C131 118.6(6) . . ?
C132 C135 H135 120.3 . . ?
C132 C135 C137 119.5(6) . . ?
C137 C135 H135 120.3 . . ?
C134 C136 C133 121.0(6) . . ?
C138 C136 C133 118.4(6) . . ?
C138 C136 C134 120.5(6) . . ?
C134 C137 C139 119.8(5) . . ?
C135 C137 C134 120.6(5) . . ?
C135 C137 C139 119.6(6) . . ?
O34 C138 N12 116.9(6) . . ?
O34 C138 C136 124.5(6) . . ?
C136 C138 N12 118.4(6) . . ?
O35 C139 N12 119.3(6) . . ?
O35 C139 C137 123.0(6) . . ?
N12 C139 C137 117.6(6) . . ?
Rb2 C140 H14A 77.8 . . ?
Rb2 C140 H14B 160.9 . . ?
O41 C140 Rb2 51.5(4) . . ?
O41 C140 H14A 110.1 . . ?
O41 C140 H14B 110.1 . . ?
O41 C140 C141 108.2(9) . . ?
H14A C140 H14B 108.4 . . ?
C141 C140 Rb2 83.5(5) . . ?
C141 C140 H14A 110.1 . . ?
C141 C140 H14B 110.1 . . ?
O36 C141 C140 110.6(6) . . ?
O36 C141 H14C 109.5 . . ?
O36 C141 H14D 109.5 . . ?
C140 C141 H14C 109.5 . . ?
C140 C141 H14D 109.5 . . ?
H14C C141 H14D 108.1 . . ?
O36 C142 H14E 109.7 . . ?
O36 C142 H14F 109.7 . . ?
H14E C142 H14F 108.2 . . ?
C143 C142 O36 109.8(5) . . ?
C143 C142 H14E 109.7 . . ?
C143 C142 H14F 109.7 . . ?
Rb2 C143 H14G 78.0 . . ?
Rb2 C143 H14H 160.4 . . ?
O37 C143 Rb2 51.9(3) . . ?
O37 C143 H14G 109.3 . . ?
O37 C143 H14H 109.3 . . ?
C142 C143 Rb2 85.3(4) . . ?
C142 C143 O37 111.8(7) . . ?
C142 C143 H14G 109.3 . . ?
C142 C143 H14H 109.3 . . ?
H14G C143 H14H 107.9 . . ?
Rb2 C144 H14I 73.6 . . ?
Rb2 C144 H14J 161.0 . . ?
O37 C144 Rb2 53.5(3) . . ?
O37 C144 H14I 109.9 . . ?
O37 C144 H14J 109.9 . . ?
O37 C144 C145 108.7(8) . . ?
H14I C144 H14J 108.3 . . ?
C145 C144 Rb2 86.3(5) . . ?
C145 C144 H14I 109.9 . . ?
C145 C144 H14J 109.9 . . ?
O38 C145 C144 108.8(6) . . ?
O38 C145 H14K 109.9 . . ?
O38 C145 H14L 109.9 . . ?
C144 C145 H14K 109.9 . . ?
C144 C145 H14L 109.9 . . ?
H14K C145 H14L 108.3 . . ?
O38 C146 H14M 109.7 . . ?
O38 C146 H14N 109.7 . . ?
O38 C146 C147 109.9(7) . . ?
H14M C146 H14N 108.2 . . ?
C147 C146 H14M 109.7 . . ?
C147 C146 H14N 109.7 . . ?
Rb2 C147 H14O 75.3 . . ?
Rb2 C147 H14P 162.3 . . ?
O39 C147 Rb2 53.6(3) . . ?
O39 C147 H14O 110.1 . . ?
O39 C147 H14P 110.1 . . ?
C146 C147 Rb2 83.6(5) . . ?
C146 C147 O39 107.8(8) . . ?
C146 C147 H14O 110.1 . . ?
C146 C147 H14P 110.1 . . ?
H14O C147 H14P 108.5 . . ?
O39 C148 H14Q 109.9 . . ?
O39 C148 H14R 109.9 . . ?
O39 C148 C149 109.0(9) . . ?
H14Q C148 H14R 108.3 . . ?
C149 C148 H14Q 109.9 . . ?
C149 C148 H14R 109.9 . . ?
O40 C149 C148 106.6(8) . . ?
O40 C149 H14S 110.4 . . ?
O40 C149 H14T 110.4 . . ?
C148 C149 H14S 110.4 . . ?
C148 C149 H14T 110.4 . . ?
H14S C149 H14T 108.6 . . ?
O40 C150 H15F 108.6 . . ?
O40 C150 H15G 108.6 . . ?
O40 C150 C151 114.7(9) . . ?
H15F C150 H15G 107.6 . . ?
C151 C150 H15F 108.6 . . ?
C151 C150 H15G 108.6 . . ?
Rb2 C151 H15H 161.4 . . ?
Rb2 C151 H15I 77.4 . . ?
O41 C151 Rb2 51.6(4) . . ?
O41 C151 C150 105.7(9) . . ?
O41 C151 H15H 110.6 . . ?
O41 C151 H15I 110.6 . . ?
C150 C151 Rb2 82.2(6) . . ?
C150 C151 H15H 110.6 . . ?
C150 C151 H15I 110.6 . . ?
H15H C151 H15I 108.7 . . ?
N14 C200 H200 108.1 . . ?
N14 C200 C205 108.7(7) . . ?
C201 C200 N14 112.5(6) . . ?
C201 C200 H200 108.1 . . ?
C201 C200 C205 111.2(8) . . ?
C205 C200 H200 108.1 . . ?
C200 C201 H20A 110.1 . . ?
C200 C201 H20B 110.1 . . ?
C200 C201 C202 108.1(7) . . ?
H20A C201 H20B 108.4 . . ?
C202 C201 H20A 110.1 . . ?
C202 C201 H20B 110.1 . . ?
C201 C202 H20C 109.1 . . ?
C201 C202 H20D 109.1 . . ?
C201 C202 C203 112.4(10) . . ?
H20C C202 H20D 107.9 . . ?
C203 C202 H20C 109.1 . . ?
C203 C202 H20D 109.1 . . ?
C202 C203 H20E 109.0 . . ?
C202 C203 H20F 109.0 . . ?
H20E C203 H20F 107.8 . . ?
C204 C203 C202 113.1(9) . . ?
C204 C203 H20E 109.0 . . ?
C204 C203 H20F 109.0 . . ?
C203 C204 H20G 109.5 . . ?
C203 C204 H20H 109.5 . . ?
C203 C204 C205 110.9(9) . . ?
H20G C204 H20H 108.1 . . ?
C205 C204 H20G 109.5 . . ?
C205 C204 H20H 109.5 . . ?
N15 C205 C200 117.0(7) . . ?
N15 C205 H205 106.3 . . ?
C200 C205 H205 106.3 . . ?
C204 C205 N15 112.3(8) . . ?
C204 C205 C200 108.1(9) . . ?
C204 C205 H205 106.3 . . ?
O64 C206 N15 110.6(13) . . ?
O64 C206 C208 130.6(14) . . ?
C208 C206 N15 118.7(13) . . ?
O65 C207 N15 119.7(13) . . ?
O65 C207 C209 124.9(13) . . ?
C209 C207 N15 115.3(12) . . ?
C210 C208 C206 116.3(14) . . ?
C210 C208 C211 124.5(12) . . ?
C211 C208 C206 119.1(14) . . ?
C211 C209 C207 120.6(12) . . ?
C212 C209 C207 115.7(14) . . ?
C212 C209 C211 123.7(12) . . ?
C208 C210 H210 121.8 . . ?
C208 C210 C213 116.3(11) . . ?
C213 C210 H210 121.8 . . ?
C208 C211 C209 123.4(13) . . ?
C208 C211 C214 119.0(12) . . ?
C214 C211 C209 117.6(11) . . ?
C209 C212 H212 121.9 . . ?
C215 C212 C209 116.2(13) . . ?
C215 C212 H212 121.9 . . ?
C210 C213 H213 119.1 . . ?
C216 C213 C210 121.8(11) . . ?
C216 C213 H213 119.1 . . ?
C211 C214 C216 118.4(11) . . ?
C211 C214 C217 118.5(12) . . ?
C217 C214 C216 123.1(13) . . ?
C212 C215 H215 119.1 . . ?
C217 C215 C212 121.8(12) . . ?
C217 C215 H215 119.1 . . ?
C213 C216 C214 119.9(12) . . ?
C213 C216 C218 117.2(13) . . ?
C214 C216 C218 122.7(11) . . ?
C214 C217 C219 112.5(13) . . ?
C215 C217 C214 122.0(13) . . ?
C215 C217 C219 125.4(11) . . ?
O66 C218 N16 123.3(11) . . ?
O66 C218 C216 123.5(12) . . ?
N16 C218 C216 113.0(11) . . ?
O67 C219 N16 119.3(12) . . ?
O67 C219 C217 116.2(13) . . ?
N16 C219 C217 124.5(10) . . ?
N16 C220 H220 108.2 . . ?
N16 C220 C221 105.9(8) . . ?
C221 C220 H220 108.2 . . ?
C225 C220 N16 113.6(7) . . ?
C225 C220 H220 108.2 . . ?
C225 C220 C221 112.7(9) . . ?
C220 C221 H22A 110.9 . . ?
C220 C221 H22B 110.9 . . ?
H22A C221 H22B 108.9 . . ?
C222 C221 C220 104.2(9) . . ?
C222 C221 H22A 110.9 . . ?
C222 C221 H22B 110.9 . . ?
C221 C222 H22C 110.1 . . ?
C221 C222 H22D 110.1 . . ?
C221 C222 C223 108.2(10) . . ?
H22C C222 H22D 108.4 . . ?
C223 C222 H22C 110.1 . . ?
C223 C222 H22D 110.1 . . ?
C222 C223 H22E 109.3 . . ?
C222 C223 H22F 109.3 . . ?
H22E C223 H22F 107.9 . . ?
C224 C223 C222 111.7(9) . . ?
C224 C223 H22E 109.3 . . ?
C224 C223 H22F 109.3 . . ?
C223 C224 H22G 110.2 . . ?
C223 C224 H22H 110.2 . . ?
C223 C224 C225 107.4(9) . . ?
H22G C224 H22H 108.5 . . ?
C225 C224 H22G 110.2 . . ?
C225 C224 H22H 110.2 . . ?
N17 C225 C224 107.8(7) . . ?
N17 C225 H225 107.3 . . ?
C220 C225 N17 114.3(7) . . ?
C220 C225 C224 112.5(8) . . ?
C220 C225 H225 107.3 . . ?
C224 C225 H225 107.3 . . ?
O68 C226 N17 120.4(6) . . ?
O68 C226 C228 121.5(8) . . ?
C228 C226 N17 117.9(6) . . ?
O69 C227 N17 120.3(6) . . ?
O69 C227 C229 121.7(7) . . ?
N17 C227 C229 118.0(7) . . ?
C230 C228 C226 121.1(6) . . ?
C230 C228 C231 118.3(6) . . ?
C231 C228 C226 120.5(7) . . ?
C231 C229 C227 119.9(6) . . ?
C232 C229 C227 119.4(7) . . ?
C232 C229 C231 120.6(5) . . ?
C228 C230 H230 118.0 . . ?
C228 C230 C233 123.9(6) . . ?
C233 C230 H230 118.0 . . ?
C228 C231 C234 120.5(6) . . ?
C229 C231 C228 119.9(5) . . ?
C229 C231 C234 119.7(5) . . ?
C229 C232 H232 120.0 . . ?
C229 C232 C235 120.1(6) . . ?
C235 C232 H232 120.0 . . ?
C230 C233 H233 122.4 . . ?
C236 C233 C230 115.1(6) . . ?
C236 C233 H233 122.4 . . ?
C236 C234 C231 118.9(5) . . ?
C236 C234 C237 121.7(6) . . ?
C237 C234 C231 119.3(6) . . ?
C232 C235 H235 120.5 . . ?
C237 C235 C232 118.9(6) . . ?
C237 C235 H235 120.5 . . ?
C233 C236 C238 116.4(6) . . ?
C234 C236 C233 123.1(5) . . ?
C234 C236 C238 120.4(6) . . ?
C234 C237 C239 119.2(6) . . ?
C235 C237 C234 121.3(5) . . ?
C235 C237 C239 119.5(6) . . ?
O70 C238 N18 121.6(6) . . ?
O70 C238 C236 121.8(6) . . ?
N18 C238 C236 116.6(7) . . ?
O71 C239 N18 119.3(5) . . ?
O71 C239 C237 122.0(6) . . ?
N18 C239 C237 118.7(6) . . ?
N18 C180 H180 107.7 . . ?
N18 C180 C181 109.6(4) . . ?
C181 C180 H180 107.7 . . ?
C185 C180 N18 113.6(4) . . ?
C185 C180 H180 107.7 . . ?
C185 C180 C181 110.3(5) . . ?
C180 C181 H18A 109.9 . . ?
C180 C181 H18B 109.9 . . ?
H18A C181 H18B 108.3 . . ?
C182 C181 C180 109.0(4) . . ?
C182 C181 H18A 109.9 . . ?
C182 C181 H18B 109.9 . . ?
C181 C182 H18C 109.9 . . ?
C181 C182 H18D 109.9 . . ?
C181 C182 C183 109.1(5) . . ?
H18C C182 H18D 108.3 . . ?
C183 C182 H18C 109.9 . . ?
C183 C182 H18D 109.9 . . ?
C182 C183 H18E 109.3 . . ?
C182 C183 H18F 109.3 . . ?
H18E C183 H18F 108.0 . . ?
C184 C183 C182 111.6(5) . . ?
C184 C183 H18E 109.3 . . ?
C184 C183 H18F 109.3 . . ?
C183 C184 H18G 110.2 . . ?
C183 C184 H18H 110.2 . . ?
C183 C184 C185 107.8(4) . . ?
H18G C184 H18H 108.5 . . ?
C185 C184 H18G 110.2 . . ?
C185 C184 H18H 110.2 . . ?
N13 C185 H185 106.7 . . ?
C180 C185 N13 115.0(5) . . ?
C180 C185 C184 112.0(4) . . ?
C180 C185 H185 106.7 . . ?
C184 C185 N13 109.2(4) . . ?
C184 C185 H185 106.7 . . ?
O60 C186 N13 122.7(5) . . ?
O60 C186 C188 122.5(6) . . ?
N13 C186 C188 114.7(6) . . ?
O61 C187 N13 121.2(5) . . ?
O61 C187 C189 122.2(6) . . ?
N13 C187 C189 116.6(5) . . ?
C190 C188 C186 118.5(6) . . ?
C191 C188 C186 121.4(5) . . ?
C191 C188 C190 120.1(5) . . ?
C191 C189 C187 116.0(6) . . ?
C192 C189 C187 120.0(5) . . ?
C192 C189 C191 124.1(5) . . ?
C188 C190 H190 120.3 . . ?
C193 C190 C188 119.5(6) . . ?
C193 C190 H190 120.3 . . ?
C188 C191 C189 123.9(5) . . ?
C188 C191 C194 121.6(5) . . ?
C194 C191 C189 114.3(6) . . ?
C189 C192 H192 120.7 . . ?
C189 C192 C195 118.7(6) . . ?
C195 C192 H192 120.7 . . ?
C190 C193 H193 119.7 . . ?
C196 C193 C190 120.7(6) . . ?
C196 C193 H193 119.7 . . ?
C191 C194 C196 117.0(7) . . ?
C197 C194 C191 120.8(5) . . ?
C197 C194 C196 122.2(6) . . ?
C192 C195 H195 119.3 . . ?
C192 C195 C197 121.5(6) . . ?
C197 C195 H195 119.3 . . ?
C193 C196 C194 121.1(6) . . ?
C193 C196 C198 120.8(7) . . ?
C194 C196 C198 118.0(8) . . ?
C194 C197 C199 121.7(7) . . ?
C195 C197 C194 120.6(5) . . ?
C195 C197 C199 117.6(8) . . ?
O62 C198 N14 121.5(6) . . ?
O62 C198 C196 120.4(9) . . ?
N14 C198 C196 117.8(7) . . ?
O63 C199 Rb4 24.4(4) . . ?
O63 C199 N14 124.6(7) . . ?
O63 C199 C197 123.3(8) . . ?
N14 C199 Rb4 116.9(5) . . ?
N14 C199 C197 111.9(9) . . ?
C197 C199 Rb4 122.8(5) . . ?
Rb5 C158 H15J 77.6 . . ?
Rb5 C158 H15K 162.1 . . ?
O45 C158 Rb5 52.7(3) . . ?
O45 C158 H15J 109.9 . . ?
O45 C158 H15K 109.9 . . ?
H15J C158 H15K 108.3 . . ?
C159 C158 Rb5 82.7(4) . . ?
C159 C158 O45 108.8(6) . . ?
C159 C158 H15J 109.9 . . ?
C159 C158 H15K 109.9 . . ?
O46 C159 C158 112.8(6) . . ?
O46 C159 H15L 109.0 . . ?
O46 C159 H15M 109.0 . . ?
C158 C159 H15L 109.0 . . ?
C158 C159 H15M 109.0 . . ?
H15L C159 H15M 107.8 . . ?
O46 C160 H16A 110.4 . . ?
O46 C160 H16B 110.4 . . ?
O46 C160 C161 106.7(6) . . ?
H16A C160 H16B 108.6 . . ?
C161 C160 H16A 110.4 . . ?
C161 C160 H16B 110.4 . . ?
Rb5 C161 H16C 73.1 . . ?
Rb5 C161 H16D 162.1 . . ?
O47 C161 Rb5 53.8(3) . . ?
O47 C161 C160 104.7(6) . . ?
O47 C161 H16C 110.8 . . ?
O47 C161 H16D 110.8 . . ?
C160 C161 Rb5 84.0(4) . . ?
C160 C161 H16C 110.8 . . ?
C160 C161 H16D 110.8 . . ?
H16C C161 H16D 108.9 . . ?
Rb5 C162 H16E 74.6 . . ?
Rb5 C162 H16F 161.1 . . ?
O47 C162 Rb5 52.9(3) . . ?
O47 C162 H16E 110.1 . . ?
O47 C162 H16F 110.1 . . ?
H16E C162 H16F 108.4 . . ?
C163 C162 Rb5 85.3(5) . . ?
C163 C162 O47 107.9(7) . . ?
C163 C162 H16E 110.1 . . ?
C163 C162 H16F 110.1 . . ?
O48 C163 H16G 109.2 . . ?
O48 C163 H16H 109.2 . . ?
C162 C163 O48 112.0(8) . . ?
C162 C163 H16G 109.2 . . ?
C162 C163 H16H 109.2 . . ?
H16G C163 H16H 107.9 . . ?
O48 C164 H16I 109.2 . . ?
O48 C164 H16J 109.2 . . ?
O48 C164 C165 112.3(8) . . ?
H16I C164 H16J 107.9 . . ?
C165 C164 H16I 109.2 . . ?
C165 C164 H16J 109.2 . . ?
O49 C165 C164 107.3(7) . . ?
O49 C165 H16K 110.3 . . ?
O49 C165 H16L 110.3 . . ?
C164 C165 H16K 110.3 . . ?
C164 C165 H16L 110.3 . . ?
H16K C165 H16L 108.5 . . ?
Rb5 C166 H16M 162.6 . . ?
Rb5 C166 H16N 67.6 . . ?
O49 C166 Rb5 57.7(3) . . ?
O49 C166 H16M 111.1 . . ?
O49 C166 H16N 111.1 . . ?
O49 C166 C167 103.2(7) . . ?
H16M C166 H16N 109.1 . . ?
C167 C166 Rb5 85.5(4) . . ?
C167 C166 H16M 111.1 . . ?
C167 C166 H16N 111.1 . . ?
O50 C167 C166 104.4(6) . . ?
O50 C167 H16O 110.9 . . ?
O50 C167 H16P 110.9 . . ?
C166 C167 H16O 110.9 . . ?
C166 C167 H16P 110.9 . . ?
H16O C167 H16P 108.9 . . ?
O50 C156 H15N 109.7 . . ?
O50 C156 H15O 109.7 . . ?
O50 C156 C157 109.7(7) . . ?
H15N C156 H15O 108.2 . . ?
C157 C156 H15N 109.7 . . ?
C157 C156 H15O 109.7 . . ?
Rb5 C157 H15P 75.2 . . ?
Rb5 C157 H15Q 163.2 . . ?
O45 C157 Rb5 54.5(3) . . ?
O45 C157 C156 108.9(7) . . ?
O45 C157 H15P 109.9 . . ?
O45 C157 H15Q 109.9 . . ?
C156 C157 Rb5 83.4(4) . . ?
C156 C157 H15P 109.9 . . ?
C156 C157 H15Q 109.9 . . ?
H15P C157 H15Q 108.3 . . ?
H17A C175 H17B 109.5 . . ?
H17A C175 H17C 109.5 . . ?
H17B C175 H17C 109.5 . . ?
C174 C175 H17A 109.5 . . ?
C174 C175 H17B 109.5 . . ?
C174 C175 H17C 109.5 . . ?
C175 C174 H174 105.1 . . ?
C175 C174 O56 110.5(19) . . ?
C173 C174 C175 128.1(17) . . ?
C173 C174 H174 105.1 . . ?
C173 C174 O56 100.9(14) . . ?
O56 C174 H174 105.1 . . ?
C174 C173 H17D 110.0 . . ?
C174 C173 H17E 110.0 . . ?
C174 C173 O55 108.4(13) . . ?
H17D C173 H17E 108.4 . . ?
O55 C173 H17D 110.0 . . ?
O55 C173 H17E 110.0 . . ?
O54 C172 O56 134(2) . . ?
O54 C172 O55 122.4(17) . . ?
O55 C172 O56 103.2(16) . . ?
C172 O56 C174 110.8(15) . . ?
C172 O55 C173 110.4(12) . . ?
H17F C171 H17G 109.5 . . ?
H17F C171 H17H 109.5 . . ?
H17G C171 H17H 109.5 . . ?
C170 C171 H17F 109.5 . . ?
C170 C171 H17G 109.5 . . ?
C170 C171 H17H 109.5 . . ?
C171 C170 H170 107.9 . . ?
C171 C170 C169 115.0(13) . . ?
C171 C170 O53 120.3(13) . . ?
C169 C170 H170 107.9 . . ?
O53 C170 H170 107.9 . . ?
O53 C170 C169 96.9(11) . . ?
C170 C169 H16Q 110.4 . . ?
C170 C169 H16R 110.4 . . ?
H16Q C169 H16R 108.6 . . ?
O52 C169 C170 106.4(11) . . ?
O52 C169 H16Q 110.4 . . ?
O52 C169 H16R 110.4 . . ?
O51 C168 O53 127.0(17) . . ?
O51 C168 O52 117.9(16) . . ?
O52 C168 O53 112.4(15) . . ?
C168 O53 C170 115.9(13) . . ?
C168 O52 C169 105.6(13) . . ?
H17I C179 H17J 109.5 . . ?
H17I C179 H17K 109.5 . . ?
H17J C179 H17K 109.5 . . ?
C178 C179 H17I 109.5 . . ?
C178 C179 H17J 109.5 . . ?
C178 C179 H17K 109.5 . . ?
C179 C178 H178 108.2 . . ?
C179 C178 C177 117.9(11) . . ?
C177 C178 H178 108.2 . . ?
O59 C178 C179 113.2(11) . . ?
O59 C178 H178 108.2 . . ?
O59 C178 C177 100.7(10) . . ?
C178 C177 H17L 111.3 . . ?
C178 C177 H17M 111.3 . . ?
H17L C177 H17M 109.2 . . ?
O58 C177 C178 102.2(10) . . ?
O58 C177 H17L 111.3 . . ?
O58 C177 H17M 111.3 . . ?
O57 C176 O59 120(2) . . ?
O58 C176 O57 124(2) . . ?
O58 C176 O59 115.9(18) . . ?
C176 O59 C178 109.1(13) . . ?
C176 O58 C177 109.2(14) . . ?
C264 O84 Rb3 168.6(13) . . ?
C264 O86 C266 99.0(17) . . ?
C264 O85 C265 111.8(12) . . ?
C261 O82 Rb3 113.2(13) . . ?
C261 O82 C262 115.9(18) . . ?
C262 O82 Rb3 109.8(15) . . ?
C260 O81 Rb3 118.2(13) . . ?
C260 O81 C259 108.0(12) . . ?
C259 O81 Rb3 101.3(9) . . ?
C257 O100 Rb3 123.0(13) . . ?
C258 O100 Rb3 117.2(12) . . ?
C258 O100 C257 117.4(13) . . ?
C255 O79 Rb3 109.4(13) . . ?
C256 O79 Rb3 110.0(16) . . ?
C256 O79 C255 112.6(15) . . ?
C253 O78 Rb3 122.4(13) . . ?
C254 O78 Rb3 109.2(13) . . ?
C254 O78 C253 120.8(14) . . ?
C252 O83 Rb3 109.2(11) . . ?
C263 O83 Rb3 127.4(15) . . ?
C263 O83 C252 122.5(17) . . ?
O86 C266 H266 106.0 . . ?
C265 C266 O86 110.9(13) . . ?
C265 C266 H266 106.0 . . ?
C267 C266 O86 106.4(16) . . ?
C267 C266 H266 106.0 . . ?
C267 C266 C265 120.7(16) . . ?
O85 C265 H26A 114.6 . . ?
O85 C265 H26B 114.6 . . ?
C266 C265 O85 84.1(13) . . ?
C266 C265 H26A 114.6 . . ?
C266 C265 H26B 114.6 . . ?
H26A C265 H26B 111.7 . . ?
O84 C264 O85 120.7(19) . . ?
O86 C264 O84 122.2(19) . . ?
O86 C264 O85 114.1(16) . . ?
O81 C260 H26C 112.9 . . ?
O81 C260 H26D 112.9 . . ?
O81 C260 C261 93.9(17) . . ?
H26C C260 H26D 110.4 . . ?
C261 C260 H26C 112.9 . . ?
C261 C260 H26D 112.9 . . ?
O78 C253 H25A 110.2 . . ?
O78 C253 H25B 110.2 . . ?
O78 C253 C252 107.5(17) . . ?
H25A C253 H25B 108.5 . . ?
C252 C253 H25A 110.2 . . ?
C252 C253 H25B 110.2 . . ?
O82 C261 C260 118(2) . . ?
O82 C261 H26E 107.8 . . ?
O82 C261 H26F 107.8 . . ?
C260 C261 H26E 107.8 . . ?
C260 C261 H26F 107.8 . . ?
H26E C261 H26F 107.1 . . ?
O79 C255 H25C 110.1 . . ?
O79 C255 H25D 110.1 . . ?
O79 C255 C254 108.2(19) . . ?
H25C C255 H25D 108.4 . . ?
C254 C255 H25C 110.1 . . ?
C254 C255 H25D 110.1 . . ?
O79 C256 H25E 109.8 . . ?
O79 C256 H25F 109.8 . . ?
O79 C256 C257 109(2) . . ?
H25E C256 H25F 108.2 . . ?
C257 C256 H25E 109.8 . . ?
C257 C256 H25F 109.8 . . ?
O100 C257 C256 110(2) . . ?
O100 C257 H25G 109.6 . . ?
O100 C257 H25H 109.6 . . ?
C256 C257 H25G 109.6 . . ?
C256 C257 H25H 109.6 . . ?
H25G C257 H25H 108.2 . . ?
O78 C254 C255 130(3) . . ?
O78 C254 H25I 104.9 . . ?
O78 C254 H25J 104.9 . . ?
C255 C254 H25I 104.9 . . ?
C255 C254 H25J 104.9 . . ?
H25I C254 H25J 105.8 . . ?
Rb3 C262 H26G 109.8 . . ?
Rb3 C262 H26H 139.6 . . ?
O82 C262 Rb3 49.5(12) . . ?
O82 C262 H26G 103.4 . . ?
O82 C262 H26H 103.4 . . ?
O82 C262 C263 135(2) . . ?
H26G C262 H26H 105.2 . . ?
C263 C262 Rb3 87.5(15) . . ?
C263 C262 H26G 103.4 . . ?
C263 C262 H26H 103.4 . . ?
O81 C259 H25K 108.9 . . ?
O81 C259 H25L 108.9 . . ?
O81 C259 C258 113(2) . . ?
H25K C259 H25L 107.7 . . ?
C258 C259 H25K 108.9 . . ?
C258 C259 H25L 108.9 . . ?
O100 C258 C259 112.4(18) . . ?
O100 C258 H25M 109.1 . . ?
O100 C258 H25N 109.1 . . ?
C259 C258 H25M 109.1 . . ?
C259 C258 H25N 109.1 . . ?
H25M C258 H25N 107.9 . . ?
C245 O74 Rb4 120.0(16) . . ?
C246 O74 Rb4 111.2(16) . . ?
C246 O74 C245 119.0(17) . . ?
C244 O73 Rb4 102.5(19) . . ?
C243 O73 Rb4 102.0(15) . . ?
C243 O73 C244 113(2) . . ?
C242 O72 Rb4 123.0(15) . . ?
C241 O72 Rb4 118.0(15) . . ?
C241 O72 C242 113.0(16) . . ?
C240 O77 Rb4 107.4(17) . . ?
C240 O77 C251 119.3(19) . . ?
C251 O77 Rb4 111.2(14) . . ?
C249 O76 Rb4 115.4(13) . . ?
C249 O76 C250 119.9(19) . . ?
C250 O76 Rb4 111.5(17) . . ?
C248 O75 Rb4 108.7(12) . . ?
C248 O75 C247 116.1(15) . . ?
C247 O75 Rb4 105.3(15) . . ?
Rb4 C244 H24A 71.2 . . ?
Rb4 C244 H24B 166.6 . . ?
O73 C244 Rb4 56.2(16) . . ?
O73 C244 H24A 112.9 . . ?
O73 C244 H24B 112.9 . . ?
O73 C244 C245 94(3) . . ?
H24A C244 H24B 110.3 . . ?
C245 C244 Rb4 77.4(17) . . ?
C245 C244 H24A 112.9 . . ?
C245 C244 H24B 112.9 . . ?
Rb4 C245 H24C 101.9 . . ?
Rb4 C245 H24D 144.5 . . ?
O74 C245 Rb4 41.4(12) . . ?
O74 C245 C244 114(2) . . ?
O74 C245 H24C 108.7 . . ?
O74 C245 H24D 108.7 . . ?
C244 C245 Rb4 79.0(17) . . ?
C244 C245 H24C 108.7 . . ?
C244 C245 H24D 108.7 . . ?
H24C C245 H24D 107.6 . . ?
Rb4 C248 H24E 73.7 . . ?
Rb4 C248 H24F 155.7 . . ?
O75 C248 Rb4 50.1(10) . . ?
O75 C248 H24E 109.3 . . ?
O75 C248 H24F 109.3 . . ?
O75 C248 C249 111.4(17) . . ?
H24E C248 H24F 108.0 . . ?
C249 C248 Rb4 92.2(13) . . ?
C249 C248 H24E 109.3 . . ?
C249 C248 H24F 109.3 . . ?
O76 C249 C248 100.0(17) . . ?
O76 C249 H24G 111.8 . . ?
O76 C249 H24H 111.8 . . ?
C248 C249 H24G 111.8 . . ?
C248 C249 H24H 111.8 . . ?
H24G C249 H24H 109.5 . . ?
O72 C242 H24I 109.3 . . ?
O72 C242 H24J 109.3 . . ?
O72 C242 C243 112(2) . . ?
H24I C242 H24J 108.0 . . ?
C243 C242 H24I 109.3 . . ?
C243 C242 H24J 109.3 . . ?
O73 C243 C242 119(3) . . ?
O73 C243 H24K 107.6 . . ?
O73 C243 H24L 107.6 . . ?
C242 C243 H24K 107.6 . . ?
C242 C243 H24L 107.6 . . ?
H24K C243 H24L 107.1 . . ?
Rb4 C241 H24M 105.7 . . ?
Rb4 C241 H24N 142.9 . . ?
O72 C241 Rb4 43.1(11) . . ?
O72 C241 H24M 109.6 . . ?
O72 C241 H24N 109.6 . . ?
O72 C241 C240 110(3) . . ?
H24M C241 H24N 108.1 . . ?
C240 C241 Rb4 72.0(16) . . ?
C240 C241 H24M 109.6 . . ?
C240 C241 H24N 109.6 . . ?
Rb4 C246 H24O 153.9 . . ?
Rb4 C246 H24P 94.2 . . ?
O74 C246 Rb4 48.2(13) . . ?
O74 C246 H24O 109.7 . . ?
O74 C246 H24P 109.7 . . ?
O74 C246 C247 110(2) . . ?
H24O C246 H24P 108.2 . . ?
C247 C246 Rb4 73.4(14) . . ?
C247 C246 H24O 109.7 . . ?
C247 C246 H24P 109.7 . . ?
Rb4 C240 H24Q 85.9 . . ?
Rb4 C240 H24R 158.4 . . ?
O77 C240 Rb4 51.6(13) . . ?
O77 C240 C241 121(3) . . ?
O77 C240 H24Q 107.1 . . ?
O77 C240 H24R 107.1 . . ?
C241 C240 Rb4 84.8(16) . . ?
C241 C240 H24Q 107.1 . . ?
C241 C240 H24R 107.1 . . ?
H24Q C240 H24R 106.8 . . ?
Rb4 C247 H24S 162.2 . . ?
Rb4 C247 H24T 75.7 . . ?
O75 C247 Rb4 52.5(12) . . ?
O75 C247 C246 104(2) . . ?
O75 C247 H24S 111.0 . . ?
O75 C247 H24T 111.0 . . ?
C246 C247 Rb4 81.9(15) . . ?
C246 C247 H24S 111.0 . . ?
C246 C247 H24T 111.0 . . ?
H24S C247 H24T 109.0 . . ?
O76 C250 H25O 107.9 . . ?
O76 C250 H25P 107.9 . . ?
O76 C250 C251 118(3) . . ?
H25O C250 H25P 107.2 . . ?
C251 C250 H25O 107.9 . . ?
C251 C250 H25P 107.9 . . ?
Rb4 C251 H25Q 158.7 . . ?
Rb4 C251 H25R 79.6 . . ?
O77 C251 Rb4 48.2(11) . . ?
O77 C251 C250 103(3) . . ?
O77 C251 H25Q 111.1 . . ?
O77 C251 H25R 111.1 . . ?
C250 C251 Rb4 82.2(16) . . ?
C250 C251 H25Q 111.1 . . ?
C250 C251 H25R 111.1 . . ?
H25Q C251 H25R 109.1 . . ?
C73 O22 C77 110.9(18) . . ?
C78 C77 H77A 112.0 . . ?
C78 C77 H77B 112.0 . . ?
O22 C77 C78 99(2) . . ?
O22 C77 H77A 112.0 . . ?
O22 C77 H77B 112.0 . . ?
H77A C77 H77B 109.7 . . ?
C78 C79 H79A 109.5 . . ?
C78 C79 H79B 109.5 . . ?
C78 C79 H79C 109.5 . . ?
H79A C79 H79B 109.5 . . ?
H79A C79 H79C 109.5 . . ?
H79B C79 H79C 109.5 . . ?
C73 O23 C75 102.9(12) . . ?
C76 C75 C74 118.5(14) . . ?
C76 C75 O23 109.8(14) . . ?
C76 C75 H75 109.2 . . ?
C74 C75 H75 109.2 . . ?
O23 C75 C74 100.4(12) . . ?
O23 C75 H75 109.2 . . ?
C266 C267 H26I 109.5 . . ?
C266 C267 H26J 109.5 . . ?
C266 C267 H26K 109.5 . . ?
H26I C267 H26J 109.5 . . ?
H26I C267 H26K 109.5 . . ?
H26J C267 H26K 109.5 . . ?
O83 C252 C253 114(2) . . ?
O83 C252 H25S 108.8 . . ?
O83 C252 H25T 108.8 . . ?
C253 C252 H25S 108.8 . . ?
C253 C252 H25T 108.8 . . ?
H25S C252 H25T 107.6 . . ?
O83 C263 C262 96(3) . . ?
O83 C263 H26L 112.6 . . ?
O83 C263 H26M 112.6 . . ?
C262 C263 H26L 112.6 . . ?
C262 C263 H26M 112.6 . . ?
H26L C263 H26M 110.1 . . ?
C272 O93 C274 112.6(9) . . ?
O93 C274 H274 109.7 . . ?
O93 C274 C273 101.2(8) . . ?
C275 C274 O93 111.3(8) . . ?
C275 C274 H274 109.7 . . ?
C275 C274 C273 114.8(9) . . ?
C273 C274 H274 109.7 . . ?
C280 O99 C282 105.5(18) . . ?
C274 C275 H27A 109.5 . . ?
C274 C275 H27B 109.5 . . ?
C274 C275 H27C 109.5 . . ?
H27A C275 H27B 109.5 . . ?
H27A C275 H27C 109.5 . . ?
H27B C275 H27C 109.5 . . ?
H26N C269 H26O 109.0 . . ?
C270 C269 H26N 111.1 . . ?
C270 C269 H26O 111.1 . . ?
C270 C269 O89 103.5(15) . . ?
O89 C269 H26N 111.1 . . ?
O89 C269 H26O 111.1 . . ?
C278 O96 C276 112(2) . . ?
C269 C270 H270 104.8 . . ?
C269 C270 O90 103.1(19) . . ?
C269 C270 C271 120(2) . . ?
O90 C270 H270 104.8 . . ?
C271 C270 H270 104.8 . . ?
C271 C270 O90 117.9(17) . . ?
H28A C283 H28B 109.5 . . ?
H28A C283 H28C 109.5 . . ?
H28B C283 H28C 109.5 . . ?
C282 C283 H28A 109.5 . . ?
C282 C283 H28B 109.5 . . ?
C282 C283 H28C 109.5 . . ?
O99 C282 C283 102(2) . . ?
O99 C282 H282 109.5 . . ?
C283 C282 H282 109.5 . . ?
C281 C282 O99 110(2) . . ?
C281 C282 C283 116(3) . . ?
C281 C282 H282 109.5 . . ?
C280 O98 C281 115(3) . . ?
C273 O92 C272 108.0(10) . . ?
C274 C273 H27D 110.8 . . ?
C274 C273 H27E 110.8 . . ?
O92 C273 C274 104.8(8) . . ?
O92 C273 H27D 110.8 . . ?
O92 C273 H27E 110.8 . . ?
H27D C273 H27E 108.9 . . ?
O93 C272 O92 112.8(12) . . ?
O93 C272 O91 131.6(15) . . ?
O91 C272 O92 115.2(15) . . ?
O98 C280 O99 107(2) . . ?
O97 C280 O99 118(2) . . ?
O97 C280 O98 124(3) . . ?
C268 O90 C270 118.6(17) . . ?
C282 C281 O98 99(3) . . ?
C282 C281 H28D 111.9 . . ?
C282 C281 H28E 111.9 . . ?
O98 C281 H28D 111.9 . . ?
O98 C281 H28E 111.9 . . ?
H28D C281 H28E 109.6 . . ?
O96 C276 O95 94.8(19) . . ?
O94 C276 O96 129(3) . . ?
O94 C276 O95 133(3) . . ?
C269 O89 C268 126.0(19) . . ?
C276 O95 C277 127(2) . . ?
O95 C277 H27I 114.9 . . ?
O95 C277 H27J 114.9 . . ?
O95 C277 C278 82.5(19) . . ?
H27I C277 H27J 111.9 . . ?
C278 C277 H27I 114.9 . . ?
C278 C277 H27J 114.9 . . ?
C270 C271 H27F 109.5 . . ?
C270 C271 H27G 109.5 . . ?
C270 C271 H27H 109.5 . . ?
H27F C271 H27G 109.5 . . ?
H27F C271 H27H 109.5 . . ?
H27G C271 H27H 109.5 . . ?
O96 C278 C277 109.8(16) . . ?
O96 C278 H278 114.7 . . ?
O96 C278 C279 98.5(19) . . ?
C277 C278 H278 114.7 . . ?
C279 C278 C277 103(2) . . ?
C279 C278 H278 114.7 . . ?
C278 C279 H27K 109.5 . . ?
C278 C279 H27L 109.5 . . ?
C278 C279 H27M 109.5 . . ?
H27K C279 H27L 109.5 . . ?
H27K C279 H27M 109.5 . . ?
H27L C279 H27M 109.5 . . ?
O88 C268 O90 145(2) . . ?
O88 C268 O89 128(2) . . ?
O89 C268 O90 86.3(16) . . ?

loop_
_geom_bond_atom_site_label_1
_geom_bond_atom_site_label_2
_geom_bond_distance
_geom_bond_site_symmetry_2
_geom_bond_publ_flag
Rb1 O19 2.883(5) . ?
Rb1 O3 2.966(4) . ?
Rb1 O5 2.838(4) . ?
Rb1 O13 2.962(5) . ?
Rb1 O14 3.031(5) . ?
Rb1 O15 2.903(4) . ?
Rb1 O16 3.032(4) . ?
Rb1 O17 2.958(4) . ?
Rb1 O18 3.069(5) . ?
Rb1 C64 3.685(8) . ?
Rb1 C68 3.644(7) . ?
Rb1 C72 3.687(7) . ?
Rb2 O42 2.915(5) . ?
Rb2 O26 3.013(5) . ?
Rb2 O28 2.805(4) . ?
Rb2 O36 2.920(4) . ?
Rb2 O37 3.015(4) . ?
Rb2 O38 2.920(5) . ?
Rb2 O39 3.073(5) . ?
Rb2 O40 2.961(6) . ?
Rb2 O41 3.059(6) . ?
Rb2 C143 3.697(7) . ?
Rb2 C144 3.629(8) . ?
Rb2 C147 3.724(8) . ?
Rb3 O67 2.851(8) . ?
Rb3 O69 2.997(6) . ?
Rb3 O84 3.062(12) . ?
Rb3 O82 3.002(14) . ?
Rb3 O81 3.039(9) . ?
Rb3 O100 2.953(11) . ?
Rb3 O79 3.025(12) . ?
Rb3 O78 2.940(11) . ?
Rb3 O83 2.973(13) . ?
Rb3 C262 3.71(3) . ?
Rb4 O65 2.915(10) . ?
Rb4 O63 2.703(6) . ?
Rb4 O87 3.42(3) . ?
Rb4 O74 2.846(17) . ?
Rb4 O73 3.189(17) . ?
Rb4 O72 2.894(16) . ?
Rb4 O77 2.936(16) . ?
Rb4 O76 3.065(19) . ?
Rb4 O75 2.835(16) . ?
Rb4 C248 3.50(2) . ?
Rb4 C246 3.56(3) . ?
Rb4 C247 3.45(3) . ?
Rb5 O45 3.057(5) . ?
Rb5 O46 2.913(4) . ?
Rb5 O47 3.038(4) . ?
Rb5 O48 2.983(5) . ?
Rb5 O49 3.117(5) . ?
Rb5 O50 2.901(5) . ?
Rb5 C158 3.708(7) . ?
Rb5 C161 3.655(7) . ?
Rb5 C162 3.674(8) . ?
Rb5 C166 3.648(8) . ?
Rb5 C157 3.651(7) . ?
Rb6 O8 2.759(6) . ?
Rb6 O10 2.836(6) . ?
Rb7 O25 3.130(17) . ?
Rb7 O35 2.844(15) . ?
O1 C7 1.265(7) . ?
O2 C8 1.212(6) . ?
O42 C152 1.179(10) . ?
O19 C73 1.218(10) . ?
O3 C19 1.214(6) . ?
O44 C154 1.445(8) . ?
O44 C152 1.302(10) . ?
O21 C78 1.50(2) . ?
O21 C73 1.02(4) . ?
O43 C153 1.487(9) . ?
O43 C152 1.360(8) . ?
O20 C74 1.431(9) . ?
O20 C73 1.351(10) . ?
O4 C20 1.273(6) . ?
O5 C27 1.223(6) . ?
O6 C28 1.235(6) . ?
O7 C39 1.208(6) . ?
O8 C40 1.239(7) . ?
O9 C47 1.270(6) . ?
O10 C48 1.216(6) . ?
O11 C59 1.260(6) . ?
O12 C60 1.226(6) . ?
O13 C62 1.411(9) . ?
O13 C63 1.408(9) . ?
O14 C64 1.384(9) . ?
O14 C65 1.461(9) . ?
O15 C66 1.458(9) . ?
O15 C67 1.427(8) . ?
O16 C68 1.444(9) . ?
O16 C69 1.417(8) . ?
O17 C70 1.411(7) . ?
O17 C71 1.424(8) . ?
O18 C61 1.495(8) . ?
O18 C72 1.418(9) . ?
O24 C86 1.226(7) . ?
O25 C87 1.197(7) . ?
O26 C98 1.206(7) . ?
O27 C99 1.293(7) . ?
O28 C106 1.253(7) . ?
O29 C107 1.199(7) . ?
O30 C118 1.176(9) . ?
O31 C119 1.214(8) . ?
O32 C126 1.258(9) . ?
O33 C127 1.210(8) . ?
O34 C138 1.248(7) . ?
O35 C139 1.227(7) . ?
O36 C141 1.418(9) . ?
O36 C142 1.478(8) . ?
O37 C143 1.486(8) . ?
O37 C144 1.398(9) . ?
O38 C145 1.416(9) . ?
O38 C146 1.386(10) . ?
O39 C147 1.529(11) . ?
O39 C148 1.460(11) . ?
O40 C149 1.413(10) . ?
O40 C150 1.422(14) . ?
O41 C140 1.432(11) . ?
O41 C151 1.431(10) . ?
O64 C206 1.274(15) . ?
O65 C207 1.218(13) . ?
O66 C218 1.197(12) . ?
O67 C219 1.235(11) . ?
O68 C226 1.256(8) . ?
O69 C227 1.229(8) . ?
O70 C238 1.233(7) . ?
O71 C239 1.254(7) . ?
O60 C186 1.217(7) . ?
O61 C187 1.216(6) . ?
O62 C198 1.255(9) . ?
O63 C199 1.186(10) . ?
O45 C158 1.445(8) . ?
O45 C157 1.404(8) . ?
O46 C159 1.412(8) . ?
O46 C160 1.411(8) . ?
O47 C161 1.438(9) . ?
O47 C162 1.417(8) . ?
O48 C163 1.416(9) . ?
O48 C164 1.415(9) . ?
O49 C165 1.426(8) . ?
O49 C166 1.500(11) . ?
O50 C167 1.427(8) . ?
O50 C156 1.356(8) . ?
N1 C6 1.522(7) . ?
N1 C7 1.396(7) . ?
N1 C8 1.373(7) . ?
N2 C19 1.401(7) . ?
N2 C20 1.383(7) . ?
N2 C21 1.517(6) . ?
N3 C26 1.521(7) . ?
N3 C27 1.427(7) . ?
N3 C28 1.367(7) . ?
N4 C39 1.382(7) . ?
N4 C40 1.404(7) . ?
N4 C41 1.493(7) . ?
N5 C46 1.523(7) . ?
N5 C47 1.406(7) . ?
N5 C48 1.424(7) . ?
N6 C1 1.480(7) . ?
N6 C59 1.393(7) . ?
N6 C60 1.408(7) . ?
N7 C85 1.521(7) . ?
N7 C86 1.389(8) . ?
N7 C87 1.443(8) . ?
N8 C98 1.419(8) . ?
N8 C99 1.367(8) . ?
N8 C100 1.513(7) . ?
N9 C105 1.503(7) . ?
N9 C106 1.360(7) . ?
N9 C107 1.451(8) . ?
N10 C118 1.418(10) . ?
N10 C119 1.397(9) . ?
N10 C120 1.537(8) . ?
N11 C125 1.516(8) . ?
N11 C126 1.419(10) . ?
N11 C127 1.403(9) . ?
N12 C80 1.494(7) . ?
N12 C138 1.456(8) . ?
N12 C139 1.429(7) . ?
N15 C205 1.528(12) . ?
N15 C206 1.443(14) . ?
N15 C207 1.455(14) . ?
N16 C218 1.427(13) . ?
N16 C219 1.373(13) . ?
N16 C220 1.474(11) . ?
N17 C225 1.523(8) . ?
N17 C226 1.417(9) . ?
N17 C227 1.359(9) . ?
N18 C238 1.417(8) . ?
N18 C239 1.402(7) . ?
N18 C180 1.496(6) . ?
N13 C185 1.545(6) . ?
N13 C186 1.423(8) . ?
N13 C187 1.376(7) . ?
N14 C200 1.538(8) . ?
N14 C198 1.387(10) . ?
N14 C199 1.451(11) . ?
C1 H1 1.0000 . ?
C1 C2 1.524(8) . ?
C1 C6 1.542(8) . ?
C155 H15A 0.9800 . ?
C155 H15B 0.9800 . ?
C155 H15C 0.9800 . ?
C155 C154 1.428(11) . ?
C76 H76A 0.9800 . ?
C76 H76B 0.9800 . ?
C76 H76C 0.9800 . ?
C76 C75 1.414(16) . ?
C2 H2A 0.9900 . ?
C2 H2B 0.9900 . ?
C2 C3 1.525(8) . ?
C154 H154 1.0000 . ?
C154 C153 1.461(11) . ?
C78 H78 1.0000 . ?
C78 C77 1.56(2) . ?
C78 C79 1.41(3) . ?
C3 H3A 0.9900 . ?
C3 H3B 0.9900 . ?
C3 C4 1.553(9) . ?
C153 H15D 0.9900 . ?
C153 H15E 0.9900 . ?
C74 H74A 0.9900 . ?
C74 H74B 0.9900 . ?
C74 C75 1.555(16) . ?
C4 H4A 0.9900 . ?
C4 H4B 0.9900 . ?
C4 C5 1.578(9) . ?
C73 O22 1.41(2) . ?
C73 O23 1.433(17) . ?
C5 H5A 0.9900 . ?
C5 H5B 0.9900 . ?
C5 C6 1.524(8) . ?
C6 H6 1.0000 . ?
C7 C9 1.450(8) . ?
C8 C10 1.516(8) . ?
C9 C11 1.402(7) . ?
C9 C12 1.428(7) . ?
C10 C12 1.412(7) . ?
C10 C13 1.392(7) . ?
C11 H11 0.9500 . ?
C11 C14 1.391(7) . ?
C12 C15 1.408(7) . ?
C13 H13 0.9500 . ?
C13 C16 1.372(7) . ?
C14 H14 0.9500 . ?
C14 C17 1.357(7) . ?
C15 C17 1.412(7) . ?
C15 C18 1.369(7) . ?
C16 H16 0.9500 . ?
C16 C18 1.407(7) . ?
C17 C19 1.487(7) . ?
C18 C20 1.477(8) . ?
C21 H21 1.0000 . ?
C21 C22 1.519(8) . ?
C21 C26 1.534(7) . ?
C22 H22I 0.9900 . ?
C22 H22J 0.9900 . ?
C22 C23 1.586(8) . ?
C23 H23A 0.9900 . ?
C23 H23B 0.9900 . ?
C23 C24 1.529(8) . ?
C24 H24U 0.9900 . ?
C24 H24V 0.9900 . ?
C24 C25 1.526(9) . ?
C25 H25U 0.9900 . ?
C25 H25V 0.9900 . ?
C25 C26 1.548(7) . ?
C26 H26 1.0000 . ?
C27 C29 1.474(8) . ?
C28 C30 1.454(8) . ?
C29 C31 1.387(7) . ?
C29 C32 1.367(7) . ?
C30 C32 1.422(7) . ?
C30 C33 1.376(8) . ?
C31 H31 0.9500 . ?
C31 C34 1.416(7) . ?
C32 C35 1.393(7) . ?
C33 H33 0.9500 . ?
C33 C36 1.403(8) . ?
C34 H34 0.9500 . ?
C34 C37 1.365(7) . ?
C35 C37 1.455(7) . ?
C35 C38 1.401(8) . ?
C36 H36 0.9500 . ?
C36 C38 1.411(8) . ?
C37 C39 1.506(8) . ?
C38 C40 1.463(8) . ?
C41 H41 1.0000 . ?
C41 C42 1.496(8) . ?
C41 C46 1.505(7) . ?
C42 H42A 0.9900 . ?
C42 H42B 0.9900 . ?
C42 C43 1.542(9) . ?
C43 H43A 0.9900 . ?
C43 H43B 0.9900 . ?
C43 C44 1.576(9) . ?
C44 H44A 0.9900 . ?
C44 H44B 0.9900 . ?
C44 C45 1.510(8) . ?
C45 H45A 0.9900 . ?
C45 H45B 0.9900 . ?
C45 C46 1.545(8) . ?
C46 H46 1.0000 . ?
C47 C49 1.429(8) . ?
C48 C50 1.460(7) . ?
C49 C51 1.384(7) . ?
C49 C52 1.421(7) . ?
C50 C52 1.434(7) . ?
C50 C53 1.388(7) . ?
C51 H51 0.9500 . ?
C51 C54 1.423(8) . ?
C52 C55 1.428(7) . ?
C53 H53 0.9500 . ?
C53 C56 1.406(7) . ?
C54 H54 0.9500 . ?
C54 C57 1.356(8) . ?
C55 C57 1.415(7) . ?
C55 C58 1.423(7) . ?
C56 H56 0.9500 . ?
C56 C58 1.428(7) . ?
C57 C59 1.461(7) . ?
C58 C60 1.438(7) . ?
C61 H61A 0.9900 . ?
C61 H61B 0.9900 . ?
C61 C62 1.499(11) . ?
C62 H62A 0.9900 . ?
C62 H62B 0.9900 . ?
C63 H63A 0.9900 . ?
C63 H63B 0.9900 . ?
C63 C64 1.518(11) . ?
C64 H64A 0.9900 . ?
C64 H64B 0.9900 . ?
C65 H65A 0.9900 . ?
C65 H65B 0.9900 . ?
C65 C66 1.510(11) . ?
C66 H66A 0.9900 . ?
C66 H66B 0.9900 . ?
C67 H67A 0.9900 . ?
C67 H67B 0.9900 . ?
C67 C68 1.458(11) . ?
C68 H68A 0.9900 . ?
C68 H68B 0.9900 . ?
C69 H69A 0.9900 . ?
C69 H69B 0.9900 . ?
C69 C70 1.507(10) . ?
C70 H70A 0.9900 . ?
C70 H70B 0.9900 . ?
C71 H71A 0.9900 . ?
C71 H71B 0.9900 . ?
C71 C72 1.518(10) . ?
C72 H72A 0.9900 . ?
C72 H72B 0.9900 . ?
C80 H80 1.0000 . ?
C80 C81 1.512(8) . ?
C80 C85 1.553(8) . ?
C81 H81A 0.9900 . ?
C81 H81B 0.9900 . ?
C81 C82 1.552(9) . ?
C82 H82A 0.9900 . ?
C82 H82B 0.9900 . ?
C82 C83 1.516(10) . ?
C83 H83A 0.9900 . ?
C83 H83B 0.9900 . ?
C83 C84 1.547(8) . ?
C84 H84A 0.9900 . ?
C84 H84B 0.9900 . ?
C84 C85 1.493(8) . ?
C85 H85 1.0000 . ?
C86 C88 1.457(8) . ?
C87 C89 1.452(9) . ?
C88 C90 1.390(8) . ?
C88 C91 1.409(8) . ?
C89 C91 1.430(9) . ?
C89 C92 1.372(8) . ?
C90 H90 0.9500 . ?
C90 C93 1.371(7) . ?
C91 C94 1.435(8) . ?
C92 H92 0.9500 . ?
C92 C95 1.380(9) . ?
C93 H93 0.9500 . ?
C93 C96 1.385(8) . ?
C94 C96 1.383(8) . ?
C94 C97 1.447(8) . ?
C95 H95 0.9500 . ?
C95 C97 1.372(9) . ?
C96 C98 1.503(9) . ?
C97 C99 1.440(9) . ?
C100 H100 1.0000 . ?
C100 C101 1.517(7) . ?
C100 C105 1.514(8) . ?
C101 H10A 0.9900 . ?
C101 H10B 0.9900 . ?
C101 C102 1.545(8) . ?
C102 H10C 0.9900 . ?
C102 H10D 0.9900 . ?
C102 C103 1.487(10) . ?
C103 H10E 0.9900 . ?
C103 H10F 0.9900 . ?
C103 C104 1.543(9) . ?
C104 H10G 0.9900 . ?
C104 H10H 0.9900 . ?
C104 C105 1.552(8) . ?
C105 H105 1.0000 . ?
C106 C108 1.491(8) . ?
C107 C109 1.480(9) . ?
C108 C110 1.387(8) . ?
C108 C111 1.407(8) . ?
C109 C111 1.407(8) . ?
C109 C112 1.341(8) . ?
C110 H110 0.9500 . ?
C110 C113 1.359(8) . ?
C111 C114 1.460(8) . ?
C112 H112 0.9500 . ?
C112 C115 1.396(8) . ?
C113 H113 0.9500 . ?
C113 C116 1.427(9) . ?
C114 C116 1.380(8) . ?
C114 C117 1.411(8) . ?
C115 H115 0.9500 . ?
C115 C117 1.359(8) . ?
C116 C118 1.491(10) . ?
C117 C119 1.471(9) . ?
C120 H120 1.0000 . ?
C120 C121 1.514(10) . ?
C120 C125 1.456(10) . ?
C121 H12A 0.9900 . ?
C121 H12B 0.9900 . ?
C121 C122 1.594(11) . ?
C122 H12C 0.9900 . ?
C122 H12D 0.9900 . ?
C122 C123 1.520(14) . ?
C123 H12E 0.9900 . ?
C123 H12F 0.9900 . ?
C123 C124 1.531(11) . ?
C124 H12G 0.9900 . ?
C124 H12H 0.9900 . ?
C124 C125 1.556(9) . ?
C125 H125 1.0000 . ?
C126 C128 1.488(10) . ?
C127 C129 1.490(9) . ?
C128 C130 1.380(9) . ?
C128 C131 1.403(9) . ?
C129 C131 1.384(8) . ?
C129 C132 1.388(9) . ?
C130 H130 0.9500 . ?
C130 C133 1.385(9) . ?
C131 C134 1.443(8) . ?
C132 H132 0.9500 . ?
C132 C135 1.395(8) . ?
C133 H133 0.9500 . ?
C133 C136 1.412(8) . ?
C134 C136 1.403(8) . ?
C134 C137 1.426(8) . ?
C135 H135 0.9500 . ?
C135 C137 1.415(8) . ?
C136 C138 1.399(8) . ?
C137 C139 1.434(8) . ?
C140 H14A 0.9900 . ?
C140 H14B 0.9900 . ?
C140 C141 1.516(12) . ?
C141 H14C 0.9900 . ?
C141 H14D 0.9900 . ?
C142 H14E 0.9900 . ?
C142 H14F 0.9900 . ?
C142 C143 1.413(10) . ?
C143 H14G 0.9900 . ?
C143 H14H 0.9900 . ?
C144 H14I 0.9900 . ?
C144 H14J 0.9900 . ?
C144 C145 1.520(12) . ?
C145 H14K 0.9900 . ?
C145 H14L 0.9900 . ?
C146 H14M 0.9900 . ?
C146 H14N 0.9900 . ?
C146 C147 1.434(12) . ?
C147 H14O 0.9900 . ?
C147 H14P 0.9900 . ?
C148 H14Q 0.9900 . ?
C148 H14R 0.9900 . ?
C148 C149 1.485(13) . ?
C149 H14S 0.9900 . ?
C149 H14T 0.9900 . ?
C150 H15F 0.9900 . ?
C150 H15G 0.9900 . ?
C150 C151 1.497(16) . ?
C151 H15H 0.9900 . ?
C151 H15I 0.9900 . ?
C200 H200 1.0000 . ?
C200 C201 1.488(11) . ?
C200 C205 1.626(13) . ?
C201 H20A 0.9900 . ?
C201 H20B 0.9900 . ?
C201 C202 1.522(11) . ?
C202 H20C 0.9900 . ?
C202 H20D 0.9900 . ?
C202 C203 1.553(17) . ?
C203 H20E 0.9900 . ?
C203 H20F 0.9900 . ?
C203 C204 1.475(15) . ?
C204 H20G 0.9900 . ?
C204 H20H 0.9900 . ?
C204 C205 1.505(12) . ?
C205 H205 1.0000 . ?
C206 C208 1.430(15) . ?
C207 C209 1.454(16) . ?
C208 C210 1.351(15) . ?
C208 C211 1.374(14) . ?
C209 C211 1.407(13) . ?
C209 C212 1.401(14) . ?
C210 H210 0.9500 . ?
C210 C213 1.435(15) . ?
C211 C214 1.387(13) . ?
C212 H212 0.9500 . ?
C212 C215 1.383(14) . ?
C213 H213 0.9500 . ?
C213 C216 1.337(14) . ?
C214 C216 1.443(14) . ?
C214 C217 1.413(14) . ?
C215 H215 0.9500 . ?
C215 C217 1.348(14) . ?
C216 C218 1.511(14) . ?
C217 C219 1.523(16) . ?
C220 H220 1.0000 . ?
C220 C221 1.561(10) . ?
C220 C225 1.469(12) . ?
C221 H22A 0.9900 . ?
C221 H22B 0.9900 . ?
C221 C222 1.543(17) . ?
C222 H22C 0.9900 . ?
C222 H22D 0.9900 . ?
C222 C223 1.585(18) . ?
C223 H22E 0.9900 . ?
C223 H22F 0.9900 . ?
C223 C224 1.551(13) . ?
C224 H22G 0.9900 . ?
C224 H22H 0.9900 . ?
C224 C225 1.582(13) . ?
C225 H225 1.0000 . ?
C226 C228 1.410(9) . ?
C227 C229 1.455(9) . ?
C228 C230 1.373(8) . ?
C228 C231 1.408(8) . ?
C229 C231 1.397(8) . ?
C229 C232 1.380(8) . ?
C230 H230 0.9500 . ?
C230 C233 1.445(8) . ?
C231 C234 1.431(8) . ?
C232 H232 0.9500 . ?
C232 C235 1.450(8) . ?
C233 H233 0.9500 . ?
C233 C236 1.412(8) . ?
C234 C236 1.382(8) . ?
C234 C237 1.402(8) . ?
C235 H235 0.9500 . ?
C235 C237 1.378(8) . ?
C236 C238 1.489(8) . ?
C237 C239 1.471(8) . ?
C180 H180 1.0000 . ?
C180 C181 1.552(7) . ?
C180 C185 1.473(8) . ?
C181 H18A 0.9900 . ?
C181 H18B 0.9900 . ?
C181 C182 1.541(7) . ?
C182 H18C 0.9900 . ?
C182 H18D 0.9900 . ?
C182 C183 1.547(9) . ?
C183 H18E 0.9900 . ?
C183 H18F 0.9900 . ?
C183 C184 1.532(8) . ?
C184 H18G 0.9900 . ?
C184 H18H 0.9900 . ?
C184 C185 1.542(7) . ?
C185 H185 1.0000 . ?
C186 C188 1.452(8) . ?
C187 C189 1.509(8) . ?
C188 C190 1.435(8) . ?
C188 C191 1.359(8) . ?
C189 C191 1.439(8) . ?
C189 C192 1.364(8) . ?
C190 H190 0.9500 . ?
C190 C193 1.410(8) . ?
C191 C194 1.436(8) . ?
C192 H192 0.9500 . ?
C192 C195 1.366(8) . ?
C193 H193 0.9500 . ?
C193 C196 1.361(9) . ?
C194 C196 1.453(9) . ?
C194 C197 1.384(9) . ?
C195 H195 0.9500 . ?
C195 C197 1.382(9) . ?
C196 C198 1.466(9) . ?
C197 C199 1.520(10) . ?
C158 H15J 0.9900 . ?
C158 H15K 0.9900 . ?
C158 C159 1.441(10) . ?
C159 H15L 0.9900 . ?
C159 H15M 0.9900 . ?
C160 H16A 0.9900 . ?
C160 H16B 0.9900 . ?
C160 C161 1.590(11) . ?
C161 H16C 0.9900 . ?
C161 H16D 0.9900 . ?
C162 H16E 0.9900 . ?
C162 H16F 0.9900 . ?
C162 C163 1.404(11) . ?
C163 H16G 0.9900 . ?
C163 H16H 0.9900 . ?
C164 H16I 0.9900 . ?
C164 H16J 0.9900 . ?
C164 C165 1.452(12) . ?
C165 H16K 0.9900 . ?
C165 H16L 0.9900 . ?
C166 H16M 0.9900 . ?
C166 H16N 0.9900 . ?
C166 C167 1.580(12) . ?
C167 H16O 0.9900 . ?
C167 H16P 0.9900 . ?
C156 H15N 0.9900 . ?
C156 H15O 0.9900 . ?
C156 C157 1.462(11) . ?
C157 H15P 0.9900 . ?
C157 H15Q 0.9900 . ?
C175 H17A 0.9800 . ?
C175 H17B 0.9800 . ?
C175 H17C 0.9800 . ?
C175 C174 1.47(2) . ?
C174 H174 1.0000 . ?
C174 C173 1.41(2) . ?
C174 O56 1.489(18) . ?
C173 H17D 0.9900 . ?
C173 H17E 0.9900 . ?
C173 O55 1.423(16) . ?
C172 O54 1.176(18) . ?
C172 O56 1.443(17) . ?
C172 O55 1.390(18) . ?
C171 H17F 0.9800 . ?
C171 H17G 0.9800 . ?
C171 H17H 0.9800 . ?
C171 C170 1.371(19) . ?
C170 H170 1.0000 . ?
C170 C169 1.62(2) . ?
C170 O53 1.414(15) . ?
C169 H16Q 0.9900 . ?
C169 H16R 0.9900 . ?
C169 O52 1.501(15) . ?
C168 O51 1.157(17) . ?
C168 O53 1.341(17) . ?
C168 O52 1.339(17) . ?
C179 H17I 0.9800 . ?
C179 H17J 0.9800 . ?
C179 H17K 0.9800 . ?
C179 C178 1.453(15) . ?
C178 H178 1.0000 . ?
C178 C177 1.594(15) . ?
C178 O59 1.444(15) . ?
C177 H17L 0.9900 . ?
C177 H17M 0.9900 . ?
C177 O58 1.502(15) . ?
C176 O57 1.255(19) . ?
C176 O59 1.39(2) . ?
C176 O58 1.22(2) . ?
O84 C264 1.292(18) . ?
O86 C266 1.570(17) . ?
O86 C264 1.269(17) . ?
O85 C265 1.65(2) . ?
O85 C264 1.382(17) . ?
O82 C261 1.385(17) . ?
O82 C262 1.394(17) . ?
O81 C260 1.388(15) . ?
O81 C259 1.479(16) . ?
O100 C257 1.420(16) . ?
O100 C258 1.407(16) . ?
O79 C255 1.440(17) . ?
O79 C256 1.388(18) . ?
O78 C253 1.384(17) . ?
O78 C254 1.361(16) . ?
O83 C252 1.382(17) . ?
O83 C263 1.348(18) . ?
C266 H266 1.0000 . ?
C266 C265 1.54(2) . ?
C266 C267 1.49(2) . ?
C265 H26A 0.9900 . ?
C265 H26B 0.9900 . ?
C260 H26C 0.9900 . ?
C260 H26D 0.9900 . ?
C260 C261 1.42(2) . ?
C253 H25A 0.9900 . ?
C253 H25B 0.9900 . ?
C253 C252 1.50(2) . ?
C261 H26E 0.9900 . ?
C261 H26F 0.9900 . ?
C255 H25C 0.9900 . ?
C255 H25D 0.9900 . ?
C255 C254 1.51(2) . ?
C256 H25E 0.9900 . ?
C256 H25F 0.9900 . ?
C256 C257 1.54(2) . ?
C257 H25G 0.9900 . ?
C257 H25H 0.9900 . ?
C254 H25I 0.9900 . ?
C254 H25J 0.9900 . ?
C262 H26G 0.9900 . ?
C262 H26H 0.9900 . ?
C262 C263 1.49(2) . ?
C259 H25K 0.9900 . ?
C259 H25L 0.9900 . ?
C259 C258 1.52(2) . ?
C258 H25M 0.9900 . ?
C258 H25N 0.9900 . ?
O74 C245 1.371(17) . ?
O74 C246 1.348(17) . ?
O73 C244 1.40(2) . ?
O73 C243 1.370(19) . ?
O72 C242 1.393(17) . ?
O72 C241 1.372(18) . ?
O77 C240 1.337(18) . ?
O77 C251 1.389(18) . ?
O76 C249 1.327(16) . ?
O76 C250 1.365(18) . ?
O75 C248 1.337(14) . ?
O75 C247 1.351(17) . ?
C244 H24A 0.9900 . ?
C244 H24B 0.9900 . ?
C244 C245 1.53(2) . ?
C245 H24C 0.9900 . ?
C245 H24D 0.9900 . ?
C248 H24E 0.9900 . ?
C248 H24F 0.9900 . ?
C248 C249 1.42(2) . ?
C249 H24G 0.9900 . ?
C249 H24H 0.9900 . ?
C242 H24I 0.9900 . ?
C242 H24J 0.9900 . ?
C242 C243 1.49(2) . ?
C243 H24K 0.9900 . ?
C243 H24L 0.9900 . ?
C241 H24M 0.9900 . ?
C241 H24N 0.9900 . ?
C241 C240 1.48(2) . ?
C246 H24O 0.9900 . ?
C246 H24P 0.9900 . ?
C246 C247 1.50(2) . ?
C240 H24Q 0.9900 . ?
C240 H24R 0.9900 . ?
C247 H24S 0.9900 . ?
C247 H24T 0.9900 . ?
C250 H25O 0.9900 . ?
C250 H25P 0.9900 . ?
C250 C251 1.54(2) . ?
C251 H25Q 0.9900 . ?
C251 H25R 0.9900 . ?
O22 C77 1.45(2) . ?
C77 H77A 0.9900 . ?
C77 H77B 0.9900 . ?
C79 H79A 0.9800 . ?
C79 H79B 0.9800 . ?
C79 H79C 0.9800 . ?
O23 C75 1.513(15) . ?
C75 H75 1.0000 . ?
C267 H26I 0.9800 . ?
C267 H26J 0.9800 . ?
C267 H26K 0.9800 . ?
C252 H25S 0.9900 . ?
C252 H25T 0.9900 . ?
C263 H26L 0.9900 . ?
C263 H26M 0.9900 . ?
O93 C274 1.420(12) . ?
O93 C272 1.260(14) . ?
C274 H274 1.0000 . ?
C274 C275 1.398(12) . ?
C274 C273 1.571(13) . ?
O99 C282 1.430(17) . ?
O99 C280 1.33(2) . ?
C275 H27A 0.9800 . ?
C275 H27B 0.9800 . ?
C275 H27C 0.9800 . ?
C269 H26N 0.9900 . ?
C269 H26O 0.9900 . ?
C269 C270 1.32(2) . ?
C269 O89 1.40(2) . ?
O96 C276 1.33(2) . ?
O96 C278 1.327(17) . ?
C270 H270 1.0000 . ?
C270 O90 1.55(2) . ?
C270 C271 1.52(3) . ?
C283 H28A 0.9800 . ?
C283 H28B 0.9800 . ?
C283 H28C 0.9800 . ?
C283 C282 1.53(2) . ?
C282 H282 1.0000 . ?
C282 C281 1.38(3) . ?
O98 C280 1.33(2) . ?
O98 C281 1.40(2) . ?
O92 C273 1.388(12) . ?
O92 C272 1.389(14) . ?
C273 H27D 0.9900 . ?
C273 H27E 0.9900 . ?
C272 O91 1.306(15) . ?
O88 C268 1.17(2) . ?
O97 C280 1.22(2) . ?
O90 C268 1.49(2) . ?
C281 H28D 0.9900 . ?
C281 H28E 0.9900 . ?
C276 O94 1.22(2) . ?
C276 O95 1.35(2) . ?
O89 C268 1.48(2) . ?
O95 C277 1.370(19) . ?
C277 H27I 0.9900 . ?
C277 H27J 0.9900 . ?
C277 C278 1.58(3) . ?
C271 H27F 0.9800 . ?
C271 H27G 0.9800 . ?
C271 H27H 0.9800 . ?
C278 H278 1.0000 . ?
C278 C279 1.52(3) . ?
C279 H27K 0.9800 . ?
C279 H27L 0.9800 . ?
C279 H27M 0.9800 . ?

loop_
_geom_torsion_atom_site_label_1
_geom_torsion_atom_site_label_2
_geom_torsion_atom_site_label_3
_geom_torsion_atom_site_label_4
_geom_torsion
_geom_torsion_site_symmetry_1
_geom_torsion_site_symmetry_2
_geom_torsion_site_symmetry_3
_geom_torsion_site_symmetry_4
_geom_torsion_publ_flag
Rb1 O19 C73 O21 -15(4) . . . . ?
Rb1 O19 C73 O20 137(2) . . . . ?
Rb1 O19 C73 O22 -166(2) . . . . ?
Rb1 O19 C73 O23 -31(3) . . . . ?
Rb1 O3 C19 N2 119.2(5) . . . . ?
Rb1 O3 C19 C17 -60.8(7) . . . . ?
Rb1 O5 C27 N3 -90.5(6) . . . . ?
Rb1 O5 C27 C29 85.7(6) . . . . ?
Rb1 O13 C62 C61 24.9(7) . . . . ?
Rb1 O13 C63 C64 -29.5(7) . . . . ?
Rb1 O14 C64 C63 -67.4(6) . . . . ?
Rb1 O14 C65 C66 69.4(6) . . . . ?
Rb1 O15 C66 C65 30.9(9) . . . . ?
Rb1 O15 C67 C68 -29.2(9) . . . . ?
Rb1 O16 C68 C67 -68.9(6) . . . . ?
Rb1 O16 C69 C70 67.1(5) . . . . ?
Rb1 O17 C70 C69 31.5(7) . . . . ?
Rb1 O17 C71 C72 -30.6(8) . . . . ?
Rb1 O18 C61 C62 68.3(6) . . . . ?
Rb1 O18 C72 C71 -70.7(5) . . . . ?
Rb1 C61 C62 O13 -16.8(5) . . . . ?
Rb1 C65 C66 O15 -20.3(6) . . . . ?
Rb1 C69 C70 O17 -21.5(5) . . . . ?
Rb2 O42 C152 O44 -43(2) . . . . ?
Rb2 O42 C152 O43 134.1(18) . . . . ?
Rb2 O26 C98 N8 124.1(6) . . . . ?
Rb2 O26 C98 C96 -53.9(9) . . . . ?
Rb2 O28 C106 N9 -92.3(6) . . . . ?
Rb2 O28 C106 C108 86.8(6) . . . . ?
Rb2 O36 C141 C140 21.8(10) . . . . ?
Rb2 O36 C142 C143 -30.6(7) . . . . ?
Rb2 O37 C143 C142 -64.7(6) . . . . ?
Rb2 O37 C144 C145 70.4(6) . . . . ?
Rb2 O38 C145 C144 20.8(10) . . . . ?
Rb2 O38 C146 C147 -29.9(11) . . . . ?
Rb2 O39 C147 C146 -67.6(7) . . . . ?
Rb2 O39 C148 C149 64.8(8) . . . . ?
Rb2 O40 C149 C148 34.2(10) . . . . ?
Rb2 O40 C150 C151 -25.2(11) . . . . ?
Rb2 O41 C140 C141 65.6(7) . . . . ?
Rb2 O41 C151 C150 -66.3(9) . . . . ?
Rb2 C140 C141 O36 -14.3(6) . . . . ?
Rb2 C144 C145 O38 -14.3(7) . . . . ?
Rb3 O67 C219 N16 -84.3(14) . . . . ?
Rb3 O67 C219 C217 96.0(14) . . . . ?
Rb3 O69 C227 N17 119.3(6) . . . . ?
Rb3 O69 C227 C229 -59.4(10) . . . . ?
Rb3 O84 C264 O86 -12(7) . . . . ?
Rb3 O84 C264 O85 -171(4) . . . . ?
Rb3 O82 C261 C260 49(3) . . . . ?
Rb3 O82 C262 C263 20(5) . . . . ?
Rb3 O81 C260 C261 62.5(19) . . . . ?
Rb3 O81 C259 C258 -65(2) . . . . ?
Rb3 O100 C257 C256 14(3) . . . . ?
Rb3 O100 C258 C259 -23(3) . . . . ?
Rb3 O79 C255 C254 -47(3) . . . . ?
Rb3 O79 C256 C257 65(3) . . . . ?
Rb3 O78 C253 C252 26(3) . . . . ?
Rb3 O78 C254 C255 -26(3) . . . . ?
Rb3 O83 C252 C253 62(3) . . . . ?
Rb3 O83 C263 C262 46(3) . . . . ?
Rb3 C262 C263 O83 -27(2) . . . . ?
Rb4 O65 C207 N15 125.1(13) . . . . ?
Rb4 O65 C207 C209 -54(2) . . . . ?
Rb4 O63 C199 N14 -79.1(11) . . . . ?
Rb4 O63 C199 C197 96.8(10) . . . . ?
Rb4 O74 C245 C244 35(4) . . . . ?
Rb4 O74 C246 C247 -43(3) . . . . ?
Rb4 O73 C244 C245 72(2) . . . . ?
Rb4 O73 C243 C242 -58(3) . . . . ?
Rb4 O72 C242 C243 -20(3) . . . . ?
Rb4 O72 C241 C240 28(3) . . . . ?
Rb4 O77 C240 C241 53(3) . . . . ?
Rb4 O77 C251 C250 -67(2) . . . . ?
Rb4 O76 C249 C248 42.3(15) . . . . ?
Rb4 O76 C250 C251 -30(3) . . . . ?
Rb4 O75 C248 C249 74.0(17) . . . . ?
Rb4 O75 C247 C246 -68.3(19) . . . . ?
Rb4 C244 C245 O74 -23(2) . . . . ?
Rb4 C248 C249 O76 -32.2(13) . . . . ?
Rb4 C241 C240 O77 -39(2) . . . . ?
Rb4 C246 C247 O75 48.1(16) . . . . ?
Rb5 O45 C158 C159 -64.7(6) . . . . ?
Rb5 O45 C157 C156 66.8(7) . . . . ?
Rb5 O46 C159 C158 -28.3(8) . . . . ?
Rb5 O46 C160 C161 31.6(8) . . . . ?
Rb5 O47 C161 C160 71.0(5) . . . . ?
Rb5 O47 C162 C163 -69.4(7) . . . . ?
Rb5 O48 C163 C162 -31.0(8) . . . . ?
Rb5 O48 C164 C165 27.3(9) . . . . ?
Rb5 O49 C165 C164 67.8(8) . . . . ?
Rb5 O49 C166 C167 -75.9(6) . . . . ?
Rb5 O50 C167 C166 -30.8(9) . . . . ?
Rb5 O50 C156 C157 32.3(9) . . . . ?
Rb5 C158 C159 O46 19.2(5) . . . . ?
Rb5 C162 C163 O48 22.1(6) . . . . ?
Rb5 C166 C167 O50 20.1(6) . . . . ?
Rb6 O8 C40 N4 -57.9(11) . . . . ?
Rb6 O8 C40 C38 124.3(7) . . . . ?
Rb6 O10 C48 N5 104.2(15) . . . . ?
Rb6 O10 C48 C50 -75.2(17) . . . . ?
Rb7 O25 C87 N7 116.6(9) . . . . ?
Rb7 O25 C87 C89 -59.9(11) . . . . ?
Rb7 O35 C139 N12 -57(2) . . . . ?
Rb7 O35 C139 C137 120(2) . . . . ?
O1 C7 C9 C11 0.3(7) . . . . ?
O1 C7 C9 C12 -178.4(5) . . . . ?
O2 C8 C10 C12 -167.4(5) . . . . ?
O2 C8 C10 C13 9.7(7) . . . . ?
O19 C73 O22 C77 172.1(16) . . . . ?
O19 C73 O23 C75 -165.7(9) . . . . ?
O44 C154 C153 O43 18.7(8) . . . . ?
O21 C78 C77 O22 -16(3) . . . . ?
O21 C73 O22 C77 15(3) . . . . ?
O20 C74 C75 C76 150.2(14) . . . . ?
O20 C74 C75 O23 30.8(14) . . . . ?
O20 C73 O23 C75 25.4(14) . . . . ?
O5 C27 C29 C31 -0.9(7) . . . . ?
O5 C27 C29 C32 176.0(5) . . . . ?
O6 C28 C30 C32 -174.9(5) . . . . ?
O6 C28 C30 C33 2.7(8) . . . . ?
O9 C47 C49 C51 2.8(7) . . . . ?
O9 C47 C49 C52 -177.5(5) . . . . ?
O10 C48 C50 C52 -173.5(5) . . . . ?
O10 C48 C50 C53 5.7(7) . . . . ?
O13 C63 C64 Rb1 20.1(5) . . . . ?
O13 C63 C64 O14 66.8(7) . . . . ?
O14 C65 C66 O15 -68.3(8) . . . . ?
O15 C67 C68 Rb1 19.6(6) . . . . ?
O15 C67 C68 O16 68.8(8) . . . . ?
O16 C69 C70 O17 -68.2(7) . . . . ?
O17 C71 C72 Rb1 20.7(5) . . . . ?
O17 C71 C72 O18 70.4(7) . . . . ?
O18 C61 C62 O13 -65.1(7) . . . . ?
O24 C86 C88 C90 1.4(8) . . . . ?
O24 C86 C88 C91 -178.6(5) . . . . ?
O25 C87 C89 C91 -177.9(6) . . . . ?
O25 C87 C89 C92 3.8(9) . . . . ?
O28 C106 C108 C110 -5.9(8) . . . . ?
O28 C106 C108 C111 178.1(5) . . . . ?
O29 C107 C109 C111 -175.3(5) . . . . ?
O29 C107 C109 C112 8.3(9) . . . . ?
O32 C126 C128 C130 7.4(9) . . . . ?
O32 C126 C128 C131 -175.2(5) . . . . ?
O33 C127 C129 C131 -166.6(6) . . . . ?
O33 C127 C129 C132 10.4(9) . . . . ?
O36 C142 C143 Rb2 20.8(5) . . . . ?
O36 C142 C143 O37 66.3(8) . . . . ?
O37 C144 C145 O38 -63.6(9) . . . . ?
O38 C146 C147 Rb2 19.5(8) . . . . ?
O38 C146 C147 O39 67.9(10) . . . . ?
O39 C148 C149 O40 -66.3(10) . . . . ?
O40 C150 C151 Rb2 17.6(8) . . . . ?
O40 C150 C151 O41 64.0(11) . . . . ?
O41 C140 C141 O36 -60.1(9) . . . . ?
O64 C206 C208 C210 -0.1(15) . . . . ?
O64 C206 C208 C211 178.3(9) . . . . ?
O65 C207 C209 C211 -177.1(9) . . . . ?
O65 C207 C209 C212 4.7(14) . . . . ?
O68 C226 C228 C230 1.0(9) . . . . ?
O68 C226 C228 C231 177.5(6) . . . . ?
O69 C227 C229 C231 -176.4(6) . . . . ?
O69 C227 C229 C232 0.5(10) . . . . ?
O60 C186 C188 C190 -2.8(8) . . . . ?
O60 C186 C188 C191 178.4(5) . . . . ?
O61 C187 C189 C191 -178.9(5) . . . . ?
O61 C187 C189 C192 2.0(7) . . . . ?
O45 C158 C159 O46 65.7(8) . . . . ?
O46 C160 C161 Rb5 -21.2(5) . . . . ?
O46 C160 C161 O47 -71.3(7) . . . . ?
O47 C162 C163 O48 70.6(8) . . . . ?
O48 C164 C165 O49 -66.5(10) . . . . ?
O49 C166 C167 O50 75.5(8) . . . . ?
O50 C156 C157 Rb5 -21.6(6) . . . . ?
O50 C156 C157 O45 -70.5(9) . . . . ?
N1 C7 C9 C11 180.0(4) . . . . ?
N1 C7 C9 C12 1.3(7) . . . . ?
N1 C8 C10 C12 11.1(6) . . . . ?
N1 C8 C10 C13 -171.7(5) . . . . ?
N2 C21 C22 C23 178.8(5) . . . . ?
N2 C21 C26 N3 -54.8(6) . . . . ?
N2 C21 C26 C25 -178.4(5) . . . . ?
N3 C27 C29 C31 175.5(4) . . . . ?
N3 C27 C29 C32 -7.6(7) . . . . ?
N3 C28 C30 C32 6.1(7) . . . . ?
N3 C28 C30 C33 -176.3(5) . . . . ?
N4 C41 C42 C43 167.6(5) . . . . ?
N4 C41 C46 N5 -44.4(7) . . . . ?
N4 C41 C46 C45 -171.2(5) . . . . ?
N5 C47 C49 C51 -179.3(4) . . . . ?
N5 C47 C49 C52 0.3(7) . . . . ?
N5 C48 C50 C52 7.0(6) . . . . ?
N5 C48 C50 C53 -173.7(4) . . . . ?
N6 C1 C2 C3 172.5(5) . . . . ?
N6 C1 C6 N1 -45.9(7) . . . . ?
N6 C1 C6 C5 -170.2(5) . . . . ?
N7 C86 C88 C90 -176.9(5) . . . . ?
N7 C86 C88 C91 3.1(7) . . . . ?
N7 C87 C89 C91 5.4(7) . . . . ?
N7 C87 C89 C92 -172.9(5) . . . . ?
N8 C100 C101 C102 172.2(6) . . . . ?
N8 C100 C105 N9 -46.0(7) . . . . ?
N8 C100 C105 C104 -170.8(5) . . . . ?
N9 C106 C108 C110 173.2(5) . . . . ?
N9 C106 C108 C111 -2.7(7) . . . . ?
N9 C107 C109 C111 -0.3(7) . . . . ?
N9 C107 C109 C112 -176.6(5) . . . . ?
N10 C120 C121 C122 174.4(8) . . . . ?
N10 C120 C125 N11 -45.6(10) . . . . ?
N10 C120 C125 C124 -173.7(7) . . . . ?
N11 C126 C128 C130 -178.9(5) . . . . ?
N11 C126 C128 C131 -1.6(8) . . . . ?
N11 C127 C129 C131 10.2(8) . . . . ?
N11 C127 C129 C132 -172.8(5) . . . . ?
N12 C80 C81 C82 179.5(6) . . . . ?
N12 C80 C85 N7 -52.6(7) . . . . ?
N12 C80 C85 C84 -178.4(5) . . . . ?
N15 C206 C208 C210 175.1(8) . . . . ?
N15 C206 C208 C211 -6.5(12) . . . . ?
N15 C207 C209 C211 3.7(12) . . . . ?
N15 C207 C209 C212 -174.5(7) . . . . ?
N16 C220 C221 C222 170.4(9) . . . . ?
N16 C220 C225 N17 -55.7(10) . . . . ?
N16 C220 C225 C224 -179.1(6) . . . . ?
N17 C226 C228 C230 176.9(6) . . . . ?
N17 C226 C228 C231 -6.6(9) . . . . ?
N17 C227 C229 C231 4.9(9) . . . . ?
N17 C227 C229 C232 -178.2(6) . . . . ?
N18 C180 C181 C182 174.7(5) . . . . ?
N18 C180 C185 N13 -50.4(6) . . . . ?
N18 C180 C185 C184 -175.7(5) . . . . ?
N13 C186 C188 C190 180.0(4) . . . . ?
N13 C186 C188 C191 1.1(7) . . . . ?
N13 C187 C189 C191 1.0(6) . . . . ?
N13 C187 C189 C192 -178.1(5) . . . . ?
N14 C200 C201 C202 179.0(9) . . . . ?
N14 C200 C205 N15 -47.0(11) . . . . ?
N14 C200 C205 C204 -174.9(8) . . . . ?
C1 N6 C59 O11 2.4(7) . . . . ?
C1 N6 C59 C57 180.0(4) . . . . ?
C1 N6 C60 O12 2.6(7) . . . . ?
C1 N6 C60 C58 -176.2(4) . . . . ?
C1 C2 C3 C4 58.1(8) . . . . ?
C155 C154 C153 O43 151.1(7) . . . . ?
C2 C1 C6 N1 -173.6(5) . . . . ?
C2 C1 C6 C5 62.2(7) . . . . ?
C2 C3 C4 C5 -59.1(8) . . . . ?
C154 O44 C152 O42 -172.1(7) . . . . ?
C154 O44 C152 O43 11.0(8) . . . . ?
C78 O21 C73 O19 175(2) . . . . ?
C78 O21 C73 O22 -31(4) . . . . ?
C3 C4 C5 C6 60.3(8) . . . . ?
C153 O43 C152 O42 -175.2(7) . . . . ?
C153 O43 C152 O44 2.1(8) . . . . ?
C74 O20 C73 O19 -174.3(8) . . . . ?
C74 O20 C73 O23 -5.0(12) . . . . ?
C4 C5 C6 N1 173.5(5) . . . . ?
C4 C5 C6 C1 -62.5(7) . . . . ?
C152 O44 C154 C155 -153.7(7) . . . . ?
C152 O44 C154 C153 -19.0(8) . . . . ?
C152 O43 C153 C154 -13.7(8) . . . . ?
C73 O21 C78 C77 33(5) . . . . ?
C73 O21 C78 C79 169(4) . . . . ?
C73 O20 C74 C75 -17.1(12) . . . . ?
C73 O22 C77 C78 5(3) . . . . ?
C73 O23 C75 C76 -158.7(13) . . . . ?
C73 O23 C75 C74 -33.2(14) . . . . ?
C6 N1 C7 O1 0.0(7) . . . . ?
C6 N1 C7 C9 -179.7(4) . . . . ?
C6 N1 C8 O2 -7.6(7) . . . . ?
C6 N1 C8 C10 173.9(4) . . . . ?
C6 C1 C2 C3 -58.3(7) . . . . ?
C7 N1 C6 C1 134.7(5) . . . . ?
C7 N1 C6 C5 -102.2(6) . . . . ?
C7 N1 C8 O2 164.7(5) . . . . ?
C7 N1 C8 C10 -13.8(7) . . . . ?
C7 C9 C11 C14 -176.8(5) . . . . ?
C7 C9 C12 C10 -3.3(7) . . . . ?
C7 C9 C12 C15 176.6(4) . . . . ?
C8 N1 C6 C1 -52.4(6) . . . . ?
C8 N1 C6 C5 70.7(6) . . . . ?
C8 N1 C7 O1 -172.4(5) . . . . ?
C8 N1 C7 C9 7.9(7) . . . . ?
C8 C10 C12 C9 -2.9(7) . . . . ?
C8 C10 C12 C15 177.2(4) . . . . ?
C8 C10 C13 C16 -179.0(5) . . . . ?
C9 C11 C14 C17 -0.8(7) . . . . ?
C9 C12 C15 C17 1.2(7) . . . . ?
C9 C12 C15 C18 -178.3(4) . . . . ?
C10 C12 C15 C17 -178.9(4) . . . . ?
C10 C12 C15 C18 1.6(7) . . . . ?
C10 C13 C16 C18 2.1(7) . . . . ?
C11 C9 C12 C10 178.0(4) . . . . ?
C11 C9 C12 C15 -2.1(7) . . . . ?
C11 C14 C17 C15 -0.1(7) . . . . ?
C11 C14 C17 C19 178.0(5) . . . . ?
C12 C9 C11 C14 1.8(7) . . . . ?
C12 C10 C13 C16 -1.9(7) . . . . ?
C12 C15 C17 C14 -0.1(7) . . . . ?
C12 C15 C17 C19 -178.2(4) . . . . ?
C12 C15 C18 C16 -1.5(7) . . . . ?
C12 C15 C18 C20 178.1(4) . . . . ?
C13 C10 C12 C9 179.9(4) . . . . ?
C13 C10 C12 C15 0.0(7) . . . . ?
C13 C16 C18 C15 -0.4(7) . . . . ?
C13 C16 C18 C20 -180.0(5) . . . . ?
C14 C17 C19 O3 2.1(7) . . . . ?
C14 C17 C19 N2 -178.0(4) . . . . ?
C15 C17 C19 O3 -179.8(5) . . . . ?
C15 C17 C19 N2 0.1(7) . . . . ?
C15 C18 C20 O4 177.8(5) . . . . ?
C15 C18 C20 N2 0.0(7) . . . . ?
C16 C18 C20 O4 -2.6(7) . . . . ?
C16 C18 C20 N2 179.6(4) . . . . ?
C17 C15 C18 C16 179.1(4) . . . . ?
C17 C15 C18 C20 -1.3(7) . . . . ?
C18 C15 C17 C14 179.4(5) . . . . ?
C18 C15 C17 C19 1.3(7) . . . . ?
C19 N2 C20 O4 -176.4(4) . . . . ?
C19 N2 C20 C18 1.4(7) . . . . ?
C19 N2 C21 C22 67.0(6) . . . . ?
C19 N2 C21 C26 -57.1(6) . . . . ?
C20 N2 C19 O3 178.5(4) . . . . ?
C20 N2 C19 C17 -1.4(7) . . . . ?
C20 N2 C21 C22 -109.7(5) . . . . ?
C20 N2 C21 C26 126.1(5) . . . . ?
C21 N2 C19 O3 2.0(7) . . . . ?
C21 N2 C19 C17 -177.9(4) . . . . ?
C21 N2 C20 O4 0.3(7) . . . . ?
C21 N2 C20 C18 178.1(4) . . . . ?
C21 C22 C23 C24 57.5(7) . . . . ?
C22 C21 C26 N3 -178.2(5) . . . . ?
C22 C21 C26 C25 58.3(7) . . . . ?
C22 C23 C24 C25 -60.3(8) . . . . ?
C23 C24 C25 C26 61.3(7) . . . . ?
C24 C25 C26 N3 175.2(5) . . . . ?
C24 C25 C26 C21 -59.7(7) . . . . ?
C26 N3 C27 O5 5.8(7) . . . . ?
C26 N3 C27 C29 -170.7(4) . . . . ?
C26 N3 C28 O6 -7.4(7) . . . . ?
C26 N3 C28 C30 171.6(4) . . . . ?
C26 C21 C22 C23 -56.3(7) . . . . ?
C27 N3 C26 C21 133.1(5) . . . . ?
C27 N3 C26 C25 -103.1(5) . . . . ?
C27 N3 C28 O6 167.2(4) . . . . ?
C27 N3 C28 C30 -13.7(7) . . . . ?
C27 C29 C31 C34 -178.1(4) . . . . ?
C27 C29 C32 C30 1.0(8) . . . . ?
C27 C29 C32 C35 178.0(5) . . . . ?
C28 N3 C26 C21 -51.8(6) . . . . ?
C28 N3 C26 C25 71.9(6) . . . . ?
C28 N3 C27 O5 -169.2(5) . . . . ?
C28 N3 C27 C29 14.3(7) . . . . ?
C28 C30 C32 C29 0.1(8) . . . . ?
C28 C30 C32 C35 -177.0(5) . . . . ?
C28 C30 C33 C36 178.0(5) . . . . ?
C29 C31 C34 C37 -2.9(7) . . . . ?
C29 C32 C35 C37 3.0(7) . . . . ?
C29 C32 C35 C38 178.4(5) . . . . ?
C30 C32 C35 C37 -179.8(5) . . . . ?
C30 C32 C35 C38 -4.5(8) . . . . ?
C30 C33 C36 C38 2.5(9) . . . . ?
C31 C29 C32 C30 177.7(5) . . . . ?
C31 C29 C32 C35 -5.3(8) . . . . ?
C31 C34 C37 C35 0.9(7) . . . . ?
C31 C34 C37 C39 180.0(4) . . . . ?
C32 C29 C31 C34 5.1(7) . . . . ?
C32 C30 C33 C36 -4.5(9) . . . . ?
C32 C35 C37 C34 -0.9(7) . . . . ?
C32 C35 C37 C39 -180.0(4) . . . . ?
C32 C35 C38 C36 2.6(8) . . . . ?
C32 C35 C38 C40 -179.5(5) . . . . ?
C33 C30 C32 C29 -177.5(5) . . . . ?
C33 C30 C32 C35 5.4(8) . . . . ?
C33 C36 C38 C35 -1.5(9) . . . . ?
C33 C36 C38 C40 -179.3(6) . . . . ?
C34 C37 C39 O7 -0.3(7) . . . . ?
C34 C37 C39 N4 -178.5(5) . . . . ?
C35 C37 C39 O7 178.7(5) . . . . ?
C35 C37 C39 N4 0.6(7) . . . . ?
C35 C38 C40 O8 176.6(6) . . . . ?
C35 C38 C40 N4 -1.2(8) . . . . ?
C36 C38 C40 O8 -5.6(9) . . . . ?
C36 C38 C40 N4 176.6(5) . . . . ?
C37 C35 C38 C36 177.9(5) . . . . ?
C37 C35 C38 C40 -4.2(8) . . . . ?
C38 C35 C37 C34 -176.4(5) . . . . ?
C38 C35 C37 C39 4.5(7) . . . . ?
C39 N4 C40 O8 -171.1(5) . . . . ?
C39 N4 C40 C38 6.7(8) . . . . ?
C39 N4 C41 C42 70.3(6) . . . . ?
C39 N4 C41 C46 -55.9(6) . . . . ?
C40 N4 C39 O7 175.7(5) . . . . ?
C40 N4 C39 C37 -6.3(7) . . . . ?
C40 N4 C41 C42 -102.0(6) . . . . ?
C40 N4 C41 C46 131.8(5) . . . . ?
C41 N4 C39 O7 3.8(7) . . . . ?
C41 N4 C39 C37 -178.1(4) . . . . ?
C41 N4 C40 O8 0.8(8) . . . . ?
C41 N4 C40 C38 178.6(5) . . . . ?
C41 C42 C43 C44 61.2(7) . . . . ?
C42 C41 C46 N5 -172.2(5) . . . . ?
C42 C41 C46 C45 61.0(6) . . . . ?
C42 C43 C44 C45 -57.2(8) . . . . ?
C43 C44 C45 C46 55.8(8) . . . . ?
C44 C45 C46 N5 173.6(5) . . . . ?
C44 C45 C46 C41 -57.3(7) . . . . ?
C46 N5 C47 O9 0.2(6) . . . . ?
C46 N5 C47 C49 -177.7(4) . . . . ?
C46 N5 C48 O10 -5.2(7) . . . . ?
C46 N5 C48 C50 174.3(4) . . . . ?
C46 C41 C42 C43 -64.5(7) . . . . ?
C47 N5 C46 C41 136.8(5) . . . . ?
C47 N5 C46 C45 -97.6(6) . . . . ?
C47 N5 C48 O10 169.0(5) . . . . ?
C47 N5 C48 C50 -11.6(7) . . . . ?
C47 C49 C51 C54 -177.0(4) . . . . ?
C47 C49 C52 C50 -4.3(7) . . . . ?
C47 C49 C52 C55 178.1(4) . . . . ?
C48 N5 C46 C41 -48.6(6) . . . . ?
C48 N5 C46 C45 77.0(6) . . . . ?
C48 N5 C47 O9 -174.0(4) . . . . ?
C48 N5 C47 C49 8.1(7) . . . . ?
C48 C50 C52 C49 0.4(7) . . . . ?
C48 C50 C52 C55 178.0(4) . . . . ?
C48 C50 C53 C56 -177.2(5) . . . . ?
C49 C51 C54 C57 -2.6(8) . . . . ?
C49 C52 C55 C57 0.1(7) . . . . ?
C49 C52 C55 C58 177.9(4) . . . . ?
C50 C52 C55 C57 -177.5(4) . . . . ?
C50 C52 C55 C58 0.3(7) . . . . ?
C50 C53 C56 C58 -1.9(7) . . . . ?
C51 C49 C52 C50 175.4(4) . . . . ?
C51 C49 C52 C55 -2.3(7) . . . . ?
C51 C54 C57 C55 0.5(8) . . . . ?
C51 C54 C57 C59 -179.6(5) . . . . ?
C52 C49 C51 C54 3.4(7) . . . . ?
C52 C50 C53 C56 2.0(7) . . . . ?
C52 C55 C57 C54 0.7(7) . . . . ?
C52 C55 C57 C59 -179.2(4) . . . . ?
C52 C55 C58 C56 -0.1(7) . . . . ?
C52 C55 C58 C60 -177.1(4) . . . . ?
C53 C50 C52 C49 -178.8(4) . . . . ?
C53 C50 C52 C55 -1.2(7) . . . . ?
C53 C56 C58 C55 0.9(7) . . . . ?
C53 C56 C58 C60 177.9(4) . . . . ?
C54 C57 C59 O11 -3.7(7) . . . . ?
C54 C57 C59 N6 178.7(5) . . . . ?
C55 C57 C59 O11 176.2(4) . . . . ?
C55 C57 C59 N6 -1.4(7) . . . . ?
C55 C58 C60 O12 175.1(5) . . . . ?
C55 C58 C60 N6 -6.0(7) . . . . ?
C56 C58 C60 O12 -1.8(7) . . . . ?
C56 C58 C60 N6 177.0(4) . . . . ?
C57 C55 C58 C56 177.6(4) . . . . ?
C57 C55 C58 C60 0.7(7) . . . . ?
C58 C55 C57 C54 -177.0(5) . . . . ?
C58 C55 C57 C59 3.1(7) . . . . ?
C59 N6 C1 C2 65.1(6) . . . . ?
C59 N6 C1 C6 -61.5(6) . . . . ?
C59 N6 C60 O12 -173.3(5) . . . . ?
C59 N6 C60 C58 7.9(7) . . . . ?
C60 N6 C1 C2 -110.9(5) . . . . ?
C60 N6 C1 C6 122.4(5) . . . . ?
C60 N6 C59 O11 178.2(4) . . . . ?
C60 N6 C59 C57 -4.2(7) . . . . ?
C61 O18 C72 Rb1 -111.5(5) . . . . ?
C61 O18 C72 C71 177.8(5) . . . . ?
C62 O13 C63 C64 176.5(6) . . . . ?
C63 O13 C62 C61 178.7(6) . . . . ?
C64 O14 C65 Rb1 114.9(5) . . . . ?
C64 O14 C65 C66 -175.7(6) . . . . ?
C65 O14 C64 Rb1 -113.7(5) . . . . ?
C65 O14 C64 C63 178.9(6) . . . . ?
C66 O15 C67 C68 -177.0(7) . . . . ?
C67 O15 C66 C65 178.6(8) . . . . ?
C68 O16 C69 Rb1 111.9(5) . . . . ?
C68 O16 C69 C70 179.0(5) . . . . ?
C69 O16 C68 Rb1 -114.0(5) . . . . ?
C69 O16 C68 C67 177.0(6) . . . . ?
C70 O17 C71 C72 -177.9(6) . . . . ?
C71 O17 C70 C69 179.2(6) . . . . ?
C72 O18 C61 Rb1 111.8(5) . . . . ?
C72 O18 C61 C62 -179.8(6) . . . . ?
C80 N12 C138 O34 0.0(7) . . . . ?
C80 N12 C138 C136 175.4(5) . . . . ?
C80 N12 C139 O35 1.8(7) . . . . ?
C80 N12 C139 C137 -175.3(4) . . . . ?
C80 C81 C82 C83 56.9(8) . . . . ?
C81 C80 C85 N7 -178.4(5) . . . . ?
C81 C80 C85 C84 55.9(7) . . . . ?
C81 C82 C83 C84 -57.9(8) . . . . ?
C82 C83 C84 C85 59.4(8) . . . . ?
C83 C84 C85 N7 176.5(6) . . . . ?
C83 C84 C85 C80 -57.8(7) . . . . ?
C85 N7 C86 O24 1.5(7) . . . . ?
C85 N7 C86 C88 179.8(4) . . . . ?
C85 N7 C87 O25 -0.8(8) . . . . ?
C85 N7 C87 C89 176.0(5) . . . . ?
C85 C80 C81 C82 -54.5(7) . . . . ?
C86 N7 C85 C80 126.7(5) . . . . ?
C86 N7 C85 C84 -108.3(6) . . . . ?
C86 N7 C87 O25 175.1(5) . . . . ?
C86 N7 C87 C89 -8.1(7) . . . . ?
C86 C88 C90 C93 -177.4(5) . . . . ?
C86 C88 C91 C89 -5.6(8) . . . . ?
C86 C88 C91 C94 177.9(4) . . . . ?
C87 N7 C85 C80 -57.1(6) . . . . ?
C87 N7 C85 C84 67.9(6) . . . . ?
C87 N7 C86 O24 -174.4(5) . . . . ?
C87 N7 C86 C88 3.8(7) . . . . ?
C87 C89 C91 C88 1.1(8) . . . . ?
C87 C89 C91 C94 177.5(5) . . . . ?
C87 C89 C92 C95 -177.4(5) . . . . ?
C88 C90 C93 C96 -0.2(8) . . . . ?
C88 C91 C94 C96 -0.8(7) . . . . ?
C88 C91 C94 C97 178.9(5) . . . . ?
C89 C91 C94 C96 -177.4(5) . . . . ?
C89 C91 C94 C97 2.3(7) . . . . ?
C89 C92 C95 C97 -2.8(9) . . . . ?
C90 C88 C91 C89 174.4(5) . . . . ?
C90 C88 C91 C94 -2.1(7) . . . . ?
C90 C93 C96 C94 -2.6(8) . . . . ?
C90 C93 C96 C98 178.5(5) . . . . ?
C91 C88 C90 C93 2.6(8) . . . . ?
C91 C89 C92 C95 4.3(9) . . . . ?
C91 C94 C96 C93 3.1(8) . . . . ?
C91 C94 C96 C98 -178.1(5) . . . . ?
C91 C94 C97 C95 -0.7(8) . . . . ?
C91 C94 C97 C99 177.9(5) . . . . ?
C92 C89 C91 C88 179.4(5) . . . . ?
C92 C89 C91 C94 -4.1(8) . . . . ?
C92 C95 C97 C94 1.0(9) . . . . ?
C92 C95 C97 C99 -177.5(6) . . . . ?
C93 C96 C98 O26 0.7(8) . . . . ?
C93 C96 C98 N8 -177.5(5) . . . . ?
C94 C96 C98 O26 -178.2(6) . . . . ?
C94 C96 C98 N8 3.6(8) . . . . ?
C94 C97 C99 O27 176.0(5) . . . . ?
C94 C97 C99 N8 -3.6(8) . . . . ?
C95 C97 C99 O27 -5.5(9) . . . . ?
C95 C97 C99 N8 174.9(6) . . . . ?
C96 C94 C97 C95 178.9(6) . . . . ?
C96 C94 C97 C99 -2.5(8) . . . . ?
C97 C94 C96 C93 -176.5(5) . . . . ?
C97 C94 C96 C98 2.3(8) . . . . ?
C98 N8 C99 O27 -169.3(5) . . . . ?
C98 N8 C99 C97 10.3(8) . . . . ?
C98 N8 C100 C101 75.4(6) . . . . ?
C98 N8 C100 C105 -51.6(6) . . . . ?
C99 N8 C98 O26 171.7(6) . . . . ?
C99 N8 C98 C96 -10.1(8) . . . . ?
C99 N8 C100 C101 -99.0(6) . . . . ?
C99 N8 C100 C105 134.0(6) . . . . ?
C100 N8 C98 O26 -2.4(8) . . . . ?
C100 N8 C98 C96 175.8(4) . . . . ?
C100 N8 C99 O27 4.8(8) . . . . ?
C100 N8 C99 C97 -175.6(5) . . . . ?
C100 C101 C102 C103 55.8(8) . . . . ?
C101 C100 C105 N9 -172.5(4) . . . . ?
C101 C100 C105 C104 62.7(6) . . . . ?
C101 C102 C103 C104 -56.8(8) . . . . ?
C102 C103 C104 C105 57.1(8) . . . . ?
C103 C104 C105 N9 173.1(6) . . . . ?
C103 C104 C105 C100 -59.2(7) . . . . ?
C105 N9 C106 O28 1.3(7) . . . . ?
C105 N9 C106 C108 -177.8(4) . . . . ?
C105 N9 C107 O29 -5.2(7) . . . . ?
C105 N9 C107 C109 179.6(4) . . . . ?
C105 C100 C101 C102 -59.0(7) . . . . ?
C106 N9 C105 C100 139.9(5) . . . . ?
C106 N9 C105 C104 -95.9(6) . . . . ?
C106 N9 C107 O29 167.4(5) . . . . ?
C106 N9 C107 C109 -7.7(7) . . . . ?
C106 C108 C110 C113 -176.7(5) . . . . ?
C106 C108 C111 C109 -5.2(7) . . . . ?
C106 C108 C111 C114 179.3(4) . . . . ?
C107 N9 C105 C100 -47.0(6) . . . . ?
C107 N9 C105 C104 77.2(7) . . . . ?
C107 N9 C106 O28 -171.5(5) . . . . ?
C107 N9 C106 C108 9.3(7) . . . . ?
C107 C109 C111 C108 6.7(8) . . . . ?
C107 C109 C111 C114 -178.0(5) . . . . ?
C107 C109 C112 C115 178.0(5) . . . . ?
C108 C110 C113 C116 -0.3(9) . . . . ?
C108 C111 C114 C116 -4.8(7) . . . . ?
C108 C111 C114 C117 178.5(5) . . . . ?
C109 C111 C114 C116 179.6(5) . . . . ?
C109 C111 C114 C117 2.9(7) . . . . ?
C109 C112 C115 C117 -2.9(9) . . . . ?
C110 C108 C111 C109 178.8(5) . . . . ?
C110 C108 C111 C114 3.4(7) . . . . ?
C110 C113 C116 C114 -1.2(8) . . . . ?
C110 C113 C116 C118 177.8(5) . . . . ?
C111 C108 C110 C113 -0.9(8) . . . . ?
C111 C109 C112 C115 1.6(8) . . . . ?
C111 C114 C116 C113 3.8(8) . . . . ?
C111 C114 C116 C118 -175.1(5) . . . . ?
C111 C114 C117 C115 -4.2(7) . . . . ?
C111 C114 C117 C119 -178.0(5) . . . . ?
C112 C109 C111 C108 -176.9(5) . . . . ?
C112 C109 C111 C114 -1.6(8) . . . . ?
C112 C115 C117 C114 4.3(8) . . . . ?
C112 C115 C117 C119 177.8(5) . . . . ?
C113 C116 C118 O30 -5.0(9) . . . . ?
C113 C116 C118 N10 178.5(5) . . . . ?
C114 C116 C118 O30 173.9(6) . . . . ?
C114 C116 C118 N10 -2.6(8) . . . . ?
C114 C117 C119 O31 166.3(6) . . . . ?
C114 C117 C119 N10 -10.8(8) . . . . ?
C115 C117 C119 O31 -7.4(9) . . . . ?
C115 C117 C119 N10 175.4(5) . . . . ?
C116 C114 C117 C115 179.1(5) . . . . ?
C116 C114 C117 C119 5.3(8) . . . . ?
C117 C114 C116 C113 -179.7(5) . . . . ?
C117 C114 C116 C118 1.4(8) . . . . ?
C118 N10 C119 O31 -167.1(5) . . . . ?
C118 N10 C119 C117 10.1(9) . . . . ?
C118 N10 C120 C121 64.2(8) . . . . ?
C118 N10 C120 C125 -60.6(8) . . . . ?
C119 N10 C118 O30 -180.0(6) . . . . ?
C119 N10 C118 C116 -3.4(8) . . . . ?
C119 N10 C120 C121 -112.2(8) . . . . ?
C119 N10 C120 C125 123.0(7) . . . . ?
C120 N10 C118 O30 3.9(9) . . . . ?
C120 N10 C118 C116 -179.5(5) . . . . ?
C120 N10 C119 O31 9.0(8) . . . . ?
C120 N10 C119 C117 -173.7(5) . . . . ?
C120 C121 C122 C123 58.9(11) . . . . ?
C121 C120 C125 N11 -169.8(6) . . . . ?
C121 C120 C125 C124 62.1(10) . . . . ?
C121 C122 C123 C124 -58.5(12) . . . . ?
C122 C123 C124 C125 53.9(12) . . . . ?
C123 C124 C125 N11 172.1(9) . . . . ?
C123 C124 C125 C120 -56.9(11) . . . . ?
C125 N11 C126 O32 -4.3(8) . . . . ?
C125 N11 C126 C128 -177.7(5) . . . . ?
C125 N11 C127 O33 -8.9(8) . . . . ?
C125 N11 C127 C129 174.1(5) . . . . ?
C125 C120 C121 C122 -59.6(10) . . . . ?
C126 N11 C125 C120 140.4(7) . . . . ?
C126 N11 C125 C124 -89.5(8) . . . . ?
C126 N11 C127 O33 161.3(6) . . . . ?
C126 N11 C127 C129 -15.7(8) . . . . ?
C126 C128 C130 C133 -179.2(5) . . . . ?
C126 C128 C131 C129 -3.3(8) . . . . ?
C126 C128 C131 C134 178.8(5) . . . . ?
C127 N11 C125 C120 -48.6(8) . . . . ?
C127 N11 C125 C124 81.5(8) . . . . ?
C127 N11 C126 O32 -174.7(6) . . . . ?
C127 N11 C126 C128 11.8(8) . . . . ?
C127 C129 C131 C128 -1.2(8) . . . . ?
C127 C129 C131 C134 176.7(5) . . . . ?
C127 C129 C132 C135 -177.4(5) . . . . ?
C128 C130 C133 C136 -1.4(8) . . . . ?
C128 C131 C134 C136 2.1(7) . . . . ?
C128 C131 C134 C137 178.6(5) . . . . ?
C129 C131 C134 C136 -175.9(5) . . . . ?
C129 C131 C134 C137 0.5(7) . . . . ?
C129 C132 C135 C137 0.5(8) . . . . ?
C130 C128 C131 C129 174.1(5) . . . . ?
C130 C128 C131 C134 -3.8(8) . . . . ?
C130 C133 C136 C134 -0.3(8) . . . . ?
C130 C133 C136 C138 -178.1(5) . . . . ?
C131 C128 C130 C133 3.5(9) . . . . ?
C131 C129 C132 C135 -0.4(9) . . . . ?
C131 C134 C136 C133 -0.1(8) . . . . ?
C131 C134 C136 C138 177.7(5) . . . . ?
C131 C134 C137 C135 -0.4(7) . . . . ?
C131 C134 C137 C139 -177.7(5) . . . . ?
C132 C129 C131 C128 -178.0(5) . . . . ?
C132 C129 C131 C134 -0.1(8) . . . . ?
C132 C135 C137 C134 -0.1(8) . . . . ?
C132 C135 C137 C139 177.2(5) . . . . ?
C133 C136 C138 O34 -3.5(8) . . . . ?
C133 C136 C138 N12 -178.5(5) . . . . ?
C134 C136 C138 O34 178.6(5) . . . . ?
C134 C136 C138 N12 3.6(7) . . . . ?
C134 C137 C139 O35 179.3(5) . . . . ?
C134 C137 C139 N12 -3.6(7) . . . . ?
C135 C137 C139 O35 2.0(8) . . . . ?
C135 C137 C139 N12 179.0(5) . . . . ?
C136 C134 C137 C135 175.9(5) . . . . ?
C136 C134 C137 C139 -1.4(7) . . . . ?
C137 C134 C136 C133 -176.4(5) . . . . ?
C137 C134 C136 C138 1.4(8) . . . . ?
C138 N12 C80 C81 67.1(6) . . . . ?
C138 N12 C80 C85 -58.3(6) . . . . ?
C138 N12 C139 O35 -174.1(5) . . . . ?
C138 N12 C139 C137 8.8(7) . . . . ?
C139 N12 C80 C81 -108.8(6) . . . . ?
C139 N12 C80 C85 125.8(5) . . . . ?
C139 N12 C138 O34 175.7(5) . . . . ?
C139 N12 C138 C136 -8.9(7) . . . . ?
C140 O41 C151 Rb2 -114.9(6) . . . . ?
C140 O41 C151 C150 178.8(8) . . . . ?
C141 O36 C142 C143 175.4(7) . . . . ?
C142 O36 C141 C140 174.7(7) . . . . ?
C143 O37 C144 Rb2 113.1(5) . . . . ?
C143 O37 C144 C145 -176.6(5) . . . . ?
C144 O37 C143 Rb2 -112.6(5) . . . . ?
C144 O37 C143 C142 -177.3(6) . . . . ?
C145 O38 C146 C147 176.5(9) . . . . ?
C146 O38 C145 C144 174.8(8) . . . . ?
C147 O39 C148 C149 178.0(7) . . . . ?
C148 O39 C147 Rb2 -116.2(6) . . . . ?
C148 O39 C147 C146 176.2(7) . . . . ?
C149 O40 C150 C151 -176.1(9) . . . . ?
C150 O40 C149 C148 -176.9(8) . . . . ?
C151 O41 C140 Rb2 114.8(6) . . . . ?
C151 O41 C140 C141 -179.6(7) . . . . ?
C200 N14 C198 O62 4.6(11) . . . . ?
C200 N14 C198 C196 179.4(6) . . . . ?
C200 N14 C199 Rb4 -28.5(7) . . . . ?
C200 N14 C199 O63 -1.5(10) . . . . ?
C200 N14 C199 C197 -177.8(6) . . . . ?
C200 C201 C202 C203 55.2(13) . . . . ?
C201 C200 C205 N15 -171.5(9) . . . . ?
C201 C200 C205 C204 60.7(11) . . . . ?
C201 C202 C203 C204 -54.4(14) . . . . ?
C202 C203 C204 C205 55.6(15) . . . . ?
C203 C204 C205 N15 172.6(11) . . . . ?
C203 C204 C205 C200 -56.9(14) . . . . ?
C205 N15 C206 O64 -1.9(11) . . . . ?
C205 N15 C206 C208 -178.0(7) . . . . ?
C205 N15 C207 O65 -0.2(12) . . . . ?
C205 N15 C207 C209 179.1(7) . . . . ?
C205 C200 C201 C202 -58.7(11) . . . . ?
C206 N15 C205 C200 138.3(8) . . . . ?
C206 N15 C205 C204 -95.9(11) . . . . ?
C206 N15 C207 O65 168.7(9) . . . . ?
C206 N15 C207 C209 -12.1(11) . . . . ?
C206 C208 C210 C213 -179.7(8) . . . . ?
C206 C208 C211 C209 -1.8(12) . . . . ?
C206 C208 C211 C214 -180.0(7) . . . . ?
C207 N15 C205 C200 -52.9(10) . . . . ?
C207 N15 C205 C204 72.9(10) . . . . ?
C207 N15 C206 O64 -170.1(7) . . . . ?
C207 N15 C206 C208 13.7(12) . . . . ?
C207 C209 C211 C208 3.2(13) . . . . ?
C207 C209 C211 C214 -178.7(7) . . . . ?
C207 C209 C212 C215 177.2(8) . . . . ?
C208 C210 C213 C216 -0.3(15) . . . . ?
C208 C211 C214 C216 -0.2(11) . . . . ?
C208 C211 C214 C217 -178.2(7) . . . . ?
C209 C211 C214 C216 -178.5(7) . . . . ?
C209 C211 C214 C217 3.6(11) . . . . ?
C209 C212 C215 C217 -0.7(14) . . . . ?
C210 C208 C211 C209 176.4(9) . . . . ?
C210 C208 C211 C214 -1.7(13) . . . . ?
C210 C213 C216 C214 -1.5(14) . . . . ?
C210 C213 C216 C218 175.0(8) . . . . ?
C211 C208 C210 C213 2.0(14) . . . . ?
C211 C209 C212 C215 -0.9(13) . . . . ?
C211 C214 C216 C213 1.7(12) . . . . ?
C211 C214 C216 C218 -174.5(7) . . . . ?
C211 C214 C217 C215 -5.4(13) . . . . ?
C211 C214 C217 C219 179.1(7) . . . . ?
C212 C209 C211 C208 -178.7(7) . . . . ?
C212 C209 C211 C214 -0.6(12) . . . . ?
C212 C215 C217 C214 3.9(15) . . . . ?
C212 C215 C217 C219 178.8(8) . . . . ?
C213 C216 C218 O66 6.3(13) . . . . ?
C213 C216 C218 N16 -177.7(7) . . . . ?
C214 C216 C218 O66 -177.3(8) . . . . ?
C214 C216 C218 N16 -1.4(10) . . . . ?
C214 C217 C219 O67 171.2(7) . . . . ?
C214 C217 C219 N16 -8.5(12) . . . . ?
C215 C217 C219 O67 -4.2(14) . . . . ?
C215 C217 C219 N16 176.1(9) . . . . ?
C216 C214 C217 C215 176.8(9) . . . . ?
C216 C214 C217 C219 1.2(11) . . . . ?
C217 C214 C216 C213 179.6(8) . . . . ?
C217 C214 C216 C218 3.4(12) . . . . ?
C218 N16 C219 O67 -168.4(7) . . . . ?
C218 N16 C219 C217 11.3(12) . . . . ?
C218 N16 C220 C221 72.1(10) . . . . ?
C218 N16 C220 C225 -52.0(8) . . . . ?
C219 N16 C218 O66 170.2(8) . . . . ?
C219 N16 C218 C216 -5.7(10) . . . . ?
C219 N16 C220 C221 -103.5(9) . . . . ?
C219 N16 C220 C225 132.3(8) . . . . ?
C220 N16 C218 O66 -5.2(11) . . . . ?
C220 N16 C218 C216 178.9(6) . . . . ?
C220 N16 C219 O67 7.0(12) . . . . ?
C220 N16 C219 C217 -173.4(7) . . . . ?
C220 C221 C222 C223 63.5(11) . . . . ?
C221 C220 C225 N17 -176.0(8) . . . . ?
C221 C220 C225 C224 60.6(10) . . . . ?
C221 C222 C223 C224 -63.2(12) . . . . ?
C222 C223 C224 C225 53.8(12) . . . . ?
C223 C224 C225 N17 -179.6(9) . . . . ?
C223 C224 C225 C220 -52.6(10) . . . . ?
C225 N17 C226 O68 3.1(10) . . . . ?
C225 N17 C226 C228 -172.8(6) . . . . ?
C225 N17 C227 O69 -4.6(11) . . . . ?
C225 N17 C227 C229 174.0(7) . . . . ?
C225 C220 C221 C222 -64.9(12) . . . . ?
C226 N17 C225 C220 132.5(8) . . . . ?
C226 N17 C225 C224 -101.7(8) . . . . ?
C226 N17 C227 O69 169.8(7) . . . . ?
C226 N17 C227 C229 -11.5(10) . . . . ?
C226 C228 C230 C233 179.7(5) . . . . ?
C226 C228 C231 C229 0.6(8) . . . . ?
C226 C228 C231 C234 -179.3(5) . . . . ?
C227 N17 C225 C220 -52.7(10) . . . . ?
C227 N17 C225 C224 73.2(9) . . . . ?
C227 N17 C226 O68 -171.6(6) . . . . ?
C227 N17 C226 C228 12.5(10) . . . . ?
C227 C229 C231 C228 0.4(8) . . . . ?
C227 C229 C231 C234 -179.7(5) . . . . ?
C227 C229 C232 C235 178.7(6) . . . . ?
C228 C230 C233 C236 -0.9(8) . . . . ?
C228 C231 C234 C236 0.2(8) . . . . ?
C228 C231 C234 C237 -179.9(5) . . . . ?
C229 C231 C234 C236 -179.7(5) . . . . ?
C229 C231 C234 C237 0.2(8) . . . . ?
C229 C232 C235 C237 1.7(8) . . . . ?
C230 C228 C231 C229 177.1(5) . . . . ?
C230 C228 C231 C234 -2.8(8) . . . . ?
C230 C233 C236 C234 -1.9(7) . . . . ?
C230 C233 C236 C238 -178.4(4) . . . . ?
C231 C228 C230 C233 3.1(9) . . . . ?
C231 C229 C232 C235 -4.4(9) . . . . ?
C231 C234 C236 C233 2.2(8) . . . . ?
C231 C234 C236 C238 178.5(5) . . . . ?
C231 C234 C237 C235 -2.9(8) . . . . ?
C231 C234 C237 C239 175.7(5) . . . . ?
C232 C229 C231 C228 -176.4(5) . . . . ?
C232 C229 C231 C234 3.5(8) . . . . ?
C232 C235 C237 C234 1.9(8) . . . . ?
C232 C235 C237 C239 -176.7(5) . . . . ?
C233 C236 C238 O70 4.4(8) . . . . ?
C233 C236 C238 N18 -174.9(4) . . . . ?
C234 C236 C238 O70 -172.2(5) . . . . ?
C234 C236 C238 N18 8.5(7) . . . . ?
C234 C237 C239 O71 -179.0(5) . . . . ?
C234 C237 C239 N18 2.8(7) . . . . ?
C235 C237 C239 O71 -0.4(8) . . . . ?
C235 C237 C239 N18 -178.6(5) . . . . ?
C236 C234 C237 C235 177.0(5) . . . . ?
C236 C234 C237 C239 -4.4(8) . . . . ?
C237 C234 C236 C233 -177.7(5) . . . . ?
C237 C234 C236 C238 -1.3(8) . . . . ?
C238 N18 C239 O71 -173.4(4) . . . . ?
C238 N18 C239 C237 4.9(7) . . . . ?
C238 N18 C180 C181 72.8(6) . . . . ?
C238 N18 C180 C185 -51.0(6) . . . . ?
C239 N18 C238 O70 170.4(5) . . . . ?
C239 N18 C238 C236 -10.2(7) . . . . ?
C239 N18 C180 C181 -102.7(6) . . . . ?
C239 N18 C180 C185 133.5(5) . . . . ?
C180 N18 C238 O70 -4.9(7) . . . . ?
C180 N18 C238 C236 174.4(4) . . . . ?
C180 N18 C239 O71 2.0(6) . . . . ?
C180 N18 C239 C237 -179.7(4) . . . . ?
C180 C181 C182 C183 57.6(7) . . . . ?
C181 C180 C185 N13 -173.8(4) . . . . ?
C181 C180 C185 C184 60.9(6) . . . . ?
C181 C182 C183 C184 -58.7(7) . . . . ?
C182 C183 C184 C185 57.4(7) . . . . ?
C183 C184 C185 N13 172.5(5) . . . . ?
C183 C184 C185 C180 -59.0(7) . . . . ?
C185 N13 C186 O60 4.7(7) . . . . ?
C185 N13 C186 C188 -178.1(4) . . . . ?
C185 N13 C187 O61 -2.9(7) . . . . ?
C185 N13 C187 C189 177.2(4) . . . . ?
C185 C180 C181 C182 -59.6(7) . . . . ?
C186 N13 C185 C180 129.9(5) . . . . ?
C186 N13 C185 C184 -103.3(5) . . . . ?
C186 N13 C187 O61 174.7(5) . . . . ?
C186 N13 C187 C189 -5.2(7) . . . . ?
C186 C188 C190 C193 -178.9(5) . . . . ?
C186 C188 C191 C189 -5.2(8) . . . . ?
C186 C188 C191 C194 179.4(5) . . . . ?
C187 N13 C185 C180 -52.2(6) . . . . ?
C187 N13 C185 C184 74.6(6) . . . . ?
C187 N13 C186 O60 -173.0(5) . . . . ?
C187 N13 C186 C188 4.3(7) . . . . ?
C187 C189 C191 C188 4.0(7) . . . . ?
C187 C189 C191 C194 179.7(4) . . . . ?
C187 C189 C192 C195 179.4(5) . . . . ?
C188 C190 C193 C196 0.0(8) . . . . ?
C188 C191 C194 C196 -1.2(8) . . . . ?
C188 C191 C194 C197 178.1(6) . . . . ?
C189 C191 C194 C196 -176.9(5) . . . . ?
C189 C191 C194 C197 2.3(8) . . . . ?
C189 C192 C195 C197 -0.5(9) . . . . ?
C190 C188 C191 C189 176.0(5) . . . . ?
C190 C188 C191 C194 0.6(8) . . . . ?
C190 C193 C196 C194 -0.6(9) . . . . ?
C190 C193 C196 C198 178.4(5) . . . . ?
C191 C188 C190 C193 0.0(8) . . . . ?
C191 C189 C192 C195 0.4(8) . . . . ?
C191 C194 C196 C193 1.1(8) . . . . ?
C191 C194 C196 C198 -177.8(5) . . . . ?
C191 C194 C197 C195 -2.6(9) . . . . ?
C191 C194 C197 C199 178.8(5) . . . . ?
C192 C189 C191 C188 -176.9(5) . . . . ?
C192 C189 C191 C194 -1.3(7) . . . . ?
C192 C195 C197 C194 1.6(10) . . . . ?
C192 C195 C197 C199 -179.7(6) . . . . ?
C193 C196 C198 O62 1.1(9) . . . . ?
C193 C196 C198 N14 -173.8(6) . . . . ?
C194 C196 C198 O62 -179.9(6) . . . . ?
C194 C196 C198 N14 5.1(9) . . . . ?
C194 C197 C199 Rb4 -153.6(5) . . . . ?
C194 C197 C199 O63 177.2(7) . . . . ?
C194 C197 C199 N14 -6.4(9) . . . . ?
C195 C197 C199 Rb4 27.8(8) . . . . ?
C195 C197 C199 O63 -1.4(11) . . . . ?
C195 C197 C199 N14 175.0(6) . . . . ?
C196 C194 C197 C195 176.6(6) . . . . ?
C196 C194 C197 C199 -2.0(10) . . . . ?
C197 C194 C196 C193 -178.1(6) . . . . ?
C197 C194 C196 C198 2.9(8) . . . . ?
C198 N14 C200 C201 65.1(11) . . . . ?
C198 N14 C200 C205 -58.5(9) . . . . ?
C198 N14 C199 Rb4 165.0(5) . . . . ?
C198 N14 C199 O63 -167.9(8) . . . . ?
C198 N14 C199 C197 15.7(10) . . . . ?
C199 N14 C200 C201 -102.1(9) . . . . ?
C199 N14 C200 C205 134.2(7) . . . . ?
C199 N14 C198 O62 169.6(6) . . . . ?
C199 N14 C198 C196 -15.5(10) . . . . ?
C158 O45 C157 Rb5 114.2(6) . . . . ?
C158 O45 C157 C156 -179.0(6) . . . . ?
C159 O46 C160 C161 -178.1(6) . . . . ?
C160 O46 C159 C158 -179.1(6) . . . . ?
C161 O47 C162 Rb5 -112.0(6) . . . . ?
C161 O47 C162 C163 178.7(7) . . . . ?
C162 O47 C161 Rb5 112.9(5) . . . . ?
C162 O47 C161 C160 -176.0(6) . . . . ?
C163 O48 C164 C165 -179.8(7) . . . . ?
C164 O48 C163 C162 175.3(7) . . . . ?
C165 O49 C166 Rb5 -109.9(6) . . . . ?
C165 O49 C166 C167 174.3(7) . . . . ?
C166 O49 C165 C164 172.6(8) . . . . ?
C167 O50 C156 C157 -176.2(7) . . . . ?
C156 O50 C167 C166 178.4(7) . . . . ?
C157 O45 C158 Rb5 -113.2(6) . . . . ?
C157 O45 C158 C159 -178.0(6) . . . . ?
C175 C174 C173 O55 -151.7(16) . . . . ?
C175 C174 O56 C172 156.5(14) . . . . ?
C174 C173 O55 C172 23.8(19) . . . . ?
C173 C174 O56 C172 18.5(17) . . . . ?
O54 C172 O56 C174 174(3) . . . . ?
O54 C172 O55 C173 170(2) . . . . ?
O56 C174 C173 O55 -24.5(18) . . . . ?
O56 C172 O55 C173 -10.7(17) . . . . ?
O55 C172 O56 C174 -5.1(17) . . . . ?
C171 C170 C169 O52 -135.9(14) . . . . ?
C171 C170 O53 C168 140.1(16) . . . . ?
C170 C169 O52 C168 -1.7(17) . . . . ?
C169 C170 O53 C168 15.7(16) . . . . ?
O51 C168 O53 C170 -179.9(16) . . . . ?
O51 C168 O52 C169 174.2(16) . . . . ?
O53 C170 C169 O52 -7.7(15) . . . . ?
O53 C168 O52 C169 11.7(18) . . . . ?
O52 C168 O53 C170 -19.4(19) . . . . ?
C179 C178 C177 O58 139.3(12) . . . . ?
C179 C178 O59 C176 -138.2(11) . . . . ?
C178 C177 O58 C176 -16.0(14) . . . . ?
C177 C178 O59 C176 -11.5(12) . . . . ?
O57 C176 O59 C178 -169.1(15) . . . . ?
O57 C176 O58 C177 -179.6(15) . . . . ?
O59 C178 C177 O58 15.7(10) . . . . ?
O59 C176 O58 C177 9.8(18) . . . . ?
O58 C176 O59 C178 1.9(19) . . . . ?
O86 C266 C265 O85 -41.6(17) . . . . ?
O82 C262 C263 O83 -43(5) . . . . ?
O81 C260 C261 O82 -73(3) . . . . ?
O81 C259 C258 O100 65(3) . . . . ?
O79 C255 C254 O78 55(4) . . . . ?
O79 C256 C257 O100 -53(4) . . . . ?
O78 C253 C252 O83 -60(3) . . . . ?
C266 O86 C264 O84 -177.1(15) . . . . ?
C266 O86 C264 O85 -16(2) . . . . ?
C265 O85 C264 O84 150.0(15) . . . . ?
C265 O85 C264 O86 -11(2) . . . . ?
C264 O86 C266 C265 43(2) . . . . ?
C264 O86 C266 C267 175.5(16) . . . . ?
C264 O85 C265 C266 32.1(16) . . . . ?
C260 O81 C259 C258 170(2) . . . . ?
C253 O78 C254 C255 -177(3) . . . . ?
C261 O82 C262 Rb3 -130(2) . . . . ?
C261 O82 C262 C263 -109(4) . . . . ?
C255 O79 C256 C257 -173(2) . . . . ?
C256 O79 C255 C254 -170(3) . . . . ?
C257 O100 C258 C259 174(2) . . . . ?
C254 O78 C253 C252 172.2(19) . . . . ?
C262 O82 C261 C260 177(2) . . . . ?
C259 O81 C260 C261 176.6(17) . . . . ?
C258 O100 C257 C256 176(2) . . . . ?
O74 C246 C247 Rb4 32(2) . . . . ?
O74 C246 C247 O75 80(3) . . . . ?
O73 C244 C245 Rb4 -53.9(18) . . . . ?
O73 C244 C245 O74 -76(3) . . . . ?
O72 C242 C243 O73 59(4) . . . . ?
O72 C241 C240 Rb4 -20(2) . . . . ?
O72 C241 C240 O77 -59(4) . . . . ?
O76 C250 C251 Rb4 23(2) . . . . ?
O76 C250 C251 O77 67(3) . . . . ?
O75 C248 C249 O76 -80(2) . . . . ?
C244 O73 C243 C242 -168(3) . . . . ?
C245 O74 C246 Rb4 -146(3) . . . . ?
C245 O74 C246 C247 171(2) . . . . ?
C248 O75 C247 Rb4 -120.3(18) . . . . ?
C248 O75 C247 C246 171.4(18) . . . . ?
C249 O76 C250 C251 -169(2) . . . . ?
C242 O72 C241 Rb4 154(3) . . . . ?
C242 O72 C241 C240 -178(2) . . . . ?
C243 O73 C244 Rb4 109(2) . . . . ?
C243 O73 C244 C245 -179.3(19) . . . . ?
C241 O72 C242 C243 -173(3) . . . . ?
C246 O74 C245 Rb4 143(4) . . . . ?
C246 O74 C245 C244 178(3) . . . . ?
C240 O77 C251 Rb4 -126(3) . . . . ?
C240 O77 C251 C250 168(2) . . . . ?
C247 O75 C248 Rb4 118(2) . . . . ?
C247 O75 C248 C249 -168(2) . . . . ?
C250 O76 C249 C248 -180(2) . . . . ?
C251 O77 C240 Rb4 128(2) . . . . ?
C251 O77 C240 C241 -180(3) . . . . ?
C79 C78 C77 O22 -138(4) . . . . ?
C267 C266 C265 O85 -166.9(15) . . . . ?
C252 O83 C263 C262 -146(3) . . . . ?
C263 O83 C252 C253 -108(3) . . . . ?
O93 C274 C273 O92 -7.6(11) . . . . ?
C274 O93 C272 O92 -3.8(15) . . . . ?
C274 O93 C272 O91 169.1(13) . . . . ?
O99 C282 C281 O98 -15(4) . . . . ?
C275 C274 C273 O92 112.3(10) . . . . ?
C269 C270 O90 C268 -11(3) . . . . ?
C269 O89 C268 O88 -179(3) . . . . ?
C269 O89 C268 O90 9(3) . . . . ?
O96 C276 O95 C277 30(4) . . . . ?
C270 C269 O89 C268 -17(3) . . . . ?
C270 O90 C268 O88 -167(5) . . . . ?
C270 O90 C268 O89 2(3) . . . . ?
C283 C282 C281 O98 100(3) . . . . ?
C282 O99 C280 O98 -12(4) . . . . ?
C282 O99 C280 O97 -159(3) . . . . ?
C273 O92 C272 O93 -1.8(14) . . . . ?
C273 O92 C272 O91 -176.1(11) . . . . ?
C272 O93 C274 C275 -115.4(11) . . . . ?
C272 O93 C274 C273 7.0(12) . . . . ?
C272 O92 C273 C274 6.0(12) . . . . ?
C280 O99 C282 C283 -106(3) . . . . ?
C280 O99 C282 C281 18(4) . . . . ?
C280 O98 C281 C282 8(5) . . . . ?
C281 O98 C280 O99 3(5) . . . . ?
C281 O98 C280 O97 147(4) . . . . ?
C276 O96 C278 C277 -21(3) . . . . ?
C276 O96 C278 C279 -128(2) . . . . ?
C276 O95 C277 C278 -38(4) . . . . ?
O94 C276 O95 C277 -130(4) . . . . ?
O89 C269 C270 O90 14.1(18) . . . . ?
O89 C269 C270 C271 -119(2) . . . . ?
O95 C277 C278 O96 30(3) . . . . ?
O95 C277 C278 C279 134.2(18) . . . . ?
C271 C270 O90 C268 123(3) . . . . ?
C278 O96 C276 O94 161(3) . . . . ?
C278 O96 C276 O95 0(3) . . . . ?
